data_4118381
loop_
_publ_author_name
'Tong-Xin Liu'
'Tao Wei'
'San-E Zhu'
'Guan-Wu Wang'
'Mingzhi Jiao'
'Shangfeng Yang'
'Faye L. Bowles'
'Marilyn M. Olmstead'
'Alan L. Balch'

_publ_section_title
;
 Azide Addition to an Endohedral Metallofullerene: Formation of
 Azafulleroids of Sc3N@Ih-C80
;
_journal_name_full 'Journal of the American Chemical Society'
_journal_page_first 11956
_journal_page_last 11959
_journal_paper_doi 10.1021/ja305446v
_journal_volume 134
_journal_year 2012
_chemical_formula_moiety ' C89 H11 N2 O Sc3, 0.88(C6 H6), 0.12(C S2)'
_chemical_formula_sum 'C94.4 H16.27 N2 O S0.24 Sc3'
_chemical_formula_weight 1336.75
_chemical_name_common '(5,6)Sc3N@C80N-(4-isopropoxyphenyl)nitrene 0.88 benzene 0.12 CS2 '
_space_group_IT_number 15
_symmetry_cell_setting monoclinic
_symmetry_space_group_name_Hall '-C 2yc'
_symmetry_space_group_name_H-M 'C 1 2/c 1'
_atom_sites_solution_hydrogens geom
_atom_sites_solution_primary direct
_atom_sites_solution_secondary difmap
_audit_creation_method SHELXL-97
_audit_update_record
;
2012-05-06 # Formatted by publCIF
;
_cell_angle_alpha 90.00
_cell_angle_beta 99.033(2)
_cell_angle_gamma 90.00
_cell_formula_units_Z 8
_cell_length_a 14.5387(5)
_cell_length_b 17.1238(6)
_cell_length_c 38.6297(13)
_cell_measurement_reflns_used 9942
_cell_measurement_temperature 100(2)
_cell_measurement_theta_max 39.477
_cell_measurement_theta_min 2.205
_cell_volume 9497.9(6)
_computing_cell_refinement 'SAINT (Bruker, 2011)'
_computing_data_collection 'Apex2 (Bruker, 2011)'
_computing_data_reduction 'SAINT (Bruker, 2011)'
_computing_publication_material 'SHELXL-97 (Sheldrick, 2008)'
_computing_structure_refinement 'SHELXL-97 (Sheldrick, 2008)'
_computing_structure_solution 'SHELXS-97 (Sheldrick, 2008)'
_diffrn_ambient_temperature 100(2)
_diffrn_detector_area_resol_mean 8.3
_diffrn_measured_fraction_theta_full 0.980
_diffrn_measured_fraction_theta_max 0.980
_diffrn_measurement_device_type 'Bruker Apex II'
_diffrn_measurement_method '\w and \f'
_diffrn_radiation_monochromator graphite
_diffrn_radiation_source 'fine-focus sealed tube'
_diffrn_radiation_type synchrotron
_diffrn_radiation_wavelength 0.77490
_diffrn_reflns_av_R_equivalents 0.0546
_diffrn_reflns_av_sigmaI/netI 0.0488
_diffrn_reflns_limit_h_max 23
_diffrn_reflns_limit_h_min -24
_diffrn_reflns_limit_k_max 28
_diffrn_reflns_limit_k_min -28
_diffrn_reflns_limit_l_max 64
_diffrn_reflns_limit_l_min -64
_diffrn_reflns_number 104836
_diffrn_reflns_theta_full 40.15
_diffrn_reflns_theta_max 40.15
_diffrn_reflns_theta_min 2.02
_exptl_absorpt_coefficient_mu 0.503
_exptl_absorpt_correction_T_max 0.9977
_exptl_absorpt_correction_T_min 0.9687
_exptl_absorpt_correction_type multi-scan
_exptl_absorpt_process_details 'SADABS (Sheldrick, 2007)'
_exptl_crystal_colour black
_exptl_crystal_density_diffrn 1.870
_exptl_crystal_description plate
_exptl_crystal_F_000 5372
_exptl_crystal_size_max 0.064
_exptl_crystal_size_mid 0.045
_exptl_crystal_size_min 0.005
_refine_diff_density_max 1.117
_refine_diff_density_min -0.937
_refine_diff_density_rms 0.087
_refine_ls_extinction_method none
_refine_ls_goodness_of_fit_ref 1.034
_refine_ls_hydrogen_treatment constr
_refine_ls_matrix_type full
_refine_ls_number_parameters 982
_refine_ls_number_reflns 22470
_refine_ls_number_restraints 1
_refine_ls_restrained_S_all 1.034
_refine_ls_R_factor_all 0.0684
_refine_ls_R_factor_gt 0.0546
_refine_ls_shift/su_max 0.001
_refine_ls_shift/su_mean 0.000
_refine_ls_structure_factor_coef Fsqd
_refine_ls_weighting_details 'calc w=1/[\s^2^(Fo^2^)+(0.0740P)^2^+13.2834P] where P=(Fo^2^+2Fc^2^)/3'
_refine_ls_weighting_scheme calc
_refine_ls_wR_factor_gt 0.1440
_refine_ls_wR_factor_ref 0.1580
_reflns_number_gt 18357
_reflns_number_total 22470
_reflns_threshold_expression I>2\s(I)
_cod_data_source_file ja305446v_si_001.cif
_cod_data_source_block fb48
_cod_original_sg_symbol_H-M 'C 2/c'
_cod_original_formula_sum 'C94.40 H16.27 N2 O S0.24 Sc3'
_cod_database_code 4118381

loop_
_symmetry_equiv_pos_as_xyz
'x, y, z'
'-x, y, -z+1/2'
'x+1/2, y+1/2, z'
'-x+1/2, y+1/2, -z+1/2'
'-x, -y, -z'
'x, -y, z-1/2'
'-x+1/2, -y+1/2, -z'
'x+1/2, -y+1/2, z-1/2'

loop_
_atom_site_label
_atom_site_type_symbol
_atom_site_fract_x
_atom_site_fract_y
_atom_site_fract_z
_atom_site_U_iso_or_equiv
_atom_site_adp_type
_atom_site_occupancy
_atom_site_symmetry_multiplicity
_atom_site_calc_flag
_atom_site_refinement_flags
_atom_site_disorder_assembly
_atom_site_disorder_group
Sc1 Sc -0.04534(4) 0.73823(5) 0.45021(2) 0.01086(15) Uani 0.7588(11) 1 d P A 1
Sc2 Sc -0.15709(2) 0.74845(2) 0.364563(10) 0.02200(9) Uani 0.7588(11) 1 d P A 1
Sc3 Sc 0.08768(3) 0.70492(3) 0.381046(10) 0.02317(9) Uani 0.7588(11) 1 d P A 1
Sc4 Sc -0.0394(3) 0.7384(2) 0.45044(9) 0.0344(10) Uani 0.2412(11) 1 d P A 2
Sc5 Sc -0.15593(8) 0.69057(8) 0.36782(3) 0.0247(3) Uani 0.2412(11) 1 d P A 2
Sc6 Sc 0.08641(8) 0.74730(10) 0.38029(3) 0.0218(3) Uani 0.2412(11) 1 d P A 2
N1 N -0.03538(7) 0.72976(7) 0.39805(3) 0.01458(17) Uani 1 1 d . . .
O1 O 0.08502(9) 0.77943(7) 0.67236(3) 0.0262(2) Uani 1 1 d . . .
C81 C -0.00661(9) 0.76401(7) 0.56514(3) 0.0159(2) Uani 1 1 d . . .
C82 C 0.01141(10) 0.83733(7) 0.58006(3) 0.0174(2) Uani 1 1 d . B .
H82 H 0.0030 0.8826 0.5657 0.021 Uiso 1 1 calc R . .
C83 C 0.04182(9) 0.84480(7) 0.61602(3) 0.0166(2) Uani 1 1 d . . .
H83 H 0.0537 0.8951 0.6261 0.020 Uiso 1 1 calc R B .
C84 C 0.05474(9) 0.77882(8) 0.63706(3) 0.0159(2) Uani 1 1 d . B .
C85 C 0.03882(10) 0.70533(8) 0.62182(4) 0.0188(2) Uani 1 1 d . . .
H85 H 0.0486 0.6599 0.6361 0.023 Uiso 1 1 calc R B .
C86 C 0.00898(11) 0.69780(8) 0.58620(4) 0.0195(2) Uani 1 1 d . B .
H86 H -0.0009 0.6474 0.5761 0.023 Uiso 1 1 calc R . .
C87A C 0.09811(11) 0.84947(10) 0.69204(4) 0.0197(3) Uani 0.840(3) 1 d P B 3
H87A H 0.1332 0.8879 0.6796 0.024 Uiso 0.840(3) 1 calc PR B 3
C88A C 0.00564(12) 0.88445(12) 0.69745(5) 0.0245(3) Uani 0.840(3) 1 d P B 3
H88A H -0.0317 0.8960 0.6746 0.037 Uiso 0.840(3) 1 calc PR B 3
H88B H 0.0167 0.9328 0.7111 0.037 Uiso 0.840(3) 1 calc PR B 3
H88C H -0.0279 0.8472 0.7102 0.037 Uiso 0.840(3) 1 calc PR B 3
C89A C 0.15706(14) 0.82538(14) 0.72628(5) 0.0291(4) Uani 0.840(3) 1 d P B 3
H89A H 0.2161 0.8034 0.7215 0.044 Uiso 0.840(3) 1 calc PR B 3
H89B H 0.1236 0.7860 0.7379 0.044 Uiso 0.840(3) 1 calc PR B 3
H89C H 0.1696 0.8711 0.7415 0.044 Uiso 0.840(3) 1 calc PR B 3
C87B C 0.1056(7) 0.7234(6) 0.6942(3) 0.0253(18) Uani 0.160(3) 1 d P B 4
H87B H 0.1433 0.6837 0.6836 0.030 Uiso 0.160(3) 1 calc PR B 4
C88B C 0.0164(8) 0.6858(9) 0.7014(3) 0.038(3) Uani 0.160(3) 1 d P B 4
H88D H -0.0175 0.6640 0.6796 0.056 Uiso 0.160(3) 1 calc PR B 4
H88E H -0.0223 0.7251 0.7106 0.056 Uiso 0.160(3) 1 calc PR B 4
H88F H 0.0313 0.6439 0.7187 0.056 Uiso 0.160(3) 1 calc PR B 4
C89B C 0.1622(9) 0.7550(9) 0.7274(3) 0.037(3) Uani 0.160(3) 1 d P B 4
H89D H 0.2185 0.7803 0.7218 0.056 Uiso 0.160(3) 1 calc PR B 4
H89E H 0.1799 0.7121 0.7438 0.056 Uiso 0.160(3) 1 calc PR B 4
H89F H 0.1250 0.7932 0.7381 0.056 Uiso 0.160(3) 1 calc PR B 4
N2 N -0.05025(9) 0.75615(7) 0.52971(3) 0.0187(2) Uani 1 1 d . A .
C1 C -0.03363(10) 0.68884(7) 0.51030(3) 0.0169(2) Uani 1 1 d . . .
C2 C -0.03952(11) 0.81437(8) 0.50463(3) 0.0192(2) Uani 1 1 d . . .
C3 C 0.04942(10) 0.82306(8) 0.49332(3) 0.0195(2) Uani 1 1 d . A .
C4 C 0.10465(10) 0.75185(9) 0.49308(4) 0.0196(2) Uani 1 1 d . . .
C5 C 0.05648(10) 0.67964(8) 0.49963(3) 0.0181(2) Uani 1 1 d . A .
C6 C 0.07501(10) 0.60887(8) 0.48149(4) 0.0204(2) Uani 1 1 d . . .
C7 C -0.00059(11) 0.55778(8) 0.47065(4) 0.0207(2) Uani 1 1 d . A .
C8 C -0.09405(11) 0.58234(8) 0.47257(3) 0.0196(2) Uani 1 1 d . . .
C9 C -0.11267(10) 0.65207(8) 0.48959(3) 0.0179(2) Uani 1 1 d . A .
C10 C -0.19035(10) 0.69818(9) 0.47278(4) 0.0208(2) Uani 1 1 d . . .
C11 C -0.19419(10) 0.78342(9) 0.46901(4) 0.0219(2) Uani 1 1 d . A .
C12 C -0.12145(11) 0.83868(8) 0.48128(4) 0.0209(2) Uani 1 1 d . A .
C13 C -0.10907(12) 0.90137(8) 0.45858(4) 0.0239(3) Uani 1 1 d . . .
C14 C -0.01835(13) 0.92881(8) 0.45454(4) 0.0240(3) Uani 1 1 d . A .
C15 C 0.06213(12) 0.88625(8) 0.46946(4) 0.0225(3) Uani 1 1 d . . .
C16 C 0.13801(11) 0.88424(9) 0.45120(4) 0.0246(3) Uani 1 1 d . A .
C17 C 0.19585(10) 0.81609(10) 0.45217(4) 0.0254(3) Uani 1 1 d . . .
C18 C 0.17759(10) 0.74896(10) 0.47159(4) 0.0235(3) Uani 1 1 d . A .
C19 C 0.20224(10) 0.67646(11) 0.45815(4) 0.0255(3) Uani 1 1 d . . .
C20 C 0.15106(11) 0.60647(10) 0.46296(4) 0.0249(3) Uani 1 1 d . A .
C21 C 0.15024(13) 0.55810(10) 0.43294(5) 0.0295(3) Uani 1 1 d . . .
C22 C 0.07118(14) 0.51117(9) 0.42045(4) 0.0290(3) Uani 1 1 d . A .
C23 C -0.00336(13) 0.50928(8) 0.44015(4) 0.0259(3) Uani 1 1 d . . .
C24 C -0.09763(13) 0.50458(8) 0.42313(4) 0.0264(3) Uani 1 1 d . A .
C25 C -0.15340(12) 0.55002(9) 0.44312(4) 0.0242(3) Uani 1 1 d . A .
C26 C -0.23160(11) 0.59236(11) 0.42738(4) 0.0276(3) Uani 1 1 d . . .
C27 C -0.24917(10) 0.66562(11) 0.44242(4) 0.0253(3) Uani 1 1 d . A .
C28 C -0.28922(10) 0.72824(12) 0.42082(5) 0.0299(3) Uani 1 1 d . . .
C29 C -0.25544(10) 0.80024(11) 0.43674(4) 0.0269(3) Uani 1 1 d . A .
C30 C -0.24399(11) 0.86630(11) 0.41555(5) 0.0295(3) Uani 1 1 d . . .
C31 C -0.17081(13) 0.91765(10) 0.42711(4) 0.0282(3) Uani 1 1 d . A .
C32 C -0.11894(13) 0.95651(9) 0.40344(4) 0.0278(3) Uani 1 1 d . . .
C33 C -0.02490(13) 0.96304(8) 0.42028(4) 0.0255(3) Uani 1 1 d . A .
C34 C 0.05016(12) 0.95655(8) 0.40103(4) 0.0244(3) Uani 1 1 d . . .
C35 C 0.13349(12) 0.91964(9) 0.41746(4) 0.0252(3) Uani 1 1 d . A .
C36 C 0.18869(11) 0.87434(10) 0.39760(4) 0.0253(3) Uani 1 1 d . . .
C37 C 0.22849(10) 0.80994(11) 0.41895(4) 0.0276(3) Uani 1 1 d . A .
C38 C 0.24897(11) 0.73706(12) 0.40470(5) 0.0301(3) Uani 1 1 d . . .
C39 C 0.23490(10) 0.66975(12) 0.42510(5) 0.0299(3) Uani 1 1 d . A .
C40 C 0.20224(12) 0.59714(11) 0.40943(5) 0.0312(3) Uani 1 1 d . A .
C41 C 0.17862(14) 0.58885(11) 0.37240(5) 0.0341(4) Uani 1 1 d . . .
C42 C 0.19643(13) 0.65524(11) 0.35127(5) 0.0317(3) Uani 1 1 d . A .
C43 C 0.23272(11) 0.72842(12) 0.36721(5) 0.0300(3) Uani 1 1 d . A .
C44 C 0.18607(11) 0.79133(11) 0.34630(4) 0.0264(3) Uani 1 1 d . . .
C45 C 0.16376(11) 0.86484(10) 0.36077(4) 0.0247(3) Uani 1 1 d . A .
C46 C 0.08358(11) 0.90476(9) 0.34415(4) 0.0229(3) Uani 1 1 d . . .
C47 C 0.02783(12) 0.95058(8) 0.36400(4) 0.0227(3) Uani 1 1 d . A .
C48 C -0.06647(12) 0.94503(8) 0.34712(4) 0.0245(3) Uani 1 1 d . . .
C49 C -0.14066(13) 0.94463(9) 0.36680(4) 0.0268(3) Uani 1 1 d . A .
C50 C -0.21950(12) 0.89576(11) 0.35480(4) 0.0302(3) Uani 1 1 d . . .
C51 C -0.27118(11) 0.85790(12) 0.37848(5) 0.0320(4) Uani 1 1 d . A .
C52 C -0.30994(11) 0.78794(14) 0.36244(5) 0.0351(4) Uani 1 1 d . . .
C53 C -0.31497(10) 0.71968(13) 0.38384(5) 0.0333(4) Uani 1 1 d . A .
C54 C -0.29982(12) 0.64593(13) 0.36925(5) 0.0350(4) Uani 1 1 d . . .
C55 C -0.25829(12) 0.58294(12) 0.39055(4) 0.0314(4) Uani 1 1 d . A .
C56 C -0.20305(15) 0.53829(11) 0.37017(4) 0.0338(4) Uani 1 1 d . . .
C57 C -0.11941(15) 0.50000(9) 0.38617(4) 0.0307(4) Uani 1 1 d . A .
C58 C -0.04441(16) 0.49534(9) 0.36685(4) 0.0329(4) Uani 1 1 d . . .
C59 C 0.04941(16) 0.50116(9) 0.38363(5) 0.0327(4) Uani 1 1 d . A .
C60 C 0.10155(16) 0.54082(10) 0.36004(5) 0.0339(4) Uani 1 1 d . A .
C61 C 0.03827(15) 0.55877(10) 0.32861(4) 0.0321(4) Uani 1 1 d . . .
C62 C 0.04944(14) 0.62737(10) 0.30919(4) 0.0285(3) Uani 1 1 d . A .
C63 C 0.12896(13) 0.67463(10) 0.32134(4) 0.0279(3) Uani 1 1 d . . .
C64 C 0.12367(12) 0.75757(10) 0.31805(4) 0.0248(3) Uani 1 1 d . A .
C65 C 0.04069(11) 0.79628(9) 0.30190(4) 0.0225(3) Uani 1 1 d . . .
C66 C 0.02306(11) 0.87087(9) 0.31486(4) 0.0217(2) Uani 1 1 d . A .
C67 C -0.06972(11) 0.89582(9) 0.31669(4) 0.0230(3) Uani 1 1 d . A .
C68 C -0.14639(11) 0.84597(10) 0.30581(4) 0.0257(3) Uani 1 1 d . . .
C69 C -0.22467(12) 0.84929(12) 0.32405(4) 0.0305(3) Uani 1 1 d . A .
C70 C -0.28366(12) 0.78146(14) 0.32769(5) 0.0357(4) Uani 1 1 d . A .
C71 C -0.25962(12) 0.70711(13) 0.31432(4) 0.0347(4) Uani 1 1 d . . .
C72 C -0.27143(14) 0.63922(13) 0.33506(5) 0.0368(4) Uani 1 1 d . A .
C73 C -0.20959(15) 0.57261(12) 0.33630(4) 0.0351(4) Uani 1 1 d . A .
C74 C -0.13280(15) 0.57168(11) 0.31776(4) 0.0335(4) Uani 1 1 d . . .
C75 C -0.05127(16) 0.53046(10) 0.33260(4) 0.0335(4) Uani 1 1 d . A .
C76 C -0.12152(14) 0.63802(10) 0.29654(4) 0.0302(3) Uani 1 1 d . A .
C77 C -0.03144(13) 0.66496(9) 0.29190(4) 0.0267(3) Uani 1 1 d . . .
C78 C -0.03571(13) 0.74858(9) 0.28822(4) 0.0239(3) Uani 1 1 d . A .
C79 C -0.12810(12) 0.77299(10) 0.29065(4) 0.0265(3) Uani 1 1 d . A .
C80 C -0.18213(13) 0.70429(12) 0.29590(4) 0.0303(3) Uani 1 1 d . A .
C90 C 0.11092(10) 0.60505(10) 0.73449(5) 0.0344(5) Uani 0.739(3) 1 d PG C 5
H90 H 0.0542 0.6333 0.7291 0.041 Uiso 0.739(3) 1 calc PR C 5
C91 C 0.12052(11) 0.54803(10) 0.76042(4) 0.0328(5) Uani 0.739(3) 1 d PG C 5
H91 H 0.0704 0.5373 0.7728 0.039 Uiso 0.739(3) 1 calc PR C 5
C92 C 0.20348(12) 0.50671(9) 0.76826(4) 0.0289(4) Uani 0.739(3) 1 d PG C 5
H92 H 0.2100 0.4677 0.7860 0.035 Uiso 0.739(3) 1 calc PR C 5
C93 C 0.27683(10) 0.52242(9) 0.75016(4) 0.0284(4) Uani 0.739(3) 1 d PG C 5
H93 H 0.3335 0.4942 0.7555 0.034 Uiso 0.739(3) 1 calc PR C 5
C94 C 0.26722(10) 0.57944(9) 0.72424(4) 0.0259(4) Uani 0.739(3) 1 d PG C 5
H94 H 0.3174 0.5902 0.7119 0.031 Uiso 0.739(3) 1 calc PR C 5
C95 C 0.18427(12) 0.62075(9) 0.71640(4) 0.0314(5) Uani 0.739(3) 1 d PG C 5
H95 H 0.1777 0.6597 0.6987 0.038 Uiso 0.739(3) 1 calc PR C 5
C96 C 0.3101(7) 0.5383(7) 0.7321(3) 0.039(4) Uiso 0.140(3) 1 d PG D 6
H96 H 0.3642 0.5404 0.7211 0.047 Uiso 0.140(3) 1 calc PR D 6
C97 C 0.3035(6) 0.4827(6) 0.7578(3) 0.046(4) Uiso 0.140(3) 1 d PG D 6
H97 H 0.3529 0.4468 0.7644 0.055 Uiso 0.140(3) 1 calc PR D 6
C98 C 0.2244(7) 0.4796(6) 0.7738(3) 0.030(3) Uiso 0.140(3) 1 d PG D 6
H98 H 0.2198 0.4416 0.7914 0.036 Uiso 0.140(3) 1 calc PR D 6
C99 C 0.1520(7) 0.5321(7) 0.7642(3) 0.046(6) Uiso 0.140(3) 1 d PG D 6
H99 H 0.0980 0.5300 0.7751 0.055 Uiso 0.140(3) 1 calc PR D 6
C100 C 0.1587(7) 0.5877(7) 0.7385(3) 0.046(4) Uiso 0.140(3) 1 d PG D 6
H100 H 0.1092 0.6236 0.7319 0.056 Uiso 0.140(3) 1 calc PR D 6
C101 C 0.2378(8) 0.5908(6) 0.7224(3) 0.033(4) Uiso 0.140(3) 1 d PG D 6
H101 H 0.2423 0.6288 0.7048 0.040 Uiso 0.140(3) 1 calc PR D 6
S1 S 0.1555(3) 0.5162(3) 0.76981(13) 0.0325(10) Uiso 0.121(2) 1 d P E 7
C102 C 0.2301(9) 0.5378(7) 0.7485(3) 0.0183(18) Uiso 0.121(2) 1 d P E 7
S2 S 0.3042(3) 0.5607(3) 0.72636(12) 0.0322(10) Uiso 0.121(2) 1 d P E 7

loop_
_atom_site_aniso_label
_atom_site_aniso_U_11
_atom_site_aniso_U_22
_atom_site_aniso_U_33
_atom_site_aniso_U_23
_atom_site_aniso_U_13
_atom_site_aniso_U_12
Sc1 0.00574(13) 0.0145(3) 0.0127(3) -0.0008(2) 0.00255(14) -0.00049(14)
Sc2 0.01399(14) 0.02870(19) 0.02101(16) -0.00012(12) -0.00442(11) 0.00130(11)
Sc3 0.01636(15) 0.0325(3) 0.02283(16) 0.00361(14) 0.00972(12) 0.00649(13)
Sc4 0.072(2) 0.0213(14) 0.0103(12) -0.0007(9) 0.0064(11) 0.0025(12)
Sc5 0.0195(5) 0.0312(6) 0.0215(5) 0.0004(4) -0.0024(4) -0.0101(4)
Sc6 0.0161(5) 0.0256(7) 0.0261(5) -0.0030(4) 0.0108(4) -0.0041(4)
N1 0.0107(4) 0.0198(5) 0.0133(4) -0.0015(3) 0.0020(3) 0.0003(3)
O1 0.0331(6) 0.0286(5) 0.0150(4) -0.0013(4) -0.0023(4) 0.0026(4)
C81 0.0204(5) 0.0150(5) 0.0132(5) -0.0009(4) 0.0051(4) -0.0006(4)
C82 0.0258(6) 0.0124(5) 0.0145(5) -0.0002(4) 0.0044(4) -0.0005(4)
C83 0.0209(5) 0.0142(5) 0.0145(5) -0.0012(4) 0.0023(4) -0.0006(4)
C84 0.0171(5) 0.0170(5) 0.0134(5) 0.0002(4) 0.0018(4) 0.0004(4)
C85 0.0242(6) 0.0146(5) 0.0171(5) 0.0013(4) 0.0016(4) 0.0005(4)
C86 0.0290(6) 0.0126(5) 0.0171(5) -0.0002(4) 0.0036(4) 0.0001(4)
C87A 0.0186(6) 0.0244(7) 0.0153(6) -0.0028(5) 0.0003(5) -0.0001(5)
C88A 0.0202(7) 0.0324(9) 0.0208(7) 0.0003(6) 0.0030(5) 0.0010(6)
C89A 0.0265(8) 0.0404(11) 0.0179(7) -0.0028(7) -0.0039(6) 0.0046(7)
C87B 0.026(4) 0.031(5) 0.019(4) 0.002(3) 0.004(3) 0.001(3)
C88B 0.023(4) 0.067(9) 0.023(4) 0.014(5) 0.004(3) -0.002(5)
C89B 0.034(6) 0.055(8) 0.021(4) 0.000(4) -0.003(4) -0.001(5)
N2 0.0294(6) 0.0139(4) 0.0135(4) -0.0009(3) 0.0051(4) -0.0009(4)
C1 0.0241(6) 0.0127(5) 0.0146(5) 0.0004(4) 0.0048(4) -0.0012(4)
C2 0.0310(7) 0.0123(5) 0.0151(5) -0.0012(4) 0.0066(4) -0.0004(4)
C3 0.0268(6) 0.0166(5) 0.0143(5) -0.0013(4) 0.0006(4) -0.0057(4)
C4 0.0183(5) 0.0235(6) 0.0156(5) 0.0009(4) -0.0019(4) -0.0036(4)
C5 0.0201(5) 0.0179(5) 0.0152(5) 0.0017(4) 0.0000(4) 0.0011(4)
C6 0.0249(6) 0.0187(6) 0.0173(5) 0.0040(4) 0.0026(4) 0.0060(4)
C7 0.0332(7) 0.0124(5) 0.0169(5) 0.0024(4) 0.0054(5) 0.0022(4)
C8 0.0287(6) 0.0145(5) 0.0166(5) 0.0008(4) 0.0072(4) -0.0059(4)
C9 0.0218(5) 0.0167(5) 0.0164(5) 0.0002(4) 0.0073(4) -0.0039(4)
C10 0.0183(5) 0.0259(6) 0.0204(6) 0.0008(5) 0.0098(4) -0.0022(4)
C11 0.0201(6) 0.0265(6) 0.0219(6) 0.0024(5) 0.0113(5) 0.0067(5)
C12 0.0286(6) 0.0180(5) 0.0181(5) 0.0000(4) 0.0103(5) 0.0071(5)
C13 0.0379(8) 0.0156(5) 0.0203(6) 0.0004(4) 0.0109(5) 0.0102(5)
C14 0.0449(9) 0.0106(5) 0.0177(5) -0.0016(4) 0.0090(5) -0.0008(5)
C15 0.0345(7) 0.0169(5) 0.0157(5) -0.0031(4) 0.0023(5) -0.0104(5)
C16 0.0286(7) 0.0244(6) 0.0193(6) -0.0002(5) -0.0006(5) -0.0153(5)
C17 0.0167(6) 0.0345(8) 0.0229(6) 0.0037(5) -0.0032(5) -0.0112(5)
C18 0.0143(5) 0.0346(8) 0.0200(6) 0.0038(5) -0.0020(4) -0.0033(5)
C19 0.0135(5) 0.0352(8) 0.0266(7) 0.0051(5) -0.0008(5) 0.0070(5)
C20 0.0215(6) 0.0282(7) 0.0251(6) 0.0079(5) 0.0041(5) 0.0120(5)
C21 0.0338(8) 0.0270(7) 0.0291(7) 0.0056(6) 0.0098(6) 0.0189(6)
C22 0.0479(10) 0.0139(6) 0.0275(7) 0.0020(5) 0.0130(6) 0.0124(6)
C23 0.0472(9) 0.0101(5) 0.0215(6) 0.0010(4) 0.0088(6) 0.0022(5)
C24 0.0479(9) 0.0123(5) 0.0206(6) -0.0025(4) 0.0101(6) -0.0104(5)
C25 0.0345(7) 0.0188(6) 0.0201(6) -0.0010(4) 0.0069(5) -0.0141(5)
C26 0.0256(7) 0.0351(8) 0.0225(6) 0.0006(5) 0.0050(5) -0.0188(6)
C27 0.0151(5) 0.0366(8) 0.0259(6) 0.0031(5) 0.0083(5) -0.0069(5)
C28 0.0123(5) 0.0497(10) 0.0284(7) 0.0062(7) 0.0052(5) 0.0000(6)
C29 0.0155(5) 0.0394(8) 0.0277(7) 0.0048(6) 0.0098(5) 0.0099(5)
C30 0.0230(7) 0.0381(9) 0.0291(7) 0.0070(6) 0.0090(5) 0.0184(6)
C31 0.0371(8) 0.0237(7) 0.0256(7) 0.0043(5) 0.0105(6) 0.0181(6)
C32 0.0441(9) 0.0155(6) 0.0261(7) 0.0053(5) 0.0121(6) 0.0139(6)
C33 0.0477(9) 0.0103(5) 0.0195(6) 0.0006(4) 0.0085(6) 0.0008(5)
C34 0.0412(8) 0.0126(5) 0.0192(6) 0.0013(4) 0.0043(5) -0.0088(5)
C35 0.0329(7) 0.0216(6) 0.0205(6) 0.0008(5) 0.0021(5) -0.0154(5)
C36 0.0213(6) 0.0309(7) 0.0237(6) 0.0037(5) 0.0033(5) -0.0136(5)
C37 0.0132(5) 0.0431(9) 0.0260(7) 0.0044(6) 0.0013(5) -0.0089(5)
C38 0.0122(5) 0.0474(10) 0.0319(8) 0.0076(7) 0.0074(5) 0.0031(5)
C39 0.0144(5) 0.0453(10) 0.0307(7) 0.0091(7) 0.0063(5) 0.0116(6)
C40 0.0274(7) 0.0348(8) 0.0337(8) 0.0064(6) 0.0117(6) 0.0193(6)
C41 0.0409(9) 0.0319(8) 0.0337(8) 0.0040(6) 0.0192(7) 0.0209(7)
C42 0.0309(8) 0.0369(9) 0.0312(8) 0.0035(6) 0.0173(6) 0.0141(6)
C43 0.0181(6) 0.0439(9) 0.0307(8) 0.0058(7) 0.0123(5) 0.0047(6)
C44 0.0204(6) 0.0354(8) 0.0262(7) 0.0054(6) 0.0119(5) -0.0026(5)
C45 0.0225(6) 0.0298(7) 0.0229(6) 0.0035(5) 0.0067(5) -0.0109(5)
C46 0.0298(7) 0.0208(6) 0.0191(6) 0.0029(4) 0.0069(5) -0.0084(5)
C47 0.0364(7) 0.0137(5) 0.0188(5) 0.0028(4) 0.0067(5) -0.0048(5)
C48 0.0388(8) 0.0154(5) 0.0194(6) 0.0059(4) 0.0043(5) 0.0047(5)
C49 0.0361(8) 0.0204(6) 0.0242(6) 0.0069(5) 0.0058(6) 0.0130(6)
C50 0.0267(7) 0.0357(8) 0.0273(7) 0.0100(6) 0.0020(6) 0.0160(6)
C51 0.0185(6) 0.0451(10) 0.0324(8) 0.0108(7) 0.0035(5) 0.0159(6)
C52 0.0144(6) 0.0574(12) 0.0325(8) 0.0112(8) 0.0004(5) 0.0063(6)
C53 0.0104(5) 0.0574(12) 0.0310(8) 0.0074(7) -0.0002(5) -0.0053(6)
C54 0.0208(7) 0.0548(12) 0.0274(7) 0.0033(7) -0.0022(5) -0.0179(7)
C55 0.0286(7) 0.0401(9) 0.0244(7) 0.0010(6) 0.0008(5) -0.0235(7)
C56 0.0477(10) 0.0303(8) 0.0222(6) -0.0031(5) 0.0017(6) -0.0265(7)
C57 0.0563(11) 0.0161(6) 0.0202(6) -0.0047(5) 0.0077(6) -0.0171(6)
C58 0.0664(12) 0.0126(6) 0.0223(6) -0.0056(5) 0.0154(7) -0.0065(6)
C59 0.0605(12) 0.0128(6) 0.0286(7) -0.0008(5) 0.0190(7) 0.0093(6)
C60 0.0556(11) 0.0225(7) 0.0278(7) -0.0010(5) 0.0199(7) 0.0152(7)
C61 0.0578(11) 0.0192(6) 0.0234(7) -0.0052(5) 0.0188(7) 0.0044(6)
C62 0.0468(9) 0.0227(7) 0.0193(6) -0.0043(5) 0.0161(6) 0.0016(6)
C63 0.0353(8) 0.0291(7) 0.0235(6) -0.0003(5) 0.0172(6) 0.0068(6)
C64 0.0278(7) 0.0285(7) 0.0213(6) 0.0013(5) 0.0140(5) -0.0008(5)
C65 0.0311(7) 0.0228(6) 0.0154(5) 0.0016(4) 0.0094(5) -0.0030(5)
C66 0.0299(7) 0.0203(6) 0.0159(5) 0.0035(4) 0.0064(5) -0.0032(5)
C67 0.0307(7) 0.0204(6) 0.0173(5) 0.0065(4) 0.0019(5) 0.0020(5)
C68 0.0267(7) 0.0307(7) 0.0178(6) 0.0082(5) -0.0023(5) 0.0026(5)
C69 0.0236(7) 0.0420(9) 0.0237(7) 0.0118(6) -0.0025(5) 0.0083(6)
C70 0.0196(7) 0.0539(12) 0.0304(8) 0.0071(7) -0.0059(6) 0.0009(7)
C71 0.0245(7) 0.0558(12) 0.0202(6) 0.0022(7) -0.0082(5) -0.0133(7)
C72 0.0328(8) 0.0504(11) 0.0236(7) 0.0021(7) -0.0065(6) -0.0192(8)
C73 0.0472(10) 0.0363(9) 0.0199(6) -0.0050(6) -0.0007(6) -0.0253(8)
C74 0.0540(11) 0.0285(8) 0.0177(6) -0.0091(5) 0.0052(6) -0.0203(7)
C75 0.0658(12) 0.0174(6) 0.0194(6) -0.0069(5) 0.0134(7) -0.0087(7)
C76 0.0460(9) 0.0300(8) 0.0137(5) -0.0052(5) 0.0023(6) -0.0144(7)
C77 0.0426(9) 0.0236(7) 0.0150(5) -0.0039(4) 0.0086(5) -0.0058(6)
C78 0.0360(8) 0.0231(6) 0.0131(5) -0.0004(4) 0.0056(5) -0.0035(5)
C79 0.0310(7) 0.0326(8) 0.0142(5) 0.0029(5) -0.0021(5) -0.0051(6)
C80 0.0319(8) 0.0417(9) 0.0152(6) -0.0004(5) -0.0036(5) -0.0119(7)
C90 0.0411(13) 0.0276(11) 0.0372(12) 0.0068(9) 0.0145(10) -0.0003(9)
C91 0.0379(14) 0.0314(12) 0.0331(12) 0.0037(9) 0.0178(10) -0.0033(10)
C92 0.0362(13) 0.0236(10) 0.0261(10) 0.0030(7) 0.0022(8) -0.0015(9)
C93 0.0315(11) 0.0249(10) 0.0277(10) -0.0019(7) 0.0014(8) -0.0076(8)
C94 0.0303(14) 0.0235(10) 0.0241(10) 0.0004(7) 0.0048(8) -0.0068(10)
C95 0.0420(13) 0.0274(10) 0.0262(10) 0.0054(8) 0.0096(9) -0.0063(9)

loop_
_atom_type_symbol
_atom_type_description
_atom_type_scat_dispersion_real
_atom_type_scat_dispersion_imag
_atom_type_scat_source
C C 0.0225 0.0119 'International Tables Vol C Tables 4.2.6.8 and 6.1.1.4'
H H 0.0000 0.0000 'International Tables Vol C Tables 4.2.6.8 and 6.1.1.4'
N N 0.0389 0.0236 'International Tables Vol C Tables 4.2.6.8 and 6.1.1.4'
O O 0.0610 0.0420 'International Tables Vol C Tables 4.2.6.8 and 6.1.1.4'
Sc Sc 0.1867 1.8998 'International Tables Vol C Tables 4.2.6.8 and 6.1.1.4'
S S 0.3654 0.7032 'International Tables Vol C Tables 4.2.6.8 and 6.1.1.4'

loop_
_geom_angle_atom_site_label_1
_geom_angle_atom_site_label_2
_geom_angle_atom_site_label_3
_geom_angle
N1 Sc1 C9 132.06(6)
N1 Sc1 C5 127.79(6)
C9 Sc1 C5 61.03(5)
N1 Sc1 C1 154.45(6)
C9 Sc1 C1 34.25(5)
C5 Sc1 C1 34.30(5)
N1 Sc1 C12 129.56(6)
C9 Sc1 C12 82.12(5)
C5 Sc1 C12 99.79(6)
C1 Sc1 C12 75.45(5)
N1 Sc1 C3 126.07(6)
C9 Sc1 C3 99.92(6)
C5 Sc1 C3 60.47(5)
C1 Sc1 C3 67.34(5)
C12 Sc1 C3 60.25(6)
N1 Sc1 C2 151.49(6)
C9 Sc1 C2 75.56(5)
C5 Sc1 C2 67.34(5)
C1 Sc1 C2 52.17(5)
C12 Sc1 C2 33.99(5)
C3 Sc1 C2 33.90(5)
N1 Sc1 C10 121.15(6)
C9 Sc1 C10 34.05(5)
C5 Sc1 C10 93.18(6)
C1 Sc1 C10 60.80(5)
C12 Sc1 C10 63.44(5)
C3 Sc1 C10 109.81(6)
C2 Sc1 C10 76.44(5)
N1 Sc1 C11 120.25(6)
C9 Sc1 C11 63.66(5)
C5 Sc1 C11 110.18(6)
C1 Sc1 C11 76.55(5)
C12 Sc1 C11 33.74(5)
C3 Sc1 C11 92.22(6)
C2 Sc1 C11 60.39(6)
C10 Sc1 C11 34.05(5)
N1 Sc1 C4 117.59(5)
C9 Sc1 C4 92.10(6)
C5 Sc1 C4 34.14(5)
C1 Sc1 C4 59.21(5)
C12 Sc1 C4 91.36(6)
C3 Sc1 C4 33.97(5)
C2 Sc1 C4 58.85(5)
C10 Sc1 C4 118.92(6)
C11 Sc1 C4 118.37(6)
N1 Sc1 Sc2 32.47(3)
C9 Sc1 Sc2 117.05(4)
C5 Sc1 Sc2 155.03(5)
C1 Sc1 Sc2 151.27(4)
C12 Sc1 Sc2 104.61(4)
C3 Sc1 Sc2 138.35(5)
C2 Sc1 Sc2 137.61(5)
C10 Sc1 Sc2 93.00(4)
C11 Sc1 Sc2 87.95(4)
C4 Sc1 Sc2 148.07(4)
N1 Sc1 Sc3 28.93(3)
C9 Sc1 Sc3 133.42(5)
C5 Sc1 Sc3 100.71(4)
C1 Sc1 Sc3 133.32(4)
C12 Sc1 Sc3 144.39(5)
C3 Sc1 Sc3 106.75(4)
C2 Sc1 Sc3 140.41(4)
C10 Sc1 Sc3 143.13(5)
C11 Sc1 Sc3 148.85(5)
C4 Sc1 Sc3 89.55(4)
Sc2 Sc1 Sc3 61.401(18)
N1 Sc2 C70 173.95(7)
N1 Sc2 C52 143.04(6)
C70 Sc2 C52 37.45(7)
N1 Sc2 C71 147.55(7)
C70 Sc2 C71 36.42(8)
C52 Sc2 C71 65.13(8)
N1 Sc2 C69 137.70(6)
C70 Sc2 C69 36.34(7)
C52 Sc2 C69 58.70(7)
C71 Sc2 C69 62.94(7)
N1 Sc2 C53 120.66(5)
C70 Sc2 C53 62.99(7)
C52 Sc2 C53 33.80(7)
C71 Sc2 C53 72.76(6)
C69 Sc2 C53 91.93(6)
N1 Sc2 C51 119.72(5)
C70 Sc2 C51 57.29(7)
C52 Sc2 C51 32.88(7)
C71 Sc2 C51 92.57(7)
C69 Sc2 C51 54.40(6)
C53 Sc2 C51 56.86(7)
N1 Sc2 C72 125.85(6)
C70 Sc2 C72 60.00(8)
C52 Sc2 C72 69.83(8)
C71 Sc2 C72 32.81(6)
C69 Sc2 C72 93.55(7)
C53 Sc2 C72 57.22(7)
C51 Sc2 C72 102.71(7)
N1 Sc2 C50 118.35(5)
C70 Sc2 C50 56.11(7)
C52 Sc2 C50 54.48(7)
C71 Sc2 C50 90.60(7)
C69 Sc2 C50 31.76(6)
C53 Sc2 C50 85.61(7)
C51 Sc2 C50 31.20(6)
C72 Sc2 C50 115.39(7)
N1 Sc2 C80 122.79(5)
C70 Sc2 C80 58.33(7)
C52 Sc2 C80 93.77(7)
C71 Sc2 C80 31.49(6)
C69 Sc2 C80 65.93(6)
C53 Sc2 C80 103.88(6)
C51 Sc2 C80 114.00(6)
C72 Sc2 C80 53.46(6)
C50 Sc2 C80 97.66(6)
N1 Sc2 C54 116.47(5)
C70 Sc2 C54 69.25(7)
C52 Sc2 C54 57.12(8)
C71 Sc2 C54 58.45(6)
C69 Sc2 C54 105.27(6)
C53 Sc2 C54 30.63(7)
C51 Sc2 C54 86.24(7)
C72 Sc2 C54 31.14(6)
C50 Sc2 C54 111.56(7)
C80 Sc2 C54 84.26(6)
N1 Sc2 C68 116.51(5)
C70 Sc2 C68 58.72(6)
C52 Sc2 C68 88.43(6)
C71 Sc2 C68 68.07(6)
C69 Sc2 C68 30.22(5)
C53 Sc2 C68 120.50(5)
C51 Sc2 C68 81.89(5)
C72 Sc2 C68 100.44(5)
C50 Sc2 C68 52.83(5)
C80 Sc2 C68 53.26(5)
C54 Sc2 C68 124.41(5)
N1 Sc3 C42 163.34(7)
N1 Sc3 C43 157.24(7)
C42 Sc3 C43 37.35(7)
N1 Sc3 C41 137.21(6)
C42 Sc3 C41 35.59(7)
C43 Sc3 C41 64.70(7)
N1 Sc3 C38 132.07(6)
C42 Sc3 C38 64.43(7)
C43 Sc3 C38 35.19(6)
C41 Sc3 C38 74.07(7)
N1 Sc3 C63 132.93(5)
C42 Sc3 C63 34.26(6)
C43 Sc3 C63 57.58(7)
C41 Sc3 C63 59.75(6)
C38 Sc3 C63 92.07(6)
N1 Sc3 C44 129.27(6)
C42 Sc3 C44 57.43(7)
C43 Sc3 C44 34.01(6)
C41 Sc3 C44 92.26(6)
C38 Sc3 C44 59.11(6)
C63 Sc3 C44 53.95(6)
N1 Sc3 C39 120.81(5)
C42 Sc3 C39 71.03(6)
C43 Sc3 C39 59.84(6)
C41 Sc3 C39 59.35(7)
C38 Sc3 C39 32.85(6)
C63 Sc3 C39 105.19(6)
C44 Sc3 C39 90.38(6)
N1 Sc3 C40 123.03(5)
C42 Sc3 C40 59.79(6)
C43 Sc3 C40 70.85(6)
C41 Sc3 C40 32.56(6)
C38 Sc3 C40 59.34(7)
C63 Sc3 C40 90.63(6)
C44 Sc3 C40 104.78(6)
C39 Sc3 C40 31.96(7)
N1 Sc3 C64 121.26(5)
C42 Sc3 C64 54.70(6)
C43 Sc3 C64 54.55(6)
C41 Sc3 C64 87.89(6)
C38 Sc3 C64 87.24(6)
C63 Sc3 C64 31.27(5)
C44 Sc3 C64 31.10(5)
C39 Sc3 C64 114.19(5)
C40 Sc3 C64 114.23(5)
N1 Sc3 Sc1 28.97(3)
C42 Sc3 Sc1 160.32(5)
C43 Sc3 Sc1 140.41(5)
C41 Sc3 Sc1 126.85(5)
C38 Sc3 Sc1 106.51(5)
C63 Sc3 Sc1 161.30(5)
C44 Sc3 Sc1 134.92(5)
C39 Sc3 Sc1 91.96(4)
C40 Sc3 Sc1 100.54(4)
C64 Sc3 Sc1 144.72(4)
N1 Sc3 Sc2 28.58(3)
C42 Sc3 Sc2 137.70(6)
C43 Sc3 Sc2 147.61(5)
C41 Sc3 Sc2 133.46(6)
C38 Sc3 Sc2 152.32(5)
C63 Sc3 Sc2 104.56(4)
C44 Sc3 Sc2 113.82(4)
C39 Sc3 Sc2 149.17(4)
C40 Sc3 Sc2 140.37(5)
C64 Sc3 Sc2 95.56(4)
Sc1 Sc3 Sc2 57.550(14)
N1 Sc4 C5 130.83(18)
N1 Sc4 C3 128.92(18)
C5 Sc4 C3 61.74(10)
N1 Sc4 C1 155.4(2)
C5 Sc4 C1 34.60(7)
C3 Sc4 C1 68.03(10)
N1 Sc4 C4 121.13(17)
C5 Sc4 C4 35.01(7)
C3 Sc4 C4 34.82(7)
C1 Sc4 C4 60.15(10)
N1 Sc4 C2 152.2(2)
C5 Sc4 C2 68.03(10)
C3 Sc4 C2 34.20(7)
C1 Sc4 C2 52.14(8)
C4 Sc4 C2 59.78(10)
N1 Sc4 C9 130.25(18)
C5 Sc4 C9 61.09(10)
C3 Sc4 C9 100.05(13)
C1 Sc4 C9 33.96(7)
C4 Sc4 C9 92.85(13)
C2 Sc4 C9 74.82(11)
N1 Sc4 C12 127.81(18)
C5 Sc4 C12 99.93(13)
C3 Sc4 C12 60.28(10)
C1 Sc4 C12 74.70(11)
C4 Sc4 C12 92.07(13)
C2 Sc4 C12 33.68(7)
C9 Sc4 C12 80.51(11)
N1 Sc4 C10 118.15(17)
C5 Sc4 C10 92.42(13)
C3 Sc4 C10 108.80(14)
C1 Sc4 C10 59.74(9)
C4 Sc4 C10 118.73(15)
C2 Sc4 C10 75.05(11)
C9 Sc4 C10 33.21(7)
C12 Sc4 C10 61.82(10)
N1 Sc4 C11 117.29(16)
C5 Sc4 C11 109.19(14)
C3 Sc4 C11 91.45(13)
C1 Sc4 C11 75.15(11)
C4 Sc4 C11 118.17(15)
C2 Sc4 C11 59.33(10)
C9 Sc4 C11 62.03(10)
C12 Sc4 C11 32.92(7)
C10 Sc4 C11 33.03(7)
N1 Sc4 Sc5 32.39(7)
C5 Sc4 Sc5 140.41(15)
C3 Sc4 Sc5 154.61(15)
C1 Sc4 Sc5 136.51(15)
C4 Sc4 Sc5 151.49(14)
C2 Sc4 Sc5 147.19(15)
C9 Sc4 Sc5 103.09(12)
C12 Sc4 Sc5 113.58(13)
C10 Sc4 Sc5 85.77(11)
C11 Sc4 Sc5 90.27(11)
N1 Sc4 Sc6 30.18(7)
C5 Sc4 Sc6 108.84(13)
C3 Sc4 Sc6 102.50(12)
C1 Sc4 Sc6 143.15(15)
C4 Sc4 Sc6 91.21(11)
C2 Sc4 Sc6 134.76(14)
C9 Sc4 Sc6 145.79(15)
C12 Sc4 Sc6 133.27(15)
C10 Sc4 Sc6 147.89(14)
C11 Sc4 Sc6 141.69(14)
Sc5 Sc4 Sc6 62.44(7)
N1 Sc5 C72 173.53(11)
N1 Sc5 C54 144.43(8)
C72 Sc5 C54 38.69(8)
N1 Sc5 C71 145.22(8)
C72 Sc5 C71 36.70(7)
C54 Sc5 C71 66.04(7)
N1 Sc5 C73 137.27(9)
C72 Sc5 C73 36.39(9)
C54 Sc5 C73 59.92(8)
C71 Sc5 C73 63.39(8)
N1 Sc5 C53 121.67(8)
C72 Sc5 C53 64.00(8)
C54 Sc5 C53 33.75(8)
C71 Sc5 C53 73.17(7)
C73 Sc5 C53 93.01(8)
N1 Sc5 C55 121.29(7)
C72 Sc5 C55 57.94(7)
C54 Sc5 C55 33.28(7)
C71 Sc5 C55 93.41(7)
C73 Sc5 C55 54.84(6)
C53 Sc5 C55 57.72(7)
N1 Sc5 C56 119.55(8)
C72 Sc5 C56 55.98(8)
C54 Sc5 C56 54.97(8)
C71 Sc5 C56 90.85(7)
C73 Sc5 C56 31.67(6)
C53 Sc5 C56 86.32(8)
C55 Sc5 C56 31.22(7)
N1 Sc5 C70 125.57(8)
C72 Sc5 C70 59.47(8)
C54 Sc5 C70 69.60(8)
C71 Sc5 C70 31.92(8)
C73 Sc5 C70 93.07(8)
C53 Sc5 C70 57.21(7)
C55 Sc5 C70 102.84(7)
C56 Sc5 C70 114.73(7)
N1 Sc5 C80 120.97(7)
C72 Sc5 C80 57.59(7)
C54 Sc5 C80 94.15(7)
C71 Sc5 C80 31.15(6)
C73 Sc5 C80 65.27(6)
C53 Sc5 C80 104.04(7)
C55 Sc5 C80 113.85(7)
C56 Sc5 C80 96.93(7)
C70 Sc5 C80 53.22(7)
N1 Sc5 C52 116.85(8)
C72 Sc5 C52 69.59(9)
C54 Sc5 C52 57.31(8)
C71 Sc5 C52 57.89(8)
C73 Sc5 C52 105.72(8)
C53 Sc5 C52 31.07(6)
C55 Sc5 C52 87.33(7)
C56 Sc5 C52 112.14(8)
C70 Sc5 C52 30.76(6)
C80 Sc5 C52 83.74(7)
N1 Sc5 C74 115.77(8)
C72 Sc5 C74 57.99(8)
C54 Sc5 C74 89.04(8)
C71 Sc5 C74 67.87(8)
C73 Sc5 C74 29.65(6)
C53 Sc5 C74 120.86(7)
C55 Sc5 C74 81.87(7)
C56 Sc5 C74 52.68(6)
C70 Sc5 C74 99.45(7)
C80 Sc5 C74 52.54(6)
C52 Sc5 C74 123.77(7)
N1 Sc6 C44 159.10(10)
N1 Sc6 C43 161.88(11)
C44 Sc6 C43 37.40(7)
N1 Sc6 C38 135.63(8)
C44 Sc6 C38 64.39(7)
C43 Sc6 C38 35.54(7)
N1 Sc6 C45 133.45(9)
C44 Sc6 C45 34.95(6)
C43 Sc6 C45 64.23(7)
C38 Sc6 C45 73.40(7)
N1 Sc6 C64 131.10(8)
C44 Sc6 C64 33.87(6)
C43 Sc6 C64 57.24(7)
C38 Sc6 C64 91.92(7)
C45 Sc6 C64 58.94(6)
N1 Sc6 C37 121.97(7)
C44 Sc6 C37 70.50(7)
C43 Sc6 C37 59.94(7)
C38 Sc6 C37 32.67(7)
C45 Sc6 C37 58.63(6)
C64 Sc6 C37 104.30(7)
N1 Sc6 C42 133.06(9)
C44 Sc6 C42 57.01(7)
C43 Sc6 C42 33.71(7)
C38 Sc6 C42 59.76(7)
C45 Sc6 C42 91.24(7)
C64 Sc6 C42 53.43(6)
C37 Sc6 C42 90.61(7)
N1 Sc6 C36 121.44(8)
C44 Sc6 C36 58.88(7)
C43 Sc6 C36 70.63(7)
C38 Sc6 C36 59.07(7)
C45 Sc6 C36 31.86(5)
C64 Sc6 C36 89.28(6)
C37 Sc6 C36 31.89(6)
C42 Sc6 C36 104.17(7)
N1 Sc6 C63 122.50(8)
C44 Sc6 C63 54.18(7)
C43 Sc6 C63 54.17(7)
C38 Sc6 C63 87.52(7)
C45 Sc6 C63 86.77(6)
C64 Sc6 C63 30.94(5)
C37 Sc6 C63 113.77(7)
C42 Sc6 C63 30.83(6)
C36 Sc6 C63 112.87(7)
N1 Sc6 C39 110.05(7)
C44 Sc6 C39 90.85(7)
C43 Sc6 C39 55.25(6)
C38 Sc6 C39 29.79(6)
C45 Sc6 C39 102.99(7)
C64 Sc6 C39 110.42(7)
C37 Sc6 C39 52.17(7)
C42 Sc6 C39 61.83(6)
C36 Sc6 C39 83.63(7)
C63 Sc6 C39 92.54(7)
N1 Sc6 Sc4 30.51(7)
C44 Sc6 Sc4 159.27(10)
C43 Sc6 Sc4 141.45(9)
C38 Sc6 Sc4 107.05(9)
C45 Sc6 Sc4 125.98(9)
C64 Sc6 Sc4 161.03(9)
C37 Sc6 Sc4 92.19(8)
C42 Sc6 Sc4 137.13(10)
C36 Sc6 Sc4 100.39(8)
C63 Sc6 Sc4 146.49(9)
C39 Sc6 Sc4 87.01(8)
Sc6 N1 Sc4 119.30(12)
Sc4 N1 Sc3 119.76(12)
Sc6 N1 Sc2 118.64(7)
Sc4 N1 Sc2 117.37(12)
Sc3 N1 Sc2 122.87(5)
Sc6 N1 Sc1 121.66(6)
Sc3 N1 Sc1 122.09(5)
Sc2 N1 Sc1 115.04(5)
Sc6 N1 Sc5 124.70(7)
Sc4 N1 Sc5 115.60(12)
Sc3 N1 Sc5 117.36(6)
Sc1 N1 Sc5 113.30(6)
C87B O1 C84 131.0(5)
C87B O1 C87A 106.5(5)
C84 O1 C87A 122.50(12)
C82 C81 C86 119.37(12)
C82 C81 N2 120.77(12)
C86 C81 N2 119.49(11)
C81 C82 C83 120.35(12)
C81 C82 H82 119.8
C83 C82 H82 119.8
C84 C83 C82 120.07(12)
C84 C83 H83 120.0
C82 C83 H83 120.0
O1 C84 C83 124.87(12)
O1 C84 C85 115.78(12)
C83 C84 C85 119.33(12)
C86 C85 C84 120.68(12)
C86 C85 H85 119.7
C84 C85 H85 119.7
C85 C86 C81 120.15(12)
C85 C86 H86 119.9
C81 C86 H86 119.9
O1 C87A C89A 104.35(15)
O1 C87A C88A 111.17(14)
C89A C87A C88A 112.29(15)
O1 C87A H87A 109.6
C89A C87A H87A 109.6
C88A C87A H87A 109.6
C87A C89A H89A 109.5
C87A C89A H89B 109.5
H89A C89A H89B 109.5
C87A C89A H89C 109.5
H89A C89A H89C 109.5
H89B C89A H89C 109.5
O1 C87B C88B 108.8(8)
O1 C87B C89B 109.2(9)
C88B C87B C89B 111.4(9)
O1 C87B H87B 109.1
C88B C87B H87B 109.1
C89B C87B H87B 109.1
C87B C88B H88D 109.5
C87B C88B H88E 109.5
H88D C88B H88E 109.5
C87B C88B H88F 109.5
H88D C88B H88F 109.5
H88E C88B H88F 109.5
C87B C89B H89D 109.5
C87B C89B H89E 109.5
H89D C89B H89E 109.5
C87B C89B H89F 109.5
H89D C89B H89F 109.5
H89E C89B H89F 109.5
C2 N2 C1 99.47(10)
C2 N2 C81 120.77(11)
C1 N2 C81 119.95(11)
N2 C1 C9 117.57(12)
N2 C1 C5 118.57(12)
C9 C1 C5 118.40(11)
N2 C1 Sc1 103.19(8)
C9 C1 Sc1 72.17(7)
C5 C1 Sc1 72.45(7)
N2 C1 Sc4 103.56(12)
C9 C1 Sc4 73.80(11)
C5 C1 Sc4 70.51(11)
N2 C2 C3 118.85(13)
N2 C2 C12 117.62(13)
C3 C2 C12 118.40(12)
N2 C2 Sc1 102.61(8)
C3 C2 Sc1 72.97(7)
C12 C2 Sc1 72.77(8)
N2 C2 Sc4 102.95(12)
C3 C2 Sc4 71.06(11)
C12 C2 Sc4 74.41(11)
C2 C3 C15 118.74(13)
C2 C3 C4 115.94(12)
C15 C3 C4 119.56(13)
C2 C3 Sc4 74.75(11)
C15 C3 Sc4 96.88(12)
C4 C3 Sc4 74.32(12)
C2 C3 Sc1 73.13(8)
C15 C3 Sc1 97.11(8)
C4 C3 Sc1 75.70(8)
C18 C4 C3 119.03(13)
C18 C4 C5 118.97(13)
C3 C4 C5 115.22(13)
C18 C4 Sc4 103.63(12)
C3 C4 Sc4 70.86(12)
C5 C4 Sc4 69.92(11)
C18 C4 Sc1 104.77(9)
C3 C4 Sc1 70.33(8)
C5 C4 Sc1 69.45(7)
C1 C5 C6 118.46(12)
C1 C5 C4 115.98(12)
C6 C5 C4 119.60(13)
C1 C5 Sc4 74.89(11)
C6 C5 Sc4 95.55(12)
C4 C5 Sc4 75.07(12)
C1 C5 Sc1 73.26(7)
C6 C5 Sc1 95.84(8)
C4 C5 Sc1 76.42(8)
C20 C6 C7 117.81(14)
C20 C6 C5 119.43(14)
C7 C6 C5 117.78(13)
C6 C7 C8 120.06(12)
C6 C7 C23 121.35(14)
C8 C7 C23 107.87(14)
C9 C8 C25 124.33(14)
C9 C8 C7 121.67(13)
C25 C8 C7 107.70(13)
C8 C9 C1 115.79(13)
C8 C9 C10 116.54(13)
C1 C9 C10 120.69(12)
C8 C9 Sc1 95.54(8)
C1 C9 Sc1 73.58(7)
C10 C9 Sc1 75.56(8)
C8 C9 Sc4 95.06(12)
C1 C9 Sc4 72.24(11)
C10 C9 Sc4 77.31(12)
C9 C10 C27 118.24(14)
C9 C10 C11 127.07(13)
C27 C10 C11 107.08(13)
C9 C10 Sc1 70.39(7)
C27 C10 Sc1 104.23(9)
C11 C10 Sc1 73.35(8)
C9 C10 Sc4 69.48(11)
C27 C10 Sc4 104.90(12)
C11 C10 Sc4 73.86(12)
C12 C11 C29 118.31(14)
C12 C11 C10 127.26(13)
C29 C11 C10 107.05(14)
C12 C11 Sc1 71.12(8)
C29 C11 Sc1 104.76(9)
C10 C11 Sc1 72.60(8)
C12 C11 Sc4 70.22(11)
C29 C11 Sc4 105.43(12)
C10 C11 Sc4 73.11(11)
C13 C12 C2 115.77(14)
C13 C12 C11 116.87(14)
C2 C12 C11 120.56(13)
C13 C12 Sc1 96.75(9)
C2 C12 Sc1 73.24(8)
C11 C12 Sc1 75.14(8)
C13 C12 Sc4 96.28(12)
C2 C12 Sc4 71.91(11)
C11 C12 Sc4 76.86(12)
C12 C13 C31 123.65(16)
C12 C13 C14 121.69(14)
C31 C13 C14 108.16(14)
C15 C14 C13 120.10(13)
C15 C14 C33 120.91(15)
C13 C14 C33 107.77(15)
C16 C15 C14 118.17(13)
C16 C15 C3 119.36(15)
C14 C15 C3 117.43(14)
C15 C16 C35 121.46(16)
C15 C16 C17 120.77(13)
C35 C16 C17 108.13(15)
C18 C17 C16 120.96(14)
C18 C17 C37 121.77(17)
C16 C17 C37 108.05(14)
C19 C18 C17 115.97(15)
C19 C18 C4 119.46(14)
C17 C18 C4 119.35(15)
C18 C19 C39 122.37(16)
C18 C19 C20 121.24(14)
C39 C19 C20 107.36(16)
C6 C20 C21 121.60(16)
C6 C20 C19 120.30(14)
C21 C20 C19 108.55(15)
C22 C21 C20 120.51(15)
C22 C21 C40 121.75(16)
C20 C21 C40 107.85(17)
C59 C22 C23 117.78(18)
C59 C22 C21 116.71(16)
C23 C22 C21 118.38(15)
C22 C23 C24 120.90(15)
C22 C23 C7 120.07(16)
C24 C23 C7 108.17(14)
C57 C24 C23 120.98(16)
C57 C24 C25 121.16(17)
C23 C24 C25 107.75(13)
C26 C25 C8 119.48(14)
C26 C25 C24 122.34(14)
C8 C25 C24 108.51(15)
C25 C26 C27 117.63(14)
C25 C26 C55 116.71(17)
C27 C26 C55 118.02(17)
C26 C27 C28 120.49(15)
C26 C27 C10 123.27(15)
C28 C27 C10 108.60(15)
C27 C28 C53 121.85(19)
C27 C28 C29 108.40(15)
C53 C28 C29 122.53(17)
C30 C29 C28 120.14(16)
C30 C29 C11 122.97(17)
C28 C29 C11 108.86(15)
C31 C30 C29 117.95(15)
C31 C30 C51 117.34(16)
C29 C30 C51 117.19(18)
C30 C31 C13 119.79(15)
C30 C31 C32 122.49(16)
C13 C31 C32 108.13(16)
C49 C32 C33 121.04(15)
C49 C32 C31 120.84(18)
C33 C32 C31 107.94(14)
C34 C33 C32 121.15(14)
C34 C33 C14 120.39(15)
C32 C33 C14 107.99(15)
C33 C34 C47 117.44(15)
C33 C34 C35 118.15(13)
C47 C34 C35 117.45(15)
C36 C35 C34 120.90(14)
C36 C35 C16 108.13(15)
C34 C35 C16 120.56(15)
C45 C36 C35 121.67(15)
C45 C36 C37 120.06(16)
C35 C36 C37 108.54(14)
C45 C36 Sc6 67.06(9)
C35 C36 Sc6 103.93(9)
C37 C36 Sc6 71.14(9)
C38 C37 C17 122.01(16)
C38 C37 C36 122.84(15)
C17 C37 C36 107.14(16)
C38 C37 Sc6 66.86(10)
C17 C37 Sc6 101.53(9)
C36 C37 Sc6 76.97(9)
C37 C38 C39 116.11(16)
C37 C38 C43 118.12(16)
C39 C38 C43 117.21(18)
C37 C38 Sc6 80.47(10)
C39 C38 Sc6 93.32(11)
C43 C38 Sc6 67.50(9)
C37 C38 Sc3 95.51(9)
C39 C38 Sc3 79.18(10)
C43 C38 Sc3 66.65(9)
C38 C39 C40 122.30(17)
C38 C39 C19 121.47(17)
C40 C39 C19 108.16(16)
C38 C39 Sc3 67.97(9)
C40 C39 Sc3 74.86(9)
C19 C39 Sc3 102.20(9)
C38 C39 Sc6 56.90(9)
C40 C39 Sc6 88.78(10)
C19 C39 Sc6 100.18(9)
C41 C40 C39 121.53(17)
C41 C40 C21 121.40(19)
C39 C40 C21 108.06(15)
C41 C40 Sc3 67.13(9)
C39 C40 Sc3 73.19(9)
C21 C40 Sc3 103.33(10)
C60 C41 C40 116.83(17)
C60 C41 C42 118.03(18)
C40 C41 C42 116.87(19)
C60 C41 Sc3 95.89(11)
C40 C41 Sc3 80.31(9)
C42 C41 Sc3 65.53(9)
C63 C42 C41 118.48(19)
C63 C42 C43 107.35(16)
C41 C42 C43 121.46(17)
C63 C42 Sc3 83.02(9)
C41 C42 Sc3 78.88(9)
C43 C42 Sc3 72.38(9)
C63 C42 Sc6 79.58(9)
C41 C42 Sc6 93.20(10)
C43 C42 Sc6 60.45(9)
C38 C43 C44 118.26(17)
C38 C43 C42 120.36(16)
C44 C43 C42 107.26(16)
C38 C43 Sc6 76.95(9)
C44 C43 Sc6 69.38(9)
C42 C43 Sc6 85.84(11)
C38 C43 Sc3 78.17(9)
C44 C43 Sc3 83.88(9)
C42 C43 Sc3 70.27(9)
C64 C44 C45 119.84(15)
C64 C44 C43 108.10(16)
C45 C44 C43 123.33(16)
C64 C44 Sc6 85.38(10)
C45 C44 Sc6 81.94(9)
C43 C44 Sc6 73.22(9)
C64 C44 Sc3 80.06(9)
C45 C44 Sc3 97.05(9)
C43 C44 Sc3 62.11(8)
C46 C45 C36 117.46(15)
C46 C45 C44 117.88(14)
C36 C45 C44 116.91(15)
C46 C45 Sc6 98.60(10)
C36 C45 Sc6 81.08(9)
C44 C45 Sc6 63.11(8)
C45 C46 C47 121.09(14)
C45 C46 C66 121.28(14)
C47 C46 C66 108.26(14)
C34 C47 C48 121.12(15)
C34 C47 C46 121.27(15)
C48 C47 C46 107.62(13)
C49 C48 C47 120.95(14)
C49 C48 C67 120.39(16)
C47 C48 C67 108.54(14)
C48 C49 C32 117.89(16)
C48 C49 C50 117.83(15)
C32 C49 C50 116.61(16)
C69 C50 C51 108.48(18)
C69 C50 C49 122.05(16)
C51 C50 C49 122.12(16)
C69 C50 Sc2 64.17(9)
C51 C50 Sc2 71.56(10)
C49 C50 Sc2 105.48(9)
C52 C51 C50 108.39(17)
C52 C51 C30 123.24(17)
C50 C51 C30 120.32(18)
C52 C51 Sc2 61.82(9)
C50 C51 Sc2 77.24(10)
C30 C51 Sc2 101.15(9)
C51 C52 C53 119.03(17)
C51 C52 C70 108.79(18)
C53 C52 C70 120.8(2)
C51 C52 Sc2 85.30(10)
C53 C52 Sc2 82.96(10)
C70 C52 Sc2 67.71(9)
C51 C52 Sc5 102.33(10)
C53 C52 Sc5 65.30(10)
C70 C52 Sc5 72.41(11)
C54 C53 C28 117.27(18)
C54 C53 C52 118.08(18)
C28 C53 C52 117.55(19)
C54 C53 Sc5 61.44(10)
C28 C53 Sc5 99.13(10)
C52 C53 Sc5 83.62(10)
C54 C53 Sc2 81.58(10)
C28 C53 Sc2 99.47(10)
C52 C53 Sc2 63.24(9)
C53 C54 C55 121.45(16)
C53 C54 C72 121.24(18)
C55 C54 C72 108.0(2)
C53 C54 Sc5 84.81(11)
C55 C54 Sc5 87.71(11)
C72 C54 Sc5 66.61(10)
C53 C54 Sc2 67.79(9)
C55 C54 Sc2 105.36(10)
C72 C54 Sc2 70.37(9)
C26 C55 C56 121.45(18)
C26 C55 C54 120.88(19)
C56 C55 C54 107.99(16)
C26 C55 Sc5 100.14(10)
C56 C55 Sc5 78.05(9)
C54 C55 Sc5 59.01(9)
C73 C56 C55 108.82(19)
C73 C56 C57 120.98(19)
C55 C56 C57 121.24(15)
C73 C56 Sc5 63.34(9)
C55 C56 Sc5 70.73(10)
C57 C56 Sc5 104.69(10)
C24 C57 C58 117.75(18)
C24 C57 C56 116.73(17)
C58 C57 C56 118.01(15)
C57 C58 C59 121.31(15)
C57 C58 C75 120.76(19)
C59 C58 C75 108.22(17)
C22 C59 C58 120.91(17)
C22 C59 C60 121.31(19)
C58 C59 C60 107.90(16)
C41 C60 C61 122.02(17)
C41 C60 C59 121.90(17)
C61 C60 C59 107.70(19)
C62 C61 C75 121.59(18)
C62 C61 C60 120.88(19)
C75 C61 C60 108.14(16)
C77 C62 C61 118.16(17)
C77 C62 C63 117.88(15)
C61 C62 C63 116.74(17)
C64 C63 C62 120.33(16)
C64 C63 C42 108.84(16)
C62 C63 C42 123.36(16)
C64 C63 Sc3 81.93(9)
C62 C63 Sc3 96.90(9)
C42 C63 Sc3 62.72(8)
C64 C63 Sc6 66.87(9)
C62 C63 Sc6 104.64(10)
C42 C63 Sc6 69.58(9)
C63 C64 C44 108.44(15)
C63 C64 C65 121.99(16)
C44 C64 C65 122.48(15)
C63 C64 Sc6 82.19(10)
C44 C64 Sc6 60.74(8)
C65 C64 Sc6 98.83(10)
C63 C64 Sc3 66.80(8)
C44 C64 Sc3 68.84(8)
C65 C64 Sc3 106.02(9)
C66 C65 C78 118.72(15)
C66 C65 C64 116.91(14)
C78 C65 C64 117.06(14)
C65 C66 C67 120.97(14)
C65 C66 C46 121.38(14)
C67 C66 C46 107.81(13)
C68 C67 C66 120.77(14)
C68 C67 C48 121.23(15)
C66 C67 C48 107.77(14)
C67 C68 C79 117.57(15)
C67 C68 C69 118.72(16)
C79 C68 C69 116.89(16)
C67 C68 Sc2 104.88(9)
C79 C68 Sc2 81.37(9)
C69 C68 Sc2 58.83(8)
C50 C69 C68 119.46(17)
C50 C69 C70 108.59(16)
C68 C69 C70 122.63(18)
C50 C69 Sc2 84.07(9)
C68 C69 Sc2 90.94(10)
C70 C69 Sc2 63.79(9)
C71 C70 C52 120.81(19)
C71 C70 C69 119.29(17)
C52 C70 C69 105.70(18)
C71 C70 Sc2 77.34(10)
C52 C70 Sc2 74.84(10)
C69 C70 Sc2 79.88(9)
C71 C70 Sc5 60.94(9)
C52 C70 Sc5 76.84(10)
C69 C70 Sc5 98.70(10)
C80 C71 C72 115.1(2)
C80 C71 C70 117.74(18)
C72 C71 C70 117.34(18)
C80 C71 Sc2 88.52(10)
C72 C71 Sc2 84.25(10)
C70 C71 Sc2 66.25(9)
C80 C71 Sc5 89.26(11)
C72 C71 Sc5 62.22(9)
C70 C71 Sc5 87.14(11)
C71 C72 C73 121.85(19)
C71 C72 C54 121.3(2)
C73 C72 C54 107.23(17)
C71 C72 Sc5 81.09(11)
C73 C72 Sc5 82.98(11)
C54 C72 Sc5 74.70(10)
C71 C72 Sc2 62.95(9)
C73 C72 Sc2 101.43(11)
C54 C72 Sc2 78.49(10)
C74 C73 C56 121.0(2)
C74 C73 C72 121.73(17)
C56 C73 C72 107.89(18)
C74 C73 Sc5 92.65(10)
C56 C73 Sc5 84.99(10)
C72 C73 Sc5 60.63(9)
C73 C74 C75 118.36(16)
C73 C74 C76 116.9(2)
C75 C74 C76 117.64(18)
C73 C74 Sc5 57.70(9)
C75 C74 Sc5 105.05(10)
C76 C74 Sc5 81.84(10)
C61 C75 C74 120.50(16)
C61 C75 C58 108.03(18)
C74 C75 C58 120.69(18)
C74 C76 C77 121.40(18)
C74 C76 C80 120.97(17)
C77 C76 C80 108.40(15)
C62 C77 C76 120.38(15)
C62 C77 C78 121.31(15)
C76 C77 C78 107.94(16)
C65 C78 C79 119.99(14)
C65 C78 C77 121.26(16)
C79 C78 C77 108.19(15)
C68 C79 C78 121.62(15)
C68 C79 C80 121.05(16)
C78 C79 C80 108.00(16)
C71 C80 C76 123.36(17)
C71 C80 C79 122.13(18)
C76 C80 C79 107.47(16)
C71 C80 Sc2 59.99(8)
C76 C80 Sc2 102.39(10)
C79 C80 Sc2 85.32(9)
C71 C80 Sc5 59.60(9)
C76 C80 Sc5 85.86(10)
C79 C80 Sc5 102.63(10)
C91 C90 C95 120.0
C91 C90 H90 120.0
C95 C90 H90 120.0
C90 C91 C92 120.0
C90 C91 H91 120.0
C92 C91 H91 120.0
C93 C92 C91 120.0
C93 C92 H92 120.0
C91 C92 H92 120.0
C92 C93 C94 120.0
C92 C93 H93 120.0
C94 C93 H93 120.0
C95 C94 C93 120.0
C95 C94 H94 120.0
C93 C94 H94 120.0
C94 C95 C90 120.0
C94 C95 H95 120.0
C90 C95 H95 120.0
C97 C96 C101 120.0
C97 C96 H96 120.0
C101 C96 H96 120.0
C98 C97 C96 120.0
C98 C97 H97 120.0
C96 C97 H97 120.0
C97 C98 C99 120.0
C97 C98 H98 120.0
C99 C98 H98 120.0
C100 C99 C98 120.0
C100 C99 H99 120.0
C98 C99 H99 120.0
C99 C100 C101 120.0
C99 C100 H100 120.0
C101 C100 H100 120.0
C100 C101 C96 120.0
C100 C101 H101 120.0
C96 C101 H101 120.0
S1 C102 S2 178.8(10)

loop_
_geom_bond_atom_site_label_1
_geom_bond_atom_site_label_2
_geom_bond_distance
Sc1 N1 2.0479(14)
Sc1 C9 2.4324(15)
Sc1 C5 2.4404(15)
Sc1 C1 2.4510(16)
Sc1 C12 2.4577(15)
Sc1 C3 2.4618(15)
Sc1 C2 2.4639(16)
Sc1 C10 2.5006(15)
Sc1 C11 2.5105(15)
Sc1 C4 2.5334(15)
Sc1 Sc2 3.4539(9)
Sc1 Sc3 3.5814(9)
Sc2 N1 2.0465(11)
Sc2 C70 2.2162(17)
Sc2 C52 2.3119(17)
Sc2 C71 2.3624(16)
Sc2 C69 2.4318(16)
Sc2 C53 2.5696(16)
Sc2 C51 2.6140(17)
Sc2 C72 2.6392(18)
Sc2 C50 2.6873(17)
Sc2 C80 2.7271(16)
Sc2 C54 2.7456(17)
Sc2 C68 2.8415(15)
Sc3 N1 2.0451(11)
Sc3 C42 2.2624(16)
Sc3 C43 2.2908(16)
Sc3 C41 2.4390(16)
Sc3 C38 2.4422(17)
Sc3 C63 2.5265(15)
Sc3 C44 2.5770(16)
Sc3 C39 2.5877(16)
Sc3 C40 2.6094(16)
Sc3 C64 2.7217(15)
Sc4 N1 2.039(4)
Sc4 C5 2.394(4)
Sc4 C3 2.417(4)
Sc4 C1 2.452(4)
Sc4 C4 2.463(4)
Sc4 C2 2.465(4)
Sc4 C9 2.472(4)
Sc4 C12 2.498(4)
Sc4 C10 2.575(4)
Sc4 C11 2.585(4)
Sc4 Sc5 3.468(4)
Sc4 Sc6 3.502(4)
Sc5 N1 2.0599(15)
Sc5 C72 2.128(2)
Sc5 C54 2.236(2)
Sc5 C71 2.3760(19)
Sc5 C73 2.423(2)
Sc5 C53 2.535(2)
Sc5 C55 2.6063(19)
Sc5 C56 2.701(2)
Sc5 C70 2.715(2)
Sc5 C80 2.755(2)
Sc5 C52 2.773(2)
Sc5 C74 2.864(2)
Sc6 N1 2.0193(15)
Sc6 C44 2.2339(18)
Sc6 C43 2.2852(19)
Sc6 C38 2.410(2)
Sc6 C45 2.480(2)
Sc6 C64 2.5522(19)
Sc6 C37 2.584(2)
Sc6 C42 2.620(2)
Sc6 C36 2.661(2)
Sc6 C63 2.750(2)
Sc6 C39 2.872(2)
O1 C87B 1.281(10)
O1 C84 1.3655(16)
O1 C87A 1.417(2)
C81 C82 1.3892(18)
C81 C86 1.3930(18)
C81 N2 1.4219(17)
C82 C83 1.3959(18)
C82 H82 0.9500
C83 C84 1.3871(18)
C83 H83 0.9500
C84 C85 1.3934(19)
C85 C86 1.3823(19)
C85 H85 0.9500
C86 H86 0.9500
C87A C89A 1.516(2)
C87A C88A 1.516(2)
C87A H87A 1.0000
C88A H88A 0.9800
C88A H88B 0.9800
C88A H88C 0.9800
C89A H89A 0.9800
C89A H89B 0.9800
C89A H89C 0.9800
C87B C88B 1.512(16)
C87B C89B 1.512(16)
C87B H87B 1.0000
C88B H88D 0.9800
C88B H88E 0.9800
C88B H88F 0.9800
C89B H89D 0.9800
C89B H89E 0.9800
C89B H89F 0.9800
N2 C2 1.4156(18)
N2 C1 1.4163(17)
C1 C9 1.4381(19)
C1 C5 1.442(2)
C2 C3 1.436(2)
C2 C12 1.438(2)
C3 C15 1.452(2)
C3 C4 1.461(2)
C4 C18 1.447(2)
C4 C5 1.463(2)
C5 C6 1.446(2)
C6 C20 1.409(2)
C6 C7 1.416(2)
C7 C8 1.435(2)
C7 C23 1.437(2)
C8 C9 1.4096(19)
C8 C25 1.427(2)
C9 C10 1.446(2)
C10 C27 1.450(2)
C10 C11 1.467(2)
C11 C12 1.443(2)
C11 C29 1.443(2)
C12 C13 1.415(2)
C13 C31 1.421(2)
C13 C14 1.432(2)
C14 C15 1.421(2)
C14 C33 1.437(2)
C15 C16 1.400(2)
C16 C35 1.430(2)
C16 C17 1.436(3)
C17 C18 1.420(2)
C17 C37 1.440(2)
C18 C19 1.413(2)
C19 C39 1.435(2)
C19 C20 1.438(2)
C20 C21 1.424(2)
C21 C22 1.423(3)
C21 C40 1.435(3)
C22 C59 1.418(2)
C22 C23 1.419(2)
C23 C24 1.426(3)
C24 C57 1.415(2)
C24 C25 1.434(2)
C25 C26 1.404(3)
C26 C27 1.422(3)
C26 C55 1.424(2)
C27 C28 1.426(3)
C28 C53 1.426(3)
C28 C29 1.430(3)
C29 C30 1.421(3)
C30 C31 1.398(3)
C30 C51 1.432(3)
C31 C32 1.437(2)
C32 C49 1.416(2)
C32 C33 1.423(3)
C33 C34 1.418(2)
C34 C47 1.420(2)
C34 C35 1.424(2)
C35 C36 1.424(3)
C36 C45 1.422(2)
C36 C37 1.443(2)
C37 C38 1.414(3)
C38 C39 1.429(3)
C38 C43 1.438(3)
C39 C40 1.431(3)
C40 C41 1.425(3)
C41 C60 1.411(3)
C41 C42 1.447(3)
C42 C63 1.433(3)
C42 C43 1.458(3)
C43 C44 1.450(3)
C44 C64 1.427(2)
C44 C45 1.435(3)
C45 C46 1.415(2)
C46 C47 1.434(2)
C46 C66 1.442(2)
C47 C48 1.426(2)
C48 C49 1.414(2)
C48 C67 1.441(2)
C49 C50 1.436(3)
C50 C69 1.422(3)
C50 C51 1.427(3)
C51 C52 1.424(3)
C52 C53 1.440(3)
C52 C70 1.456(3)
C53 C54 1.414(3)
C54 C55 1.431(3)
C54 C72 1.449(3)
C55 C56 1.431(3)
C56 C73 1.424(2)
C56 C57 1.433(3)
C57 C58 1.417(3)
C58 C59 1.419(3)
C58 C75 1.442(2)
C59 C60 1.443(3)
C60 C61 1.437(3)
C61 C62 1.417(2)
C61 C75 1.420(3)
C62 C77 1.413(3)
C62 C63 1.429(3)
C63 C64 1.427(2)
C64 C65 1.431(2)
C65 C66 1.410(2)
C65 C78 1.413(2)
C66 C67 1.427(2)
C67 C68 1.415(2)
C68 C79 1.423(3)
C68 C69 1.431(2)
C69 C70 1.464(3)
C70 C71 1.437(3)
C71 C80 1.425(3)
C71 C72 1.437(3)
C72 C73 1.448(3)
C73 C74 1.418(3)
C74 C75 1.421(3)
C74 C76 1.425(2)
C76 C77 1.426(3)
C76 C80 1.434(3)
C77 C78 1.439(2)
C78 C79 1.424(3)
C79 C80 1.447(2)
C90 C91 1.3900
C90 C95 1.3900
C90 H90 0.9500
C91 C92 1.3900
C91 H91 0.9500
C92 C93 1.3900
C92 H92 0.9500
C93 C94 1.3900
C93 H93 0.9500
C94 C95 1.3900
C94 H94 0.9500
C95 H95 0.9500
C96 C97 1.3900
C96 C101 1.3900
C96 H96 0.9500
C97 C98 1.3900
C97 H97 0.9500
C98 C99 1.3900
C98 H98 0.9500
C99 C100 1.3900
C99 H99 0.9500
C100 C101 1.3900
C100 H100 0.9500
C101 H101 0.9500
S1 C102 1.507(13)
C102 S2 1.528(13)

loop_
_geom_torsion_atom_site_label_1
_geom_torsion_atom_site_label_2
_geom_torsion_atom_site_label_3
_geom_torsion_atom_site_label_4
_geom_torsion
C9 Sc1 Sc3 N1 101.21(9)
C5 Sc1 Sc3 N1 161.23(9)
C1 Sc1 Sc3 N1 149.01(10)
C12 Sc1 Sc3 N1 -74.62(10)
C3 Sc1 Sc3 N1 -136.60(9)
C2 Sc1 Sc3 N1 -131.51(11)
C10 Sc1 Sc3 N1 50.96(10)
C11 Sc1 Sc3 N1 -11.42(11)
C4 Sc1 Sc3 N1 -166.32(9)
Sc2 Sc1 Sc3 N1 -0.16(7)
N1 Sc1 Sc3 C42 -145.4(2)
C9 Sc1 Sc3 C42 -44.20(19)
C5 Sc1 Sc3 C42 15.81(19)
C1 Sc1 Sc3 C42 3.6(2)
C12 Sc1 Sc3 C42 139.97(19)
C3 Sc1 Sc3 C42 77.98(19)
C2 Sc1 Sc3 C42 83.1(2)
C10 Sc1 Sc3 C42 -94.45(19)
C11 Sc1 Sc3 C42 -156.83(19)
C4 Sc1 Sc3 C42 48.26(19)
Sc2 Sc1 Sc3 C42 -145.58(18)
N1 Sc1 Sc3 C43 143.43(11)
C9 Sc1 Sc3 C43 -115.36(10)
C5 Sc1 Sc3 C43 -55.34(9)
C1 Sc1 Sc3 C43 -67.56(10)
C12 Sc1 Sc3 C43 68.81(12)
C3 Sc1 Sc3 C43 6.83(10)
C2 Sc1 Sc3 C43 11.92(12)
C10 Sc1 Sc3 C43 -165.61(10)
C11 Sc1 Sc3 C43 132.01(12)
C4 Sc1 Sc3 C43 -22.89(9)
Sc2 Sc1 Sc3 C43 143.27(8)
N1 Sc1 Sc3 C41 -122.66(10)
C9 Sc1 Sc3 C41 -21.44(10)
C5 Sc1 Sc3 C41 38.57(8)
C1 Sc1 Sc3 C41 26.35(10)
C12 Sc1 Sc3 C41 162.72(10)
C3 Sc1 Sc3 C41 100.74(8)
C2 Sc1 Sc3 C41 105.83(10)
C10 Sc1 Sc3 C41 -71.70(11)
C11 Sc1 Sc3 C41 -134.08(11)
C4 Sc1 Sc3 C41 71.02(8)
Sc2 Sc1 Sc3 C41 -122.82(7)
N1 Sc1 Sc3 C38 155.13(9)
C9 Sc1 Sc3 C38 -103.65(8)
C5 Sc1 Sc3 C38 -43.64(7)
C1 Sc1 Sc3 C38 -55.86(8)
C12 Sc1 Sc3 C38 80.51(9)
C3 Sc1 Sc3 C38 18.53(7)
C2 Sc1 Sc3 C38 23.62(9)
C10 Sc1 Sc3 C38 -153.91(9)
C11 Sc1 Sc3 C38 143.71(10)
C4 Sc1 Sc3 C38 -11.19(7)
Sc2 Sc1 Sc3 C38 154.97(5)
N1 Sc1 Sc3 C63 -18.16(16)
C9 Sc1 Sc3 C63 83.06(16)
C5 Sc1 Sc3 C63 143.07(15)
C1 Sc1 Sc3 C63 130.85(15)
C12 Sc1 Sc3 C63 -92.77(17)
C3 Sc1 Sc3 C63 -154.76(15)
C2 Sc1 Sc3 C63 -149.67(15)
C10 Sc1 Sc3 C63 32.81(18)
C11 Sc1 Sc3 C63 -29.57(19)
C4 Sc1 Sc3 C63 175.52(15)
Sc2 Sc1 Sc3 C63 -18.32(15)
N1 Sc1 Sc3 C44 92.56(9)
C9 Sc1 Sc3 C44 -166.22(8)
C5 Sc1 Sc3 C44 -106.21(7)
C1 Sc1 Sc3 C44 -118.43(8)
C12 Sc1 Sc3 C44 17.95(10)
C3 Sc1 Sc3 C44 -44.04(8)
C2 Sc1 Sc3 C44 -38.95(10)
C10 Sc1 Sc3 C44 143.53(9)
C11 Sc1 Sc3 C44 81.15(11)
C4 Sc1 Sc3 C44 -73.76(7)
Sc2 Sc1 Sc3 C44 92.40(6)
N1 Sc1 Sc3 C39 -174.94(9)
C9 Sc1 Sc3 C39 -73.72(7)
C5 Sc1 Sc3 C39 -13.71(6)
C1 Sc1 Sc3 C39 -25.93(8)
C12 Sc1 Sc3 C39 110.44(9)
C3 Sc1 Sc3 C39 48.46(7)
C2 Sc1 Sc3 C39 53.55(9)
C10 Sc1 Sc3 C39 -123.98(9)
C11 Sc1 Sc3 C39 173.65(10)
C4 Sc1 Sc3 C39 18.74(6)
Sc2 Sc1 Sc3 C39 -175.10(5)
N1 Sc1 Sc3 C40 -143.93(9)
C9 Sc1 Sc3 C40 -42.72(8)
C5 Sc1 Sc3 C40 17.30(7)
C1 Sc1 Sc3 C40 5.07(8)
C12 Sc1 Sc3 C40 141.45(9)
C3 Sc1 Sc3 C40 79.46(7)
C2 Sc1 Sc3 C40 84.56(9)
C10 Sc1 Sc3 C40 -92.97(9)
C11 Sc1 Sc3 C40 -155.35(10)
C4 Sc1 Sc3 C40 49.75(6)
Sc2 Sc1 Sc3 C40 -144.10(5)
N1 Sc1 Sc3 C64 45.75(10)
C9 Sc1 Sc3 C64 146.96(9)
C5 Sc1 Sc3 C64 -153.02(8)
C1 Sc1 Sc3 C64 -165.24(8)
C12 Sc1 Sc3 C64 -28.87(11)
C3 Sc1 Sc3 C64 -90.86(8)
C2 Sc1 Sc3 C64 -85.76(10)
C10 Sc1 Sc3 C64 96.71(11)
C11 Sc1 Sc3 C64 34.33(13)
C4 Sc1 Sc3 C64 -120.57(8)
Sc2 Sc1 Sc3 C64 45.59(7)
N1 Sc1 Sc3 Sc2 0.16(7)
C9 Sc1 Sc3 Sc2 101.38(6)
C5 Sc1 Sc3 Sc2 161.39(5)
C1 Sc1 Sc3 Sc2 149.17(6)
C12 Sc1 Sc3 Sc2 -74.46(8)
C3 Sc1 Sc3 Sc2 -136.44(5)
C2 Sc1 Sc3 Sc2 -131.35(8)
C10 Sc1 Sc3 Sc2 51.13(8)
C11 Sc1 Sc3 Sc2 -11.25(9)
C4 Sc1 Sc3 Sc2 -166.16(5)
C70 Sc2 Sc3 N1 167.96(14)
C71 Sc2 Sc3 N1 -152.17(9)
C69 Sc2 Sc3 N1 129.98(9)
C53 Sc2 Sc3 N1 -42.51(11)
C51 Sc2 Sc3 N1 57.71(9)
C72 Sc2 Sc3 N1 -114.34(8)
C50 Sc2 Sc3 N1 92.21(8)
C80 Sc2 Sc3 N1 -165.45(8)
C54 Sc2 Sc3 N1 -78.70(9)
C68 Sc2 Sc3 N1 141.06(8)
N1 Sc2 Sc3 C42 163.41(11)
C70 Sc2 Sc3 C42 -28.63(15)
C71 Sc2 Sc3 C42 11.24(11)
C69 Sc2 Sc3 C42 -66.61(10)
C53 Sc2 Sc3 C42 120.90(12)
C51 Sc2 Sc3 C42 -138.88(10)
C72 Sc2 Sc3 C42 49.06(10)
C50 Sc2 Sc3 C42 -104.39(9)
C80 Sc2 Sc3 C42 -2.05(9)
C54 Sc2 Sc3 C42 84.71(10)
C68 Sc2 Sc3 C42 -55.54(9)
N1 Sc2 Sc3 C43 -134.80(13)
C70 Sc2 Sc3 C43 33.16(17)
C71 Sc2 Sc3 C43 73.03(12)
C69 Sc2 Sc3 C43 -4.82(12)
C53 Sc2 Sc3 C43 -177.31(13)
C51 Sc2 Sc3 C43 -77.09(12)
C72 Sc2 Sc3 C43 110.86(11)
C50 Sc2 Sc3 C43 -42.59(11)
C80 Sc2 Sc3 C43 59.74(11)
C54 Sc2 Sc3 C43 146.50(11)
C68 Sc2 Sc3 C43 6.26(11)
N1 Sc2 Sc3 C41 111.96(9)
C70 Sc2 Sc3 C41 -80.08(14)
C71 Sc2 Sc3 C41 -40.21(9)
C69 Sc2 Sc3 C41 -118.06(9)
C53 Sc2 Sc3 C41 69.45(11)
C51 Sc2 Sc3 C41 169.67(9)
C72 Sc2 Sc3 C41 -2.38(8)
C50 Sc2 Sc3 C41 -155.83(8)
C80 Sc2 Sc3 C41 -53.50(7)
C54 Sc2 Sc3 C41 33.26(8)
C68 Sc2 Sc3 C41 -106.98(7)
N1 Sc2 Sc3 C38 -61.01(12)
C70 Sc2 Sc3 C38 106.95(16)
C71 Sc2 Sc3 C38 146.82(11)
C69 Sc2 Sc3 C38 68.97(11)
C53 Sc2 Sc3 C38 -103.52(13)
C51 Sc2 Sc3 C38 -3.30(12)
C72 Sc2 Sc3 C38 -175.35(11)
C50 Sc2 Sc3 C38 31.20(11)
C80 Sc2 Sc3 C38 133.54(10)
C54 Sc2 Sc3 C38 -139.71(11)
C68 Sc2 Sc3 C38 80.05(10)
N1 Sc2 Sc3 C63 173.86(9)
C70 Sc2 Sc3 C63 -18.18(14)
C71 Sc2 Sc3 C63 21.69(8)
C69 Sc2 Sc3 C63 -56.16(8)
C53 Sc2 Sc3 C63 131.35(10)
C51 Sc2 Sc3 C63 -128.43(8)
C72 Sc2 Sc3 C63 59.52(7)
C50 Sc2 Sc3 C63 -93.93(6)
C80 Sc2 Sc3 C63 8.40(6)
C54 Sc2 Sc3 C63 95.16(7)
C68 Sc2 Sc3 C63 -45.08(6)
N1 Sc2 Sc3 C44 -129.50(9)
C70 Sc2 Sc3 C44 38.46(14)
C71 Sc2 Sc3 C44 78.33(8)
C69 Sc2 Sc3 C44 0.48(8)
C53 Sc2 Sc3 C44 -172.01(10)
C51 Sc2 Sc3 C44 -71.79(8)
C72 Sc2 Sc3 C44 116.15(7)
C50 Sc2 Sc3 C44 -37.29(7)
C80 Sc2 Sc3 C44 65.04(6)
C54 Sc2 Sc3 C44 151.80(7)
C68 Sc2 Sc3 C44 11.55(6)
N1 Sc2 Sc3 C39 9.42(12)
C70 Sc2 Sc3 C39 177.38(15)
C71 Sc2 Sc3 C39 -142.75(12)
C69 Sc2 Sc3 C39 139.41(11)
C53 Sc2 Sc3 C39 -33.09(14)
C51 Sc2 Sc3 C39 67.14(12)
C72 Sc2 Sc3 C39 -104.92(11)
C50 Sc2 Sc3 C39 101.63(11)
C80 Sc2 Sc3 C39 -156.03(11)
C54 Sc2 Sc3 C39 -69.28(11)
C68 Sc2 Sc3 C39 150.48(11)
N1 Sc2 Sc3 C40 64.51(10)
C70 Sc2 Sc3 C40 -127.53(14)
C71 Sc2 Sc3 C40 -87.66(9)
C69 Sc2 Sc3 C40 -165.51(9)
C53 Sc2 Sc3 C40 22.00(12)
C51 Sc2 Sc3 C40 122.22(9)
C72 Sc2 Sc3 C40 -49.83(9)
C50 Sc2 Sc3 C40 156.72(8)
C80 Sc2 Sc3 C40 -100.95(8)
C54 Sc2 Sc3 C40 -14.19(9)
C68 Sc2 Sc3 C40 -154.43(8)
N1 Sc2 Sc3 C64 -155.68(8)
C70 Sc2 Sc3 C64 12.28(13)
C71 Sc2 Sc3 C64 52.15(7)
C69 Sc2 Sc3 C64 -25.69(7)
C53 Sc2 Sc3 C64 161.81(10)
C51 Sc2 Sc3 C64 -97.96(7)
C72 Sc2 Sc3 C64 89.98(6)
C50 Sc2 Sc3 C64 -63.47(6)
C80 Sc2 Sc3 C64 38.87(6)
C54 Sc2 Sc3 C64 125.62(6)
C68 Sc2 Sc3 C64 -14.62(5)
N1 Sc2 Sc3 Sc1 -0.16(7)
C70 Sc2 Sc3 Sc1 167.80(13)
C71 Sc2 Sc3 Sc1 -152.33(7)
C69 Sc2 Sc3 Sc1 129.82(6)
C53 Sc2 Sc3 Sc1 -42.67(9)
C51 Sc2 Sc3 Sc1 57.55(7)
C72 Sc2 Sc3 Sc1 -114.51(5)
C50 Sc2 Sc3 Sc1 92.04(5)
C80 Sc2 Sc3 Sc1 -165.62(5)
C54 Sc2 Sc3 Sc1 -78.86(6)
C68 Sc2 Sc3 Sc1 140.89(4)
C5 Sc4 Sc6 N1 141.9(2)
C3 Sc4 Sc6 N1 -154.0(2)
C1 Sc4 Sc6 N1 136.1(3)
C4 Sc4 Sc6 N1 172.8(2)
C2 Sc4 Sc6 N1 -140.7(3)
C9 Sc4 Sc6 N1 75.9(3)
C12 Sc4 Sc6 N1 -93.2(2)
C10 Sc4 Sc6 N1 13.0(2)
C11 Sc4 Sc6 N1 -45.15(19)
Sc5 Sc4 Sc6 N1 4.16(10)
N1 Sc4 Sc6 C44 135.6(3)
C5 Sc4 Sc6 C44 -82.4(3)
C3 Sc4 Sc6 C44 -18.3(3)
C1 Sc4 Sc6 C44 -88.3(4)
C4 Sc4 Sc6 C44 -51.6(3)
C2 Sc4 Sc6 C44 -5.1(4)
C9 Sc4 Sc6 C44 -148.4(2)
C12 Sc4 Sc6 C44 42.4(4)
C10 Sc4 Sc6 C44 148.7(2)
C11 Sc4 Sc6 C44 90.5(3)
Sc5 Sc4 Sc6 C44 139.8(3)
N1 Sc4 Sc6 C43 -150.96(18)
C5 Sc4 Sc6 C43 -9.0(2)
C3 Sc4 Sc6 C43 55.1(2)
C1 Sc4 Sc6 C43 -14.9(3)
C4 Sc4 Sc6 C43 21.8(2)
C2 Sc4 Sc6 C43 68.3(3)
C9 Sc4 Sc6 C43 -75.0(3)
C12 Sc4 Sc6 C43 115.8(2)
C10 Sc4 Sc6 C43 -137.9(2)
C11 Sc4 Sc6 C43 163.89(19)
Sc5 Sc4 Sc6 C43 -146.80(15)
N1 Sc4 Sc6 C38 -162.21(15)
C5 Sc4 Sc6 C38 -20.28(16)
C3 Sc4 Sc6 C38 43.82(15)
C1 Sc4 Sc6 C38 -26.1(3)
C4 Sc4 Sc6 C38 10.58(14)
C2 Sc4 Sc6 C38 57.1(2)
C9 Sc4 Sc6 C38 -86.3(3)
C12 Sc4 Sc6 C38 104.57(19)
C10 Sc4 Sc6 C38 -149.2(3)
C11 Sc4 Sc6 C38 152.6(2)
Sc5 Sc4 Sc6 C38 -158.05(9)
N1 Sc4 Sc6 C45 116.22(16)
C5 Sc4 Sc6 C45 -101.85(15)
C3 Sc4 Sc6 C45 -37.75(17)
C1 Sc4 Sc6 C45 -107.7(2)
C4 Sc4 Sc6 C45 -70.99(14)
C2 Sc4 Sc6 C45 -24.5(2)
C9 Sc4 Sc6 C45 -167.9(2)
C12 Sc4 Sc6 C45 23.0(2)
C10 Sc4 Sc6 C45 129.3(3)
C11 Sc4 Sc6 C45 71.1(3)
Sc5 Sc4 Sc6 C45 120.38(10)
N1 Sc4 Sc6 C64 17.5(4)
C5 Sc4 Sc6 C64 159.5(2)
C3 Sc4 Sc6 C64 -136.4(3)
C1 Sc4 Sc6 C64 153.6(2)
C4 Sc4 Sc6 C64 -169.7(2)
C2 Sc4 Sc6 C64 -123.2(3)
C9 Sc4 Sc6 C64 93.5(4)
C12 Sc4 Sc6 C64 -75.7(4)
C10 Sc4 Sc6 C64 30.6(5)
C11 Sc4 Sc6 C64 -27.6(5)
Sc5 Sc4 Sc6 C64 21.7(3)
N1 Sc4 Sc6 C37 168.18(16)
C5 Sc4 Sc6 C37 -49.89(14)
C3 Sc4 Sc6 C37 14.21(13)
C1 Sc4 Sc6 C37 -55.7(3)
C4 Sc4 Sc6 C37 -19.02(12)
C2 Sc4 Sc6 C37 27.5(2)
C9 Sc4 Sc6 C37 -115.9(3)
C12 Sc4 Sc6 C37 74.97(19)
C10 Sc4 Sc6 C37 -178.8(3)
C11 Sc4 Sc6 C37 123.0(2)
Sc5 Sc4 Sc6 C37 172.35(8)
N1 Sc4 Sc6 C42 -98.56(17)
C5 Sc4 Sc6 C42 43.4(2)
C3 Sc4 Sc6 C42 107.47(15)
C1 Sc4 Sc6 C42 37.5(3)
C4 Sc4 Sc6 C42 74.24(16)
C2 Sc4 Sc6 C42 120.76(19)
C9 Sc4 Sc6 C42 -22.6(3)
C12 Sc4 Sc6 C42 168.22(15)
C10 Sc4 Sc6 C42 -85.5(3)
C11 Sc4 Sc6 C42 -143.7(2)
Sc5 Sc4 Sc6 C42 -94.39(12)
N1 Sc4 Sc6 C36 137.15(15)
C5 Sc4 Sc6 C36 -80.92(14)
C3 Sc4 Sc6 C36 -16.82(14)
C1 Sc4 Sc6 C36 -86.8(2)
C4 Sc4 Sc6 C36 -50.05(12)
C2 Sc4 Sc6 C36 -3.5(2)
C9 Sc4 Sc6 C36 -146.9(2)
C12 Sc4 Sc6 C36 43.9(2)
C10 Sc4 Sc6 C36 150.2(3)
C11 Sc4 Sc6 C36 92.0(2)
Sc5 Sc4 Sc6 C36 141.32(8)
N1 Sc4 Sc6 C63 -49.8(2)
C5 Sc4 Sc6 C63 92.13(19)
C3 Sc4 Sc6 C63 156.23(12)
C1 Sc4 Sc6 C63 86.3(3)
C4 Sc4 Sc6 C63 123.00(15)
C2 Sc4 Sc6 C63 169.52(14)
C9 Sc4 Sc6 C63 26.1(4)
C12 Sc4 Sc6 C63 -143.02(16)
C10 Sc4 Sc6 C63 -36.8(4)
C11 Sc4 Sc6 C63 -94.9(3)
Sc5 Sc4 Sc6 C63 -45.63(17)
N1 Sc4 Sc6 C39 -139.89(15)
C5 Sc4 Sc6 C39 2.04(13)
C3 Sc4 Sc6 C39 66.14(12)
C1 Sc4 Sc6 C39 -3.8(2)
C4 Sc4 Sc6 C39 32.91(11)
C2 Sc4 Sc6 C39 79.4(2)
C9 Sc4 Sc6 C39 -64.0(3)
C12 Sc4 Sc6 C39 126.89(19)
C10 Sc4 Sc6 C39 -126.8(3)
C11 Sc4 Sc6 C39 175.0(2)
Sc5 Sc4 Sc6 C39 -135.72(8)
C44 Sc6 N1 Sc4 -136.1(3)
C43 Sc6 N1 Sc4 76.6(3)
C38 Sc6 N1 Sc4 24.7(2)
C45 Sc6 N1 Sc4 -89.24(17)
C64 Sc6 N1 Sc4 -172.54(15)
C37 Sc6 N1 Sc4 -13.96(18)
C42 Sc6 N1 Sc4 112.95(16)
C36 Sc6 N1 Sc4 -51.62(17)
C63 Sc6 N1 Sc4 150.00(15)
C39 Sc6 N1 Sc4 43.23(16)
C44 Sc6 N1 Sc3 126.8(3)
C43 Sc6 N1 Sc3 -20.6(2)
C38 Sc6 N1 Sc3 -72.47(16)
C45 Sc6 N1 Sc3 173.61(19)
C64 Sc6 N1 Sc3 90.31(14)
C37 Sc6 N1 Sc3 -111.11(16)
C42 Sc6 N1 Sc3 15.80(8)
C36 Sc6 N1 Sc3 -148.77(17)
C63 Sc6 N1 Sc3 52.85(10)
C39 Sc6 N1 Sc3 -53.92(11)
Sc4 Sc6 N1 Sc3 -97.15(17)
C44 Sc6 N1 Sc2 19.1(3)
C43 Sc6 N1 Sc2 -128.3(3)
C38 Sc6 N1 Sc2 179.80(11)
C45 Sc6 N1 Sc2 65.88(12)
C64 Sc6 N1 Sc2 -17.42(15)
C37 Sc6 N1 Sc2 141.16(8)
C42 Sc6 N1 Sc2 -91.94(12)
C36 Sc6 N1 Sc2 103.49(9)
C63 Sc6 N1 Sc2 -54.89(12)
C39 Sc6 N1 Sc2 -161.65(7)
Sc4 Sc6 N1 Sc2 155.11(17)
C44 Sc6 N1 Sc1 -135.5(2)
C43 Sc6 N1 Sc1 77.1(3)
C38 Sc6 N1 Sc1 25.20(17)
C45 Sc6 N1 Sc1 -88.73(12)
C64 Sc6 N1 Sc1 -172.03(9)
C37 Sc6 N1 Sc1 -13.45(14)
C42 Sc6 N1 Sc1 113.46(11)
C36 Sc6 N1 Sc1 -51.11(12)
C63 Sc6 N1 Sc1 150.51(8)
C39 Sc6 N1 Sc1 43.74(11)
Sc4 Sc6 N1 Sc1 0.51(15)
C44 Sc6 N1 Sc5 51.5(3)
C43 Sc6 N1 Sc5 -95.9(3)
C38 Sc6 N1 Sc5 -147.74(12)
C45 Sc6 N1 Sc5 98.34(12)
C64 Sc6 N1 Sc5 15.04(17)
C37 Sc6 N1 Sc5 173.62(9)
C42 Sc6 N1 Sc5 -59.47(15)
C36 Sc6 N1 Sc5 135.95(9)
C63 Sc6 N1 Sc5 -22.42(14)
C39 Sc6 N1 Sc5 -129.19(9)
Sc4 Sc6 N1 Sc5 -172.42(19)
C5 Sc4 N1 Sc6 -50.5(3)
C3 Sc4 N1 Sc6 33.4(3)
C1 Sc4 N1 Sc6 -94.0(5)
C4 Sc4 N1 Sc6 -8.4(3)
C2 Sc4 N1 Sc6 75.0(4)
C9 Sc4 N1 Sc6 -134.40(19)
C12 Sc4 N1 Sc6 113.05(19)
C10 Sc4 N1 Sc6 -172.18(12)
C11 Sc4 N1 Sc6 150.36(13)
Sc5 Sc4 N1 Sc6 -173.10(17)
C5 Sc4 N1 Sc3 -26.8(3)
C3 Sc4 N1 Sc3 57.1(3)
C1 Sc4 N1 Sc3 -70.3(5)
C4 Sc4 N1 Sc3 15.3(2)
C2 Sc4 N1 Sc3 98.6(4)
C9 Sc4 N1 Sc3 -110.7(2)
C12 Sc4 N1 Sc3 136.73(16)
C10 Sc4 N1 Sc3 -148.50(12)
C11 Sc4 N1 Sc3 174.05(11)
Sc5 Sc4 N1 Sc3 -149.41(16)
Sc6 Sc4 N1 Sc3 23.69(6)
C5 Sc4 N1 Sc2 154.11(17)
C3 Sc4 N1 Sc2 -122.02(19)
C1 Sc4 N1 Sc2 110.6(4)
C4 Sc4 N1 Sc2 -163.85(13)
C2 Sc4 N1 Sc2 -80.5(4)
C9 Sc4 N1 Sc2 70.2(2)
C12 Sc4 N1 Sc2 -42.4(3)
C10 Sc4 N1 Sc2 32.4(2)
C11 Sc4 N1 Sc2 -5.1(2)
Sc5 Sc4 N1 Sc2 31.48(6)
Sc6 Sc4 N1 Sc2 -155.43(17)
C5 Sc4 N1 Sc1 140(3)
C3 Sc4 N1 Sc1 -136(3)
C1 Sc4 N1 Sc1 96(3)
C4 Sc4 N1 Sc1 -178(100)
C2 Sc4 N1 Sc1 -95(3)
C9 Sc4 N1 Sc1 56(3)
C12 Sc4 N1 Sc1 -57(3)
C10 Sc4 N1 Sc1 18(3)
C11 Sc4 N1 Sc1 -19(3)
Sc5 Sc4 N1 Sc1 17(3)
Sc6 Sc4 N1 Sc1 -170(3)
C5 Sc4 N1 Sc5 122.6(2)
C3 Sc4 N1 Sc5 -153.49(17)
C1 Sc4 N1 Sc5 79.1(5)
C4 Sc4 N1 Sc5 164.67(14)
C2 Sc4 N1 Sc5 -111.9(4)
C9 Sc4 N1 Sc5 38.7(3)
C12 Sc4 N1 Sc5 -73.9(2)
C10 Sc4 N1 Sc5 0.9(2)
C11 Sc4 N1 Sc5 -36.5(2)
Sc6 Sc4 N1 Sc5 173.10(17)
C42 Sc3 N1 Sc6 -126.5(2)
C43 Sc3 N1 Sc6 16.39(18)
C41 Sc3 N1 Sc6 177.92(14)
C38 Sc3 N1 Sc6 62.40(13)
C63 Sc3 N1 Sc6 -92.54(13)
C44 Sc3 N1 Sc6 -18.65(12)
C39 Sc3 N1 Sc6 101.19(13)
C40 Sc3 N1 Sc6 138.96(13)
C64 Sc3 N1 Sc6 -55.75(12)
Sc1 Sc3 N1 Sc6 95.30(13)
Sc2 Sc3 N1 Sc6 -84.41(13)
C42 Sc3 N1 Sc4 138.8(2)
C43 Sc3 N1 Sc4 -78.3(2)
C41 Sc3 N1 Sc4 83.27(16)
C38 Sc3 N1 Sc4 -32.25(17)
C63 Sc3 N1 Sc4 172.81(14)
C44 Sc3 N1 Sc4 -113.31(15)
C39 Sc3 N1 Sc4 6.54(16)
C40 Sc3 N1 Sc4 44.31(16)
C64 Sc3 N1 Sc4 -150.41(14)
Sc1 Sc3 N1 Sc4 0.65(15)
Sc2 Sc3 N1 Sc4 -179.06(17)
C42 Sc3 N1 Sc2 -42.1(2)
C43 Sc3 N1 Sc2 100.80(15)
C41 Sc3 N1 Sc2 -97.67(10)
C38 Sc3 N1 Sc2 146.82(7)
C63 Sc3 N1 Sc2 -8.13(11)
C44 Sc3 N1 Sc2 65.76(9)
C39 Sc3 N1 Sc2 -174.39(7)
C40 Sc3 N1 Sc2 -136.63(8)
C64 Sc3 N1 Sc2 28.66(9)
Sc1 Sc3 N1 Sc2 179.71(12)
C42 Sc3 N1 Sc1 138.2(2)
C43 Sc3 N1 Sc1 -78.91(17)
C41 Sc3 N1 Sc1 82.62(11)
C38 Sc3 N1 Sc1 -32.90(11)
C63 Sc3 N1 Sc1 172.16(7)
C44 Sc3 N1 Sc1 -113.96(8)
C39 Sc3 N1 Sc1 5.89(10)
C40 Sc3 N1 Sc1 43.66(10)
C64 Sc3 N1 Sc1 -151.06(7)
Sc2 Sc3 N1 Sc1 -179.71(12)
C42 Sc3 N1 Sc5 -10.1(2)
C43 Sc3 N1 Sc5 132.85(14)
C41 Sc3 N1 Sc5 -65.62(11)
C38 Sc3 N1 Sc5 178.87(8)
C63 Sc3 N1 Sc5 23.92(11)
C44 Sc3 N1 Sc5 97.81(9)
C39 Sc3 N1 Sc5 -142.34(8)
C40 Sc3 N1 Sc5 -104.58(9)
C64 Sc3 N1 Sc5 60.71(9)
Sc1 Sc3 N1 Sc5 -148.24(12)
Sc2 Sc3 N1 Sc5 32.05(5)
C71 Sc2 N1 Sc6 69.47(14)
C69 Sc2 N1 Sc6 -48.47(12)
C53 Sc2 N1 Sc6 176.32(9)
C51 Sc2 N1 Sc6 -116.84(9)
C72 Sc2 N1 Sc6 106.70(9)
C50 Sc2 N1 Sc6 -81.05(9)
C80 Sc2 N1 Sc6 40.80(10)
C54 Sc2 N1 Sc6 141.63(9)
C68 Sc2 N1 Sc6 -20.92(10)
C71 Sc2 N1 Sc4 -134.94(16)
C69 Sc2 N1 Sc4 107.12(15)
C53 Sc2 N1 Sc4 -28.08(16)
C51 Sc2 N1 Sc4 38.75(15)
C72 Sc2 N1 Sc4 -97.71(15)
C50 Sc2 N1 Sc4 74.54(15)
C80 Sc2 N1 Sc4 -163.61(14)
C54 Sc2 N1 Sc4 -62.78(15)
C68 Sc2 N1 Sc4 134.68(14)
C71 Sc2 N1 Sc3 45.98(14)
C69 Sc2 N1 Sc3 -71.96(11)
C53 Sc2 N1 Sc3 152.83(8)
C51 Sc2 N1 Sc3 -140.33(7)
C72 Sc2 N1 Sc3 83.21(9)
C50 Sc2 N1 Sc3 -104.54(7)
C80 Sc2 N1 Sc3 17.31(10)
C54 Sc2 N1 Sc3 118.14(8)
C68 Sc2 N1 Sc3 -44.41(9)
C71 Sc2 N1 Sc1 -134.29(10)
C69 Sc2 N1 Sc1 107.77(9)
C53 Sc2 N1 Sc1 -27.44(10)
C51 Sc2 N1 Sc1 39.40(9)
C72 Sc2 N1 Sc1 -97.06(8)
C50 Sc2 N1 Sc1 75.19(8)
C80 Sc2 N1 Sc1 -162.96(6)
C54 Sc2 N1 Sc1 -62.13(8)
C68 Sc2 N1 Sc1 135.32(6)
C71 Sc2 N1 Sc5 -41.28(13)
C69 Sc2 N1 Sc5 -159.22(12)
C53 Sc2 N1 Sc5 65.58(10)
C51 Sc2 N1 Sc5 132.41(10)
C72 Sc2 N1 Sc5 -4.05(10)
C50 Sc2 N1 Sc5 168.20(10)
C80 Sc2 N1 Sc5 -69.95(10)
C54 Sc2 N1 Sc5 30.88(10)
C68 Sc2 N1 Sc5 -131.67(9)
C9 Sc1 N1 Sc6 -130.62(9)
C5 Sc1 N1 Sc6 -47.86(12)
C1 Sc1 N1 Sc6 -84.56(15)
C12 Sc1 N1 Sc6 108.99(9)
C3 Sc1 N1 Sc6 30.21(12)
C2 Sc1 N1 Sc6 66.09(15)
C10 Sc1 N1 Sc6 -171.28(8)
C11 Sc1 N1 Sc6 148.91(8)
C4 Sc1 N1 Sc6 -8.80(11)
Sc2 Sc1 N1 Sc6 155.46(12)
Sc3 Sc1 N1 Sc6 -24.28(5)
C9 Sc1 N1 Sc4 -120(3)
C5 Sc1 N1 Sc4 -37(3)
C1 Sc1 N1 Sc4 -74(3)
C12 Sc1 N1 Sc4 120(3)
C3 Sc1 N1 Sc4 41(3)
C2 Sc1 N1 Sc4 77(3)
C10 Sc1 N1 Sc4 -161(3)
C11 Sc1 N1 Sc4 160(3)
C4 Sc1 N1 Sc4 2(3)
Sc2 Sc1 N1 Sc4 166(3)
Sc3 Sc1 N1 Sc4 -14(3)
C9 Sc1 N1 Sc3 -106.34(8)
C5 Sc1 N1 Sc3 -23.58(11)
C1 Sc1 N1 Sc3 -60.28(15)
C12 Sc1 N1 Sc3 133.27(7)
C3 Sc1 N1 Sc3 54.49(10)
C2 Sc1 N1 Sc3 90.37(13)
C10 Sc1 N1 Sc3 -147.01(7)
C11 Sc1 N1 Sc3 173.19(6)
C4 Sc1 N1 Sc3 15.47(10)
Sc2 Sc1 N1 Sc3 179.73(11)
C9 Sc1 N1 Sc2 73.92(9)
C5 Sc1 N1 Sc2 156.68(6)
C1 Sc1 N1 Sc2 119.99(11)
C12 Sc1 N1 Sc2 -46.46(10)
C3 Sc1 N1 Sc2 -125.25(7)
C2 Sc1 N1 Sc2 -89.36(12)
C10 Sc1 N1 Sc2 33.26(9)
C11 Sc1 N1 Sc2 -6.54(9)
C4 Sc1 N1 Sc2 -164.26(6)
Sc3 Sc1 N1 Sc2 -179.73(11)
C9 Sc1 N1 Sc5 43.05(10)
C5 Sc1 N1 Sc5 125.82(8)
C1 Sc1 N1 Sc5 89.12(13)
C12 Sc1 N1 Sc5 -77.33(10)
C3 Sc1 N1 Sc5 -156.12(7)
C2 Sc1 N1 Sc5 -120.23(11)
C10 Sc1 N1 Sc5 2.39(10)
C11 Sc1 N1 Sc5 -37.41(10)
C4 Sc1 N1 Sc5 164.87(7)
Sc2 Sc1 N1 Sc5 -30.87(5)
Sc3 Sc1 N1 Sc5 149.40(11)
C54 Sc5 N1 Sc6 169.26(15)
C71 Sc5 N1 Sc6 -48.6(2)
C73 Sc5 N1 Sc6 65.13(15)
C53 Sc5 N1 Sc6 -155.52(10)
C55 Sc5 N1 Sc6 135.54(10)
C56 Sc5 N1 Sc6 99.23(11)
C70 Sc5 N1 Sc6 -85.47(13)
C80 Sc5 N1 Sc6 -20.90(14)
C74 Sc5 N1 Sc6 39.24(12)
C54 Sc5 N1 Sc4 -3.4(2)
C71 Sc5 N1 Sc4 138.77(19)
C73 Sc5 N1 Sc4 -107.54(17)
C53 Sc5 N1 Sc4 31.80(17)
C55 Sc5 N1 Sc4 -37.13(17)
C56 Sc5 N1 Sc4 -73.44(16)
C70 Sc5 N1 Sc4 101.85(15)
C80 Sc5 N1 Sc4 166.43(14)
C52 Sc5 N1 Sc4 67.15(15)
C74 Sc5 N1 Sc4 -133.43(14)
C54 Sc5 N1 Sc3 146.76(15)
C71 Sc5 N1 Sc3 -71.06(18)
C73 Sc5 N1 Sc3 42.63(14)
C53 Sc5 N1 Sc3 -178.03(8)
C55 Sc5 N1 Sc3 113.04(9)
C56 Sc5 N1 Sc3 76.73(10)
C70 Sc5 N1 Sc3 -107.98(10)
C80 Sc5 N1 Sc3 -43.40(11)
C74 Sc5 N1 Sc3 16.74(10)
C54 Sc5 N1 Sc2 -104.08(19)
C71 Sc5 N1 Sc2 38.10(14)
C73 Sc5 N1 Sc2 151.79(16)
C53 Sc5 N1 Sc2 -68.87(10)
C55 Sc5 N1 Sc2 -137.80(14)
C56 Sc5 N1 Sc2 -174.11(13)
C70 Sc5 N1 Sc2 1.18(7)
C80 Sc5 N1 Sc2 65.76(9)
C74 Sc5 N1 Sc2 125.90(11)
C54 Sc5 N1 Sc1 -4.2(2)
C71 Sc5 N1 Sc1 137.99(15)
C73 Sc5 N1 Sc1 -108.32(11)
C53 Sc5 N1 Sc1 31.02(11)
C55 Sc5 N1 Sc1 -37.91(12)
C56 Sc5 N1 Sc1 -74.22(10)
C70 Sc5 N1 Sc1 101.07(10)
C80 Sc5 N1 Sc1 165.65(8)
C74 Sc5 N1 Sc1 -134.21(7)
C86 C81 C82 C83 -2.2(2)
N2 C81 C82 C83 170.80(13)
C81 C82 C83 C84 0.4(2)
C87B O1 C84 C83 -174.8(6)
C87A O1 C84 C83 6.3(2)
C87B O1 C84 C85 3.4(7)
C87A O1 C84 C85 -175.53(14)
C82 C83 C84 O1 179.35(13)
C82 C83 C84 C85 1.2(2)
O1 C84 C85 C86 -179.32(14)
C83 C84 C85 C86 -1.1(2)
C84 C85 C86 C81 -0.8(2)
C82 C81 C86 C85 2.4(2)
N2 C81 C86 C85 -170.69(14)
C87B O1 C87A C89A 16.8(5)
C84 O1 C87A C89A -164.02(15)
C87B O1 C87A C88A -104.4(5)
C84 O1 C87A C88A 74.72(19)
C84 O1 C87B C88B -75.3(10)
C87A O1 C87B C88B 103.8(8)
C84 O1 C87B C89B 163.0(6)
C87A O1 C87B C89B -18.0(9)
C82 C81 N2 C2 28.6(2)
C86 C81 N2 C2 -158.44(13)
C82 C81 N2 C1 152.94(13)
C86 C81 N2 C1 -34.10(19)
C2 N2 C1 C9 -91.05(14)
C81 N2 C1 C9 134.95(13)
C2 N2 C1 C5 62.51(15)
C81 N2 C1 C5 -71.49(16)
C2 N2 C1 Sc1 -14.49(12)
C81 N2 C1 Sc1 -148.49(10)
C2 N2 C1 Sc4 -12.45(15)
C81 N2 C1 Sc4 -146.46(14)
N1 Sc1 C1 N2 173.11(11)
C9 Sc1 C1 N2 -115.09(13)
C5 Sc1 C1 N2 116.17(12)
C12 Sc1 C1 N2 -17.64(9)
C3 Sc1 C1 N2 45.80(9)
C2 Sc1 C1 N2 10.34(8)
C10 Sc1 C1 N2 -85.05(10)
C11 Sc1 C1 N2 -52.43(9)
C4 Sc1 C1 N2 82.91(9)
Sc2 Sc1 C1 N2 -111.57(11)
Sc3 Sc1 C1 N2 137.84(8)
N1 Sc1 C1 C9 -71.80(15)
C5 Sc1 C1 C9 -128.74(11)
C12 Sc1 C1 C9 97.44(9)
C3 Sc1 C1 C9 160.88(9)
C2 Sc1 C1 C9 125.43(10)
C10 Sc1 C1 C9 30.04(8)
C11 Sc1 C1 C9 62.66(8)
C4 Sc1 C1 C9 -162.00(10)
Sc2 Sc1 C1 C9 3.52(13)
Sc3 Sc1 C1 C9 -107.08(9)
N1 Sc1 C1 C5 56.94(15)
C9 Sc1 C1 C5 128.74(11)
C12 Sc1 C1 C5 -133.82(9)
C3 Sc1 C1 C5 -70.38(8)
C2 Sc1 C1 C5 -105.83(9)
C10 Sc1 C1 C5 158.78(9)
C11 Sc1 C1 C5 -168.60(9)
C4 Sc1 C1 C5 -33.26(8)
Sc2 Sc1 C1 C5 132.26(10)
Sc3 Sc1 C1 C5 21.66(10)
N1 Sc1 C1 Sc4 72(3)
C9 Sc1 C1 Sc4 144(3)
C5 Sc1 C1 Sc4 16(3)
C12 Sc1 C1 Sc4 -118(3)
C3 Sc1 C1 Sc4 -55(3)
C2 Sc1 C1 Sc4 -90(3)
C10 Sc1 C1 Sc4 174(3)
C11 Sc1 C1 Sc4 -153(3)
C4 Sc1 C1 Sc4 -18(3)
Sc2 Sc1 C1 Sc4 148(3)
Sc3 Sc1 C1 Sc4 37(3)
N1 Sc4 C1 N2 -177.6(4)
C5 Sc4 C1 N2 115.88(13)
C3 Sc4 C1 N2 44.21(12)
C4 Sc4 C1 N2 82.10(11)
C2 Sc4 C1 N2 8.90(10)
C9 Sc4 C1 N2 -115.20(13)
C12 Sc4 C1 N2 -19.45(12)
C10 Sc4 C1 N2 -85.41(11)
C11 Sc4 C1 N2 -53.57(12)
Sc5 Sc4 C1 N2 -127.77(19)
Sc6 Sc4 C1 N2 125.6(2)
N1 Sc4 C1 C9 -62.4(4)
C5 Sc4 C1 C9 -128.92(12)
C3 Sc4 C1 C9 159.41(12)
C4 Sc4 C1 C9 -162.70(12)
C2 Sc4 C1 C9 124.10(11)
C12 Sc4 C1 C9 95.75(11)
C10 Sc4 C1 C9 29.79(8)
C11 Sc4 C1 C9 61.63(10)
Sc5 Sc4 C1 C9 -12.57(19)
Sc6 Sc4 C1 C9 -119.2(3)
N1 Sc4 C1 C5 66.5(4)
C3 Sc4 C1 C5 -71.68(10)
C4 Sc4 C1 C5 -33.78(8)
C2 Sc4 C1 C5 -106.98(11)
C9 Sc4 C1 C5 128.92(12)
C12 Sc4 C1 C5 -135.33(12)
C10 Sc4 C1 C5 158.70(12)
C11 Sc4 C1 C5 -169.45(13)
Sc5 Sc4 C1 C5 116.4(2)
Sc6 Sc4 C1 C5 9.8(2)
N1 Sc4 C1 Sc1 -98(3)
C5 Sc4 C1 Sc1 -164(3)
C3 Sc4 C1 Sc1 124(3)
C4 Sc4 C1 Sc1 162(3)
C2 Sc4 C1 Sc1 89(3)
C9 Sc4 C1 Sc1 -35(3)
C12 Sc4 C1 Sc1 60(3)
C10 Sc4 C1 Sc1 -6(3)
C11 Sc4 C1 Sc1 26(3)
Sc5 Sc4 C1 Sc1 -48(3)
Sc6 Sc4 C1 Sc1 -155(3)
C1 N2 C2 C3 -62.95(15)
C81 N2 C2 C3 70.55(17)
C1 N2 C2 C12 91.35(14)
C81 N2 C2 C12 -135.15(13)
C1 N2 C2 Sc1 14.38(12)
C81 N2 C2 Sc1 147.88(11)
C1 N2 C2 Sc4 12.35(14)
C81 N2 C2 Sc4 145.86(14)
N1 Sc1 C2 N2 -174.80(10)
C9 Sc1 C2 N2 17.94(9)
C5 Sc1 C2 N2 -46.30(9)
C1 Sc1 C2 N2 -10.32(8)
C12 Sc1 C2 N2 115.34(13)
C3 Sc1 C2 N2 -116.65(13)
C10 Sc1 C2 N2 53.06(10)
C11 Sc1 C2 N2 85.57(10)
C4 Sc1 C2 N2 -83.58(10)
Sc2 Sc1 C2 N2 132.44(8)
Sc3 Sc1 C2 N2 -125.42(9)
N1 Sc1 C2 C3 -58.14(14)
C9 Sc1 C2 C3 134.60(9)
C5 Sc1 C2 C3 70.35(8)
C1 Sc1 C2 C3 106.33(9)
C12 Sc1 C2 C3 -128.01(12)
C10 Sc1 C2 C3 169.71(9)
C11 Sc1 C2 C3 -157.78(10)
C4 Sc1 C2 C3 33.07(8)
Sc2 Sc1 C2 C3 -110.91(9)
Sc3 Sc1 C2 C3 -8.77(11)
N1 Sc1 C2 C12 69.87(14)
C9 Sc1 C2 C12 -97.39(9)
C5 Sc1 C2 C12 -161.64(10)
C1 Sc1 C2 C12 -125.66(10)
C3 Sc1 C2 C12 128.01(12)
C10 Sc1 C2 C12 -62.28(9)
C11 Sc1 C2 C12 -29.77(8)
C4 Sc1 C2 C12 161.08(10)
Sc2 Sc1 C2 C12 17.10(11)
Sc3 Sc1 C2 C12 119.25(10)
N1 Sc1 C2 Sc4 -75(3)
C9 Sc1 C2 Sc4 118(3)
C5 Sc1 C2 Sc4 53(3)
C1 Sc1 C2 Sc4 89(3)
C12 Sc1 C2 Sc4 -145(3)
C3 Sc1 C2 Sc4 -17(3)
C10 Sc1 C2 Sc4 153(3)
C11 Sc1 C2 Sc4 -175(3)
C4 Sc1 C2 Sc4 16(3)
Sc2 Sc1 C2 Sc4 -128(3)
Sc3 Sc1 C2 Sc4 -26(3)
N1 Sc4 C2 N2 176.9(4)
C5 Sc4 C2 N2 -44.73(12)
C3 Sc4 C2 N2 -116.39(13)
C1 Sc4 C2 N2 -8.88(10)
C4 Sc4 C2 N2 -82.82(11)
C9 Sc4 C2 N2 19.75(12)
C12 Sc4 C2 N2 115.45(14)
C10 Sc4 C2 N2 54.18(12)
C11 Sc4 C2 N2 85.92(11)
Sc5 Sc4 C2 N2 110.5(3)
Sc6 Sc4 C2 N2 -139.92(18)
N1 Sc4 C2 C3 -66.7(4)
C5 Sc4 C2 C3 71.66(10)
C1 Sc4 C2 C3 107.51(11)
C4 Sc4 C2 C3 33.57(8)
C9 Sc4 C2 C3 136.15(13)
C12 Sc4 C2 C3 -128.16(13)
C10 Sc4 C2 C3 170.57(13)
C11 Sc4 C2 C3 -157.69(12)
Sc5 Sc4 C2 C3 -133.1(3)
Sc6 Sc4 C2 C3 -23.52(18)
N1 Sc4 C2 C12 61.5(4)
C5 Sc4 C2 C12 -160.18(13)
C3 Sc4 C2 C12 128.16(13)
C1 Sc4 C2 C12 -124.33(12)
C4 Sc4 C2 C12 161.73(12)
C9 Sc4 C2 C12 -95.69(11)
C10 Sc4 C2 C12 -61.27(10)
C11 Sc4 C2 C12 -29.53(9)
Sc5 Sc4 C2 C12 -5.0(3)
Sc6 Sc4 C2 C12 104.6(2)
N1 Sc4 C2 Sc1 96(3)
C5 Sc4 C2 Sc1 -125(3)
C3 Sc4 C2 Sc1 163(3)
C1 Sc4 C2 Sc1 -90(3)
C4 Sc4 C2 Sc1 -163(3)
C9 Sc4 C2 Sc1 -61(3)
C12 Sc4 C2 Sc1 35(3)
C10 Sc4 C2 Sc1 -26(3)
C11 Sc4 C2 Sc1 5(3)
Sc5 Sc4 C2 Sc1 30(3)
Sc6 Sc4 C2 Sc1 139(3)
N2 C2 C3 C15 -175.79(12)
C12 C2 C3 C15 30.11(18)
Sc1 C2 C3 C15 88.93(11)
Sc4 C2 C3 C15 89.54(14)
N2 C2 C3 C4 31.03(17)
C12 C2 C3 C4 -123.06(14)
Sc1 C2 C3 C4 -64.25(10)
Sc4 C2 C3 C4 -63.63(14)
N2 C2 C3 Sc4 94.67(14)
C12 C2 C3 Sc4 -59.43(15)
Sc1 C2 C3 Sc4 -0.61(11)
N2 C2 C3 Sc1 95.28(11)
C12 C2 C3 Sc1 -58.82(11)
Sc4 C2 C3 Sc1 0.61(11)
N1 Sc4 C3 C2 146.7(2)
C5 Sc4 C3 C2 -92.02(10)
C1 Sc4 C3 C2 -54.28(9)
C4 Sc4 C3 C2 -123.19(12)
C9 Sc4 C3 C2 -42.77(12)
C12 Sc4 C3 C2 30.14(8)
C10 Sc4 C3 C2 -9.62(13)
C11 Sc4 C3 C2 19.06(10)
Sc5 Sc4 C3 C2 112.8(4)
Sc6 Sc4 C3 C2 163.13(13)
N1 Sc4 C3 C15 28.7(3)
C5 Sc4 C3 C15 150.00(12)
C1 Sc4 C3 C15 -172.26(12)
C4 Sc4 C3 C15 118.83(14)
C2 Sc4 C3 C15 -117.98(14)
C9 Sc4 C3 C15 -160.75(14)
C12 Sc4 C3 C15 -87.84(11)
C10 Sc4 C3 C15 -127.60(15)
C11 Sc4 C3 C15 -98.91(13)
Sc5 Sc4 C3 C15 -5.2(4)
Sc6 Sc4 C3 C15 45.15(14)
N1 Sc4 C3 C4 -90.2(2)
C5 Sc4 C3 C4 31.17(9)
C1 Sc4 C3 C4 68.91(10)
C2 Sc4 C3 C4 123.19(12)
C9 Sc4 C3 C4 80.42(13)
C12 Sc4 C3 C4 153.33(12)
C10 Sc4 C3 C4 113.57(16)
C11 Sc4 C3 C4 142.25(13)
Sc5 Sc4 C3 C4 -124.0(4)
Sc6 Sc4 C3 C4 -73.68(12)
N1 Sc4 C3 Sc1 127(4)
C5 Sc4 C3 Sc1 -112(4)
C1 Sc4 C3 Sc1 -74(4)
C4 Sc4 C3 Sc1 -143(4)
C2 Sc4 C3 Sc1 -20(4)
C9 Sc4 C3 Sc1 -63(4)
C12 Sc4 C3 Sc1 10(4)
C10 Sc4 C3 Sc1 -30(4)
C11 Sc4 C3 Sc1 -1(4)
Sc5 Sc4 C3 Sc1 93(4)
Sc6 Sc4 C3 Sc1 143(4)
N1 Sc1 C3 C2 149.90(9)
C9 Sc1 C3 C2 -44.43(9)
C5 Sc1 C3 C2 -92.81(8)
C1 Sc1 C3 C2 -55.22(8)
C12 Sc1 C3 C2 30.48(8)
C10 Sc1 C3 C2 -10.64(9)
C11 Sc1 C3 C2 19.21(8)
C4 Sc1 C3 C2 -123.30(12)
Sc2 Sc1 C3 C2 108.62(8)
Sc3 Sc1 C3 C2 174.18(7)
N1 Sc1 C3 C15 31.96(13)
C9 Sc1 C3 C15 -162.37(10)
C5 Sc1 C3 C15 149.26(11)
C1 Sc1 C3 C15 -173.15(11)
C12 Sc1 C3 C15 -87.46(10)
C2 Sc1 C3 C15 -117.94(13)
C10 Sc1 C3 C15 -128.57(10)
C11 Sc1 C3 C15 -98.73(10)
C4 Sc1 C3 C15 118.77(13)
Sc2 Sc1 C3 C15 -9.32(13)
Sc3 Sc1 C3 C15 56.24(10)
N1 Sc1 C3 C4 -86.81(10)
C9 Sc1 C3 C4 78.86(9)
C5 Sc1 C3 C4 30.49(8)
C1 Sc1 C3 C4 68.08(8)
C12 Sc1 C3 C4 153.78(10)
C2 Sc1 C3 C4 123.30(12)
C10 Sc1 C3 C4 112.66(9)
C11 Sc1 C3 C4 142.50(9)
Sc2 Sc1 C3 C4 -128.08(8)
Sc3 Sc1 C3 C4 -62.53(8)
N1 Sc1 C3 Sc4 -50(4)
C9 Sc1 C3 Sc4 115(4)
C5 Sc1 C3 Sc4 67(4)
C1 Sc1 C3 Sc4 105(4)
C12 Sc1 C3 Sc4 -170(4)
C2 Sc1 C3 Sc4 160(4)
C10 Sc1 C3 Sc4 149(4)
C11 Sc1 C3 Sc4 179(100)
C4 Sc1 C3 Sc4 37(4)
Sc2 Sc1 C3 Sc4 -91(4)
Sc3 Sc1 C3 Sc4 -26(4)
C2 C3 C4 C18 159.19(12)
C15 C3 C4 C18 6.25(19)
Sc4 C3 C4 C18 95.32(15)
Sc1 C3 C4 C18 96.38(12)
C2 C3 C4 C5 8.29(17)
C15 C3 C4 C5 -144.65(13)
Sc4 C3 C4 C5 -55.58(13)
Sc1 C3 C4 C5 -54.51(10)
C2 C3 C4 Sc4 63.87(13)
C15 C3 C4 Sc4 -89.07(14)
Sc1 C3 C4 Sc4 1.07(11)
C2 C3 C4 Sc1 62.80(10)
C15 C3 C4 Sc1 -90.14(12)
Sc4 C3 C4 Sc1 -1.07(11)
N1 Sc4 C4 C18 -1.7(2)
C5 Sc4 C4 C18 116.23(14)
C3 Sc4 C4 C18 -116.38(14)
C1 Sc4 C4 C18 149.63(12)
C2 Sc4 C4 C18 -149.36(12)
C9 Sc4 C4 C18 140.05(13)
C12 Sc4 C4 C18 -139.34(13)
C10 Sc4 C4 C18 161.92(16)
C11 Sc4 C4 C18 -160.35(16)
Sc5 Sc4 C4 C18 15.5(4)
Sc6 Sc4 C4 C18 -5.97(13)
N1 Sc4 C4 C3 114.6(2)
C5 Sc4 C4 C3 -127.38(13)
C1 Sc4 C4 C3 -93.99(11)
C2 Sc4 C4 C3 -32.98(8)
C9 Sc4 C4 C3 -103.56(13)
C12 Sc4 C4 C3 -22.96(10)
C10 Sc4 C4 C3 -81.69(17)
C11 Sc4 C4 C3 -43.97(16)
Sc5 Sc4 C4 C3 131.9(3)
Sc6 Sc4 C4 C3 110.42(11)
N1 Sc4 C4 C5 -118.0(2)
C3 Sc4 C4 C5 127.38(13)
C1 Sc4 C4 C5 33.39(8)
C2 Sc4 C4 C5 94.41(11)
C9 Sc4 C4 C5 23.82(11)
C12 Sc4 C4 C5 104.42(13)
C10 Sc4 C4 C5 45.69(16)
C11 Sc4 C4 C5 83.42(17)
Sc5 Sc4 C4 C5 -100.7(3)
Sc6 Sc4 C4 C5 -122.20(12)
N1 Sc4 C4 Sc1 177(100)
C5 Sc4 C4 Sc1 -65(6)
C3 Sc4 C4 Sc1 62(6)
C1 Sc4 C4 Sc1 -32(6)
C2 Sc4 C4 Sc1 29(6)
C9 Sc4 C4 Sc1 -42(6)
C12 Sc4 C4 Sc1 39(6)
C10 Sc4 C4 Sc1 -20(5)
C11 Sc4 C4 Sc1 18(5)
Sc5 Sc4 C4 Sc1 -166(6)
Sc6 Sc4 C4 Sc1 172(6)
N1 Sc1 C4 C18 -1.60(12)
C9 Sc1 C4 C18 139.25(10)
C5 Sc1 C4 C18 115.86(14)
C1 Sc1 C4 C18 149.27(12)
C12 Sc1 C4 C18 -138.59(10)
C3 Sc1 C4 C18 -116.02(13)
C2 Sc1 C4 C18 -149.03(12)
C10 Sc1 C4 C18 161.28(10)
C11 Sc1 C4 C18 -159.75(10)
Sc2 Sc1 C4 C18 -17.59(16)
Sc3 Sc1 C4 C18 5.81(10)
N1 Sc1 C4 C3 114.42(9)
C9 Sc1 C4 C3 -104.73(9)
C5 Sc1 C4 C3 -128.12(12)
C1 Sc1 C4 C3 -94.71(9)
C12 Sc1 C4 C3 -22.57(8)
C2 Sc1 C4 C3 -33.01(8)
C10 Sc1 C4 C3 -82.70(9)
C11 Sc1 C4 C3 -43.73(10)
Sc2 Sc1 C4 C3 98.43(11)
Sc3 Sc1 C4 C3 121.83(8)
N1 Sc1 C4 C5 -117.46(9)
C9 Sc1 C4 C5 23.39(9)
C1 Sc1 C4 C5 33.42(8)
C12 Sc1 C4 C5 105.56(9)
C3 Sc1 C4 C5 128.12(12)
C2 Sc1 C4 C5 95.11(9)
C10 Sc1 C4 C5 45.42(10)
C11 Sc1 C4 C5 84.39(10)
Sc2 Sc1 C4 C5 -133.45(10)
Sc3 Sc1 C4 C5 -110.04(8)
N1 Sc1 C4 Sc4 -3(6)
C9 Sc1 C4 Sc4 138(6)
C5 Sc1 C4 Sc4 114(6)
C1 Sc1 C4 Sc4 148(6)
C12 Sc1 C4 Sc4 -140(6)
C3 Sc1 C4 Sc4 -118(6)
C2 Sc1 C4 Sc4 -151(6)
C10 Sc1 C4 Sc4 160(6)
C11 Sc1 C4 Sc4 -161(6)
Sc2 Sc1 C4 Sc4 -19(6)
Sc3 Sc1 C4 Sc4 4(6)
N2 C1 C5 C6 176.67(11)
C9 C1 C5 C6 -30.00(18)
Sc1 C1 C5 C6 -87.57(11)
Sc4 C1 C5 C6 -88.14(14)
N2 C1 C5 C4 -30.56(17)
C9 C1 C5 C4 122.78(13)
Sc1 C1 C5 C4 65.20(10)
Sc4 C1 C5 C4 64.63(14)
N2 C1 C5 Sc4 -95.19(14)
C9 C1 C5 Sc4 58.15(14)
Sc1 C1 C5 Sc4 0.57(12)
N2 C1 C5 Sc1 -95.76(11)
C9 C1 C5 Sc1 57.58(11)
Sc4 C1 C5 Sc1 -0.57(12)
C18 C4 C5 C1 -159.36(12)
C3 C4 C5 C1 -8.45(17)
Sc4 C4 C5 C1 -64.53(13)
Sc1 C4 C5 C1 -63.42(10)
C18 C4 C5 C6 -6.92(19)
C3 C4 C5 C6 144.00(13)
Sc4 C4 C5 C6 87.92(14)
Sc1 C4 C5 C6 89.03(11)
C18 C4 C5 Sc4 -94.84(15)
C3 C4 C5 Sc4 56.08(14)
Sc1 C4 C5 Sc4 1.11(11)
C18 C4 C5 Sc1 -95.94(12)
C3 C4 C5 Sc1 54.97(10)
Sc4 C4 C5 Sc1 -1.11(11)
N1 Sc4 C5 C1 -149.6(3)
C3 Sc4 C5 C1 91.79(10)
C4 Sc4 C5 C1 122.79(12)
C2 Sc4 C5 C1 54.51(9)
C9 Sc4 C5 C1 -29.77(8)
C12 Sc4 C5 C1 43.51(12)
C10 Sc4 C5 C1 -18.30(10)
C11 Sc4 C5 C1 10.80(13)
Sc5 Sc4 C5 C1 -104.6(2)
Sc6 Sc4 C5 C1 -173.84(14)
N1 Sc4 C5 C6 -31.6(3)
C3 Sc4 C5 C6 -150.19(11)
C1 Sc4 C5 C6 118.02(12)
C4 Sc4 C5 C6 -119.19(13)
C2 Sc4 C5 C6 172.53(11)
C9 Sc4 C5 C6 88.25(11)
C12 Sc4 C5 C6 161.52(13)
C10 Sc4 C5 C6 99.71(13)
C11 Sc4 C5 C6 128.82(15)
Sc5 Sc4 C5 C6 13.4(2)
Sc6 Sc4 C5 C6 -55.82(14)
N1 Sc4 C5 C4 87.6(2)
C3 Sc4 C5 C4 -31.00(9)
C1 Sc4 C5 C4 -122.79(12)
C2 Sc4 C5 C4 -68.28(10)
C9 Sc4 C5 C4 -152.56(12)
C12 Sc4 C5 C4 -79.29(14)
C10 Sc4 C5 C4 -141.09(14)
C11 Sc4 C5 C4 -111.99(16)
Sc5 Sc4 C5 C4 132.6(2)
Sc6 Sc4 C5 C4 63.37(12)
N1 Sc4 C5 Sc1 -131(4)
C3 Sc4 C5 Sc1 110(4)
C1 Sc4 C5 Sc1 18(4)
C4 Sc4 C5 Sc1 141(4)
C2 Sc4 C5 Sc1 73(4)
C9 Sc4 C5 Sc1 -11(4)
C12 Sc4 C5 Sc1 62(4)
C10 Sc4 C5 Sc1 0(4)
C11 Sc4 C5 Sc1 29(4)
Sc5 Sc4 C5 Sc1 -86(4)
Sc6 Sc4 C5 Sc1 -155(4)
N1 Sc1 C5 C1 -152.78(9)
C9 Sc1 C5 C1 -30.12(7)
C12 Sc1 C5 C1 45.13(8)
C3 Sc1 C5 C1 92.57(8)
C2 Sc1 C5 C1 55.43(8)
C10 Sc1 C5 C1 -18.45(8)
C11 Sc1 C5 C1 11.82(9)
C4 Sc1 C5 C1 122.91(12)
Sc2 Sc1 C5 C1 -122.55(10)
Sc3 Sc1 C5 C1 -164.14(7)
N1 Sc1 C5 C6 -34.78(12)
C9 Sc1 C5 C6 87.89(9)
C1 Sc1 C5 C6 118.00(12)
C12 Sc1 C5 C6 163.14(9)
C3 Sc1 C5 C6 -149.43(10)
C2 Sc1 C5 C6 173.43(10)
C10 Sc1 C5 C6 99.55(9)
C11 Sc1 C5 C6 129.82(9)
C4 Sc1 C5 C6 -119.09(13)
Sc2 Sc1 C5 C6 -4.55(16)
Sc3 Sc1 C5 C6 -46.14(9)
N1 Sc1 C5 C4 84.31(10)
C9 Sc1 C5 C4 -153.03(10)
C1 Sc1 C5 C4 -122.91(12)
C12 Sc1 C5 C4 -77.78(9)
C3 Sc1 C5 C4 -30.34(8)
C2 Sc1 C5 C4 -67.48(8)
C10 Sc1 C5 C4 -141.36(9)
C11 Sc1 C5 C4 -111.09(9)
Sc2 Sc1 C5 C4 114.54(11)
Sc3 Sc1 C5 C4 72.95(8)
N1 Sc1 C5 Sc4 46(4)
C9 Sc1 C5 Sc4 169(4)
C1 Sc1 C5 Sc4 -161(4)
C12 Sc1 C5 Sc4 -116(4)
C3 Sc1 C5 Sc4 -69(4)
C2 Sc1 C5 Sc4 -106(4)
C10 Sc1 C5 Sc4 -180(100)
C11 Sc1 C5 Sc4 -150(4)
C4 Sc1 C5 Sc4 -38(4)
Sc2 Sc1 C5 Sc4 76(4)
Sc3 Sc1 C5 Sc4 35(4)
C1 C5 C6 C20 163.60(12)
C4 C5 C6 C20 11.83(19)
Sc4 C5 C6 C20 87.80(15)
Sc1 C5 C6 C20 89.51(13)
C1 C5 C6 C7 9.10(18)
C4 C5 C6 C7 -142.67(13)
Sc4 C5 C6 C7 -66.70(15)
Sc1 C5 C6 C7 -64.99(12)
C20 C6 C7 C8 -144.83(13)
C5 C6 C7 C8 10.08(19)
C20 C6 C7 C23 -4.7(2)
C5 C6 C7 C23 150.22(13)
C6 C7 C8 C9 -9.1(2)
C23 C7 C8 C9 -154.02(13)
C6 C7 C8 C25 144.03(13)
C23 C7 C8 C25 -0.86(15)
C25 C8 C9 C1 -159.87(13)
C7 C8 C9 C1 -11.26(18)
C25 C8 C9 C10 -8.83(19)
C7 C8 C9 C10 139.78(13)
C25 C8 C9 Sc1 -85.44(13)
C7 C8 C9 Sc1 63.17(13)
C25 C8 C9 Sc4 -87.16(16)
C7 C8 C9 Sc4 61.45(16)
N2 C1 C9 C8 -175.87(11)
C5 C1 C9 C8 30.53(17)
Sc1 C1 C9 C8 88.25(11)
Sc4 C1 C9 C8 87.02(14)
N2 C1 C9 C10 34.39(18)
C5 C1 C9 C10 -119.22(14)
Sc1 C1 C9 C10 -61.50(11)
Sc4 C1 C9 C10 -62.72(14)
N2 C1 C9 Sc1 95.88(11)
C5 C1 C9 Sc1 -57.72(11)
Sc4 C1 C9 Sc1 -1.22(11)
N2 C1 C9 Sc4 97.11(14)
C5 C1 C9 Sc4 -56.49(14)
Sc1 C1 C9 Sc4 1.22(11)
N1 Sc1 C9 C8 31.22(12)
C5 Sc1 C9 C8 -85.13(10)
C1 Sc1 C9 C8 -115.28(13)
C12 Sc1 C9 C8 169.04(10)
C3 Sc1 C9 C8 -133.15(9)
C2 Sc1 C9 C8 -156.93(10)
C10 Sc1 C9 C8 116.01(13)
C11 Sc1 C9 C8 139.29(11)
C4 Sc1 C9 C8 -99.88(10)
Sc2 Sc1 C9 C8 66.61(10)
Sc3 Sc1 C9 C8 -8.51(12)
N1 Sc1 C9 C1 146.50(9)
C5 Sc1 C9 C1 30.16(8)
C12 Sc1 C9 C1 -75.68(8)
C3 Sc1 C9 C1 -17.87(9)
C2 Sc1 C9 C1 -41.65(8)
C10 Sc1 C9 C1 -128.70(12)
C11 Sc1 C9 C1 -105.42(9)
C4 Sc1 C9 C1 15.40(8)
Sc2 Sc1 C9 C1 -178.10(7)
Sc3 Sc1 C9 C1 106.77(8)
N1 Sc1 C9 C10 -84.79(10)
C5 Sc1 C9 C10 158.86(10)
C1 Sc1 C9 C10 128.70(12)
C12 Sc1 C9 C10 53.03(9)
C3 Sc1 C9 C10 110.84(9)
C2 Sc1 C9 C10 87.06(9)
C11 Sc1 C9 C10 23.28(8)
C4 Sc1 C9 C10 144.11(9)
Sc2 Sc1 C9 C10 -49.40(9)
Sc3 Sc1 C9 C10 -124.52(8)
N1 Sc1 C9 Sc4 106(3)
C5 Sc1 C9 Sc4 -11(3)
C1 Sc1 C9 Sc4 -41(3)
C12 Sc1 C9 Sc4 -117(3)
C3 Sc1 C9 Sc4 -59(3)
C2 Sc1 C9 Sc4 -83(3)
C10 Sc1 C9 Sc4 -170(3)
C11 Sc1 C9 Sc4 -146(3)
C4 Sc1 C9 Sc4 -25(3)
Sc2 Sc1 C9 Sc4 141(4)
Sc3 Sc1 C9 Sc4 66(3)
N1 Sc4 C9 C8 35.6(2)
C5 Sc4 C9 C8 -85.17(11)
C3 Sc4 C9 C8 -134.83(14)
C1 Sc4 C9 C8 -115.48(13)
C4 Sc4 C9 C8 -100.52(13)
C2 Sc4 C9 C8 -158.13(12)
C12 Sc4 C9 C8 167.85(12)
C10 Sc4 C9 C8 116.09(13)
C11 Sc4 C9 C8 138.89(11)
Sc5 Sc4 C9 C8 55.67(13)
Sc6 Sc4 C9 C8 -4.2(3)
N1 Sc4 C9 C1 151.0(2)
C5 Sc4 C9 C1 30.32(8)
C3 Sc4 C9 C1 -19.35(12)
C4 Sc4 C9 C1 14.97(10)
C2 Sc4 C9 C1 -42.64(9)
C12 Sc4 C9 C1 -76.66(11)
C10 Sc4 C9 C1 -128.42(13)
C11 Sc4 C9 C1 -105.62(11)
Sc5 Sc4 C9 C1 171.16(13)
Sc6 Sc4 C9 C1 111.3(3)
N1 Sc4 C9 C10 -80.5(2)
C5 Sc4 C9 C10 158.74(12)
C3 Sc4 C9 C10 109.07(14)
C1 Sc4 C9 C10 128.42(13)
C4 Sc4 C9 C10 143.39(14)
C2 Sc4 C9 C10 85.78(11)
C12 Sc4 C9 C10 51.76(10)
C11 Sc4 C9 C10 22.80(9)
Sc5 Sc4 C9 C10 -60.42(11)
Sc6 Sc4 C9 C10 -120.2(3)
N1 Sc4 C9 Sc1 -70(3)
C5 Sc4 C9 Sc1 169(4)
C3 Sc4 C9 Sc1 119(4)
C1 Sc4 C9 Sc1 139(4)
C4 Sc4 C9 Sc1 154(4)
C2 Sc4 C9 Sc1 96(3)
C12 Sc4 C9 Sc1 62(3)
C10 Sc4 C9 Sc1 10(3)
C11 Sc4 C9 Sc1 33(3)
Sc5 Sc4 C9 Sc1 -50(3)
Sc6 Sc4 C9 Sc1 -110(4)
C8 C9 C10 C27 7.00(18)
C1 C9 C10 C27 156.53(12)
Sc1 C9 C10 C27 96.02(12)
Sc4 C9 C10 C27 96.35(14)
C8 C9 C10 C11 -138.45(14)
C1 C9 C10 C11 11.1(2)
Sc1 C9 C10 C11 -49.43(13)
Sc4 C9 C10 C11 -49.10(16)
C8 C9 C10 Sc1 -89.02(11)
C1 C9 C10 Sc1 60.51(11)
Sc4 C9 C10 Sc1 0.33(11)
C8 C9 C10 Sc4 -89.35(14)
C1 C9 C10 Sc4 60.18(14)
Sc1 C9 C10 Sc4 -0.33(11)
N1 Sc1 C10 C9 120.23(9)
C5 Sc1 C10 C9 -18.42(9)
C1 Sc1 C10 C9 -30.21(7)
C12 Sc1 C10 C9 -117.78(9)
C3 Sc1 C10 C9 -78.11(9)
C2 Sc1 C10 C9 -84.19(8)
C11 Sc1 C10 C9 -140.75(13)
C4 Sc1 C10 C9 -42.02(10)
Sc2 Sc1 C10 C9 137.38(8)
Sc3 Sc1 C10 C9 94.19(10)
N1 Sc1 C10 C27 4.90(13)
C9 Sc1 C10 C27 -115.33(14)
C5 Sc1 C10 C27 -133.75(11)
C1 Sc1 C10 C27 -145.54(12)
C12 Sc1 C10 C27 126.89(12)
C3 Sc1 C10 C27 166.56(10)
C2 Sc1 C10 C27 160.48(11)
C11 Sc1 C10 C27 103.91(14)
C4 Sc1 C10 C27 -157.35(10)
Sc2 Sc1 C10 C27 22.05(11)
Sc3 Sc1 C10 C27 -21.15(15)
N1 Sc1 C10 C11 -99.01(10)
C9 Sc1 C10 C11 140.75(13)
C5 Sc1 C10 C11 122.34(9)
C1 Sc1 C10 C11 110.55(9)
C12 Sc1 C10 C11 22.98(8)
C3 Sc1 C10 C11 62.64(10)
C2 Sc1 C10 C11 56.56(9)
C4 Sc1 C10 C11 98.74(10)
Sc2 Sc1 C10 C11 -81.86(8)
Sc3 Sc1 C10 C11 -125.06(10)
N1 Sc1 C10 Sc4 139(7)
C9 Sc1 C10 Sc4 19(7)
C5 Sc1 C10 Sc4 0(7)
C1 Sc1 C10 Sc4 -11(7)
C12 Sc1 C10 Sc4 -99(7)
C3 Sc1 C10 Sc4 -59(7)
C2 Sc1 C10 Sc4 -65(7)
C11 Sc1 C10 Sc4 -122(7)
C4 Sc1 C10 Sc4 -23(7)
Sc2 Sc1 C10 Sc4 156(7)
Sc3 Sc1 C10 Sc4 113(7)
N1 Sc4 C10 C9 121.4(2)
C5 Sc4 C10 C9 -18.52(11)
C3 Sc4 C10 C9 -79.43(15)
C1 Sc4 C10 C9 -30.44(8)
C4 Sc4 C10 C9 -42.79(16)
C2 Sc4 C10 C9 -85.01(11)
C12 Sc4 C10 C9 -118.49(12)
C11 Sc4 C10 C9 -141.11(14)
Sc5 Sc4 C10 C9 121.86(11)
Sc6 Sc4 C10 C9 114.0(3)
N1 Sc4 C10 C27 6.3(2)
C5 Sc4 C10 C27 -133.57(13)
C3 Sc4 C10 C27 165.53(15)
C1 Sc4 C10 C27 -145.48(13)
C4 Sc4 C10 C27 -157.83(16)
C2 Sc4 C10 C27 159.95(12)
C9 Sc4 C10 C27 -115.04(14)
C12 Sc4 C10 C27 126.47(13)
C11 Sc4 C10 C27 103.85(14)
Sc5 Sc4 C10 C27 6.82(13)
Sc6 Sc4 C10 C27 -1.1(3)
N1 Sc4 C10 C11 -97.5(2)
C5 Sc4 C10 C11 122.58(14)
C3 Sc4 C10 C11 61.67(15)
C1 Sc4 C10 C11 110.67(11)
C4 Sc4 C10 C11 98.32(18)
C2 Sc4 C10 C11 56.09(10)
C9 Sc4 C10 C11 141.11(14)
C12 Sc4 C10 C11 22.61(9)
Sc5 Sc4 C10 C11 -97.04(11)
Sc6 Sc4 C10 C11 -104.9(3)
N1 Sc4 C10 Sc1 -40(7)
C5 Sc4 C10 Sc1 -180(100)
C3 Sc4 C10 Sc1 119(7)
C1 Sc4 C10 Sc1 168(7)
C4 Sc4 C10 Sc1 156(7)
C2 Sc4 C10 Sc1 114(7)
C9 Sc4 C10 Sc1 -161(7)
C12 Sc4 C10 Sc1 80(7)
C11 Sc4 C10 Sc1 58(7)
Sc5 Sc4 C10 Sc1 -39(7)
Sc6 Sc4 C10 Sc1 -47(6)
C9 C10 C11 C12 0.0(2)
C27 C10 C11 C12 -148.53(14)
Sc1 C10 C11 C12 -48.37(13)
Sc4 C10 C11 C12 -47.52(15)
C9 C10 C11 C29 148.88(14)
C27 C10 C11 C29 0.39(14)
Sc1 C10 C11 C29 100.55(10)
Sc4 C10 C11 C29 101.40(13)
C9 C10 C11 Sc1 48.32(13)
C27 C10 C11 Sc1 -100.17(10)
Sc4 C10 C11 Sc1 0.85(10)
C9 C10 C11 Sc4 47.47(15)
C27 C10 C11 Sc4 -101.02(13)
Sc1 C10 C11 Sc4 -0.85(10)
N1 Sc1 C11 C12 -117.02(9)
C9 Sc1 C11 C12 117.77(9)
C5 Sc1 C11 C12 77.05(9)
C1 Sc1 C11 C12 83.86(9)
C3 Sc1 C11 C12 17.79(9)
C2 Sc1 C11 C12 29.98(8)
C10 Sc1 C11 C12 141.05(13)
C4 Sc1 C11 C12 40.53(10)
Sc2 Sc1 C11 C12 -120.53(8)
Sc3 Sc1 C11 C12 -110.65(11)
N1 Sc1 C11 C29 -1.67(14)
C9 Sc1 C11 C29 -126.88(13)
C5 Sc1 C11 C29 -167.60(11)
C1 Sc1 C11 C29 -160.79(12)
C12 Sc1 C11 C29 115.35(15)
C3 Sc1 C11 C29 133.14(12)
C2 Sc1 C11 C29 145.33(13)
C10 Sc1 C11 C29 -103.60(15)
C4 Sc1 C11 C29 155.88(11)
Sc2 Sc1 C11 C29 -5.17(11)
Sc3 Sc1 C11 C29 4.70(17)
N1 Sc1 C11 C10 101.93(10)
C9 Sc1 C11 C10 -23.28(8)
C5 Sc1 C11 C10 -64.00(10)
C1 Sc1 C11 C10 -57.19(8)
C12 Sc1 C11 C10 -141.05(13)
C3 Sc1 C11 C10 -123.26(9)
C2 Sc1 C11 C10 -111.07(9)
C4 Sc1 C11 C10 -100.52(10)
Sc2 Sc1 C11 C10 98.42(8)
Sc3 Sc1 C11 C10 108.30(11)
N1 Sc1 C11 Sc4 -136(7)
C9 Sc1 C11 Sc4 99(7)
C5 Sc1 C11 Sc4 58(7)
C1 Sc1 C11 Sc4 65(7)
C12 Sc1 C11 Sc4 -19(7)
C3 Sc1 C11 Sc4 -1(7)
C2 Sc1 C11 Sc4 11(7)
C10 Sc1 C11 Sc4 122(7)
C4 Sc1 C11 Sc4 21(7)
Sc2 Sc1 C11 Sc4 -140(7)
Sc3 Sc1 C11 Sc4 -130(7)
N1 Sc4 C11 C12 -118.2(2)
C5 Sc4 C11 C12 78.36(15)
C3 Sc4 C11 C12 17.88(11)
C1 Sc4 C11 C12 84.68(11)
C4 Sc4 C11 C12 41.24(16)
C2 Sc4 C11 C12 30.20(8)
C9 Sc4 C11 C12 118.50(12)
C10 Sc4 C11 C12 141.41(14)
Sc5 Sc4 C11 C12 -136.79(12)
Sc6 Sc4 C11 C12 -94.5(2)
N1 Sc4 C11 C29 -3.1(2)
C5 Sc4 C11 C29 -166.58(15)
C3 Sc4 C11 C29 132.93(14)
C1 Sc4 C11 C29 -160.26(13)
C4 Sc4 C11 C29 156.29(17)
C2 Sc4 C11 C29 145.26(13)
C9 Sc4 C11 C29 -126.45(13)
C12 Sc4 C11 C29 115.06(15)
C10 Sc4 C11 C29 -103.53(15)
Sc5 Sc4 C11 C29 -21.73(14)
Sc6 Sc4 C11 C29 20.5(3)
N1 Sc4 C11 C10 100.40(19)
C5 Sc4 C11 C10 -63.05(15)
C3 Sc4 C11 C10 -123.53(14)
C1 Sc4 C11 C10 -56.73(10)
C4 Sc4 C11 C10 -100.17(18)
C2 Sc4 C11 C10 -111.21(11)
C9 Sc4 C11 C10 -22.91(8)
C12 Sc4 C11 C10 -141.41(14)
Sc5 Sc4 C11 C10 81.80(11)
Sc6 Sc4 C11 C10 124.0(2)
N1 Sc4 C11 Sc1 42(7)
C5 Sc4 C11 Sc1 -121(7)
C3 Sc4 C11 Sc1 179(100)
C1 Sc4 C11 Sc1 -115(7)
C4 Sc4 C11 Sc1 -158(7)
C2 Sc4 C11 Sc1 -169(7)
C9 Sc4 C11 Sc1 -81(7)
C12 Sc4 C11 Sc1 161(7)
C10 Sc4 C11 Sc1 -58(7)
Sc5 Sc4 C11 Sc1 24(7)
Sc6 Sc4 C11 Sc1 66(7)
N2 C2 C12 C13 175.02(11)
C3 C2 C12 C13 -30.56(18)
Sc1 C2 C12 C13 -89.48(11)
Sc4 C2 C12 C13 -88.29(14)
N2 C2 C12 C11 -34.77(18)
C3 C2 C12 C11 119.65(14)
Sc1 C2 C12 C11 60.73(11)
Sc4 C2 C12 C11 61.93(15)
N2 C2 C12 Sc1 -95.50(11)
C3 C2 C12 Sc1 58.92(11)
Sc4 C2 C12 Sc1 1.19(11)
N2 C2 C12 Sc4 -96.69(14)
C3 C2 C12 Sc4 57.72(14)
Sc1 C2 C12 Sc4 -1.19(11)
C29 C11 C12 C13 -6.88(19)
C10 C11 C12 C13 139.02(14)
Sc1 C11 C12 C13 90.11(11)
Sc4 C11 C12 C13 90.44(14)
C29 C11 C12 C2 -156.78(13)
C10 C11 C12 C2 -10.9(2)
Sc1 C11 C12 C2 -59.79(11)
Sc4 C11 C12 C2 -59.46(14)
C29 C11 C12 Sc1 -96.99(12)
C10 C11 C12 Sc1 48.92(13)
Sc4 C11 C12 Sc1 0.33(11)
C29 C11 C12 Sc4 -97.32(15)
C10 C11 C12 Sc4 48.58(16)
Sc1 C11 C12 Sc4 -0.33(11)
N1 Sc1 C12 C13 -29.53(13)
C9 Sc1 C12 C13 -169.25(11)
C5 Sc1 C12 C13 132.10(10)
C1 Sc1 C12 C13 156.46(11)
C3 Sc1 C12 C13 84.53(11)
C2 Sc1 C12 C13 114.94(14)
C10 Sc1 C12 C13 -139.24(12)
C11 Sc1 C12 C13 -116.07(14)
C4 Sc1 C12 C13 98.82(11)
Sc2 Sc1 C12 C13 -53.24(11)
Sc3 Sc1 C12 C13 7.70(15)
N1 Sc1 C12 C2 -144.46(9)
C9 Sc1 C12 C2 75.82(9)
C5 Sc1 C12 C2 17.16(9)
C1 Sc1 C12 C2 41.53(8)
C3 Sc1 C12 C2 -30.41(8)
C10 Sc1 C12 C2 105.83(9)
C11 Sc1 C12 C2 129.00(12)
C4 Sc1 C12 C2 -16.11(9)
Sc2 Sc1 C12 C2 -168.18(8)
Sc3 Sc1 C12 C2 -107.24(9)
N1 Sc1 C12 C11 86.54(10)
C9 Sc1 C12 C11 -53.18(8)
C5 Sc1 C12 C11 -111.84(9)
C1 Sc1 C12 C11 -87.47(9)
C3 Sc1 C12 C11 -159.41(10)
C2 Sc1 C12 C11 -129.00(12)
C10 Sc1 C12 C11 -23.17(8)
C4 Sc1 C12 C11 -145.11(9)
Sc2 Sc1 C12 C11 62.82(8)
Sc3 Sc1 C12 C11 123.76(9)
N1 Sc1 C12 Sc4 -104(4)
C9 Sc1 C12 Sc4 116(3)
C5 Sc1 C12 Sc4 57(3)
C1 Sc1 C12 Sc4 82(3)
C3 Sc1 C12 Sc4 10(3)
C2 Sc1 C12 Sc4 40(3)
C10 Sc1 C12 Sc4 146(4)
C11 Sc1 C12 Sc4 169(3)
C4 Sc1 C12 Sc4 24(3)
Sc2 Sc1 C12 Sc4 -128(4)
Sc3 Sc1 C12 Sc4 -67(3)
N1 Sc4 C12 C13 -33.7(2)
C5 Sc4 C12 C13 133.72(14)
C3 Sc4 C12 C13 84.51(12)
C1 Sc4 C12 C13 157.63(13)
C4 Sc4 C12 C13 99.38(14)
C2 Sc4 C12 C13 115.10(14)
C9 Sc4 C12 C13 -168.08(13)
C10 Sc4 C12 C13 -138.87(12)
C11 Sc4 C12 C13 -116.18(14)
Sc5 Sc4 C12 C13 -67.84(15)
Sc6 Sc4 C12 C13 5.8(2)
N1 Sc4 C12 C2 -148.8(2)
C5 Sc4 C12 C2 18.62(12)
C3 Sc4 C12 C2 -30.59(8)
C1 Sc4 C12 C2 42.53(9)
C4 Sc4 C12 C2 -15.72(11)
C9 Sc4 C12 C2 76.82(11)
C10 Sc4 C12 C2 106.03(11)
C11 Sc4 C12 C2 128.72(13)
Sc5 Sc4 C12 C2 177.06(15)
Sc6 Sc4 C12 C2 -109.34(19)
N1 Sc4 C12 C11 82.5(2)
C5 Sc4 C12 C11 -110.11(14)
C3 Sc4 C12 C11 -159.31(12)
C1 Sc4 C12 C11 -86.19(11)
C4 Sc4 C12 C11 -144.45(14)
C2 Sc4 C12 C11 -128.72(13)
C9 Sc4 C12 C11 -51.90(10)
C10 Sc4 C12 C11 -22.69(8)
Sc5 Sc4 C12 C11 48.34(13)
Sc6 Sc4 C12 C11 121.94(19)
N1 Sc4 C12 Sc1 72(3)
C5 Sc4 C12 Sc1 -121(4)
C3 Sc4 C12 Sc1 -170(4)
C1 Sc4 C12 Sc1 -97(4)
C4 Sc4 C12 Sc1 -155(4)
C2 Sc4 C12 Sc1 -139(4)
C9 Sc4 C12 Sc1 -63(3)
C10 Sc4 C12 Sc1 -33(3)
C11 Sc4 C12 Sc1 -11(3)
Sc5 Sc4 C12 Sc1 38(3)
Sc6 Sc4 C12 Sc1 111(4)
C2 C12 C13 C31 159.53(13)
C11 C12 C13 C31 8.2(2)
Sc1 C12 C13 C31 84.92(14)
Sc4 C12 C13 C31 86.62(16)
C2 C12 C13 C14 11.22(19)
C11 C12 C13 C14 -140.12(14)
Sc1 C12 C13 C14 -63.40(14)
Sc4 C12 C13 C14 -61.69(16)
C12 C13 C14 C15 9.2(2)
C31 C13 C14 C15 -143.45(13)
C12 C13 C14 C33 153.19(13)
C31 C13 C14 C33 0.59(16)
C13 C14 C15 C16 144.70(14)
C33 C14 C15 C16 5.4(2)
C13 C14 C15 C3 -10.07(19)
C33 C14 C15 C3 -149.40(14)
C2 C3 C15 C16 -163.67(13)
C4 C3 C15 C16 -11.49(19)
Sc4 C3 C15 C16 -87.33(15)
Sc1 C3 C15 C16 -89.05(13)
C2 C3 C15 C14 -9.21(18)
C4 C3 C15 C14 142.98(13)
Sc4 C3 C15 C14 67.14(15)
Sc1 C3 C15 C14 65.42(13)
C14 C15 C16 C35 -3.8(2)
C3 C15 C16 C35 150.44(14)
C14 C15 C16 C17 -145.92(14)
C3 C15 C16 C17 8.4(2)
C15 C16 C17 C18 0.1(2)
C35 C16 C17 C18 -146.42(14)
C15 C16 C17 C37 147.38(13)
C35 C16 C17 C37 0.86(16)
C16 C17 C18 C19 148.97(14)
C37 C17 C18 C19 6.2(2)
C16 C17 C18 C4 -5.4(2)
C37 C17 C18 C4 -148.17(14)
C3 C4 C18 C19 -151.37(13)
C5 C4 C18 C19 -1.56(19)
Sc4 C4 C18 C19 -75.92(17)
Sc1 C4 C18 C19 -75.95(14)
C3 C4 C18 C17 2.1(2)
C5 C4 C18 C17 151.88(13)
Sc4 C4 C18 C17 77.53(17)
Sc1 C4 C18 C17 77.49(14)
C17 C18 C19 C39 -6.1(2)
C4 C18 C19 C39 148.18(15)
C17 C18 C19 C20 -149.03(14)
C4 C18 C19 C20 5.3(2)
C7 C6 C20 C21 3.9(2)
C5 C6 C20 C21 -150.63(14)
C7 C6 C20 C19 146.25(14)
C5 C6 C20 C19 -8.2(2)
C18 C19 C20 C6 -0.4(2)
C39 C19 C20 C6 -148.10(14)
C18 C19 C20 C21 146.38(14)
C39 C19 C20 C21 -1.35(16)
C6 C20 C21 C22 0.9(2)
C19 C20 C21 C22 -145.37(14)
C6 C20 C21 C40 147.12(14)
C19 C20 C21 C40 0.89(17)
C20 C21 C22 C59 145.09(15)
C40 C21 C22 C59 3.5(2)
C20 C21 C22 C23 -4.8(2)
C40 C21 C22 C23 -146.33(15)
C59 C22 C23 C24 -5.6(2)
C21 C22 C23 C24 143.97(15)
C59 C22 C23 C7 -145.61(15)
C21 C22 C23 C7 3.9(2)
C6 C7 C23 C22 0.8(2)
C8 C7 C23 C22 145.17(14)
C6 C7 C23 C24 -143.73(13)
C8 C7 C23 C24 0.62(15)
C22 C23 C24 C57 1.4(2)
C7 C23 C24 C57 145.55(14)
C22 C23 C24 C25 -144.33(14)
C7 C23 C24 C25 -0.14(16)
C9 C8 C25 C26 6.2(2)
C7 C8 C25 C26 -146.08(13)
C9 C8 C25 C24 153.05(13)
C7 C8 C25 C24 0.78(15)
C57 C24 C25 C26 -0.3(2)
C23 C24 C25 C26 145.31(14)
C57 C24 C25 C8 -146.02(14)
C23 C24 C25 C8 -0.40(16)
C8 C25 C26 C27 -1.6(2)
C24 C25 C26 C27 -143.73(14)
C8 C25 C26 C55 147.39(14)
C24 C25 C26 C55 5.2(2)
C25 C26 C27 C28 146.31(14)
C55 C26 C27 C28 -2.3(2)
C25 C26 C27 C10 0.3(2)
C55 C26 C27 C10 -148.25(14)
C9 C10 C27 C26 -3.1(2)
C11 C10 C27 C26 148.61(14)
Sc1 C10 C27 C26 71.99(15)
Sc4 C10 C27 C26 71.27(18)
C9 C10 C27 C28 -152.58(13)
C11 C10 C27 C28 -0.83(15)
Sc1 C10 C27 C28 -77.46(13)
Sc4 C10 C27 C28 -78.17(15)
C26 C27 C28 C53 1.4(2)
C10 C27 C28 C53 151.88(14)
C26 C27 C28 C29 -149.48(14)
C10 C27 C28 C29 0.96(17)
C27 C28 C29 C30 148.97(14)
C53 C28 C29 C30 -1.7(2)
C27 C28 C29 C11 -0.72(17)
C53 C28 C29 C11 -151.39(15)
C12 C11 C29 C30 3.7(2)
C10 C11 C29 C30 -148.45(14)
Sc1 C11 C29 C30 -72.50(16)
Sc4 C11 C29 C30 -71.79(18)
C12 C11 C29 C28 152.38(13)
C10 C11 C29 C28 0.20(15)
Sc1 C11 C29 C28 76.16(13)
Sc4 C11 C29 C28 76.86(15)
C28 C29 C30 C31 -146.49(15)
C11 C29 C30 C31 -1.2(2)
C28 C29 C30 C51 2.5(2)
C11 C29 C30 C51 147.81(15)
C29 C30 C31 C13 2.0(2)
C51 C30 C31 C13 -146.93(15)
C29 C30 C31 C32 144.16(15)
C51 C30 C31 C32 -4.8(2)
C12 C13 C31 C30 -5.8(2)
C14 C13 C31 C30 146.12(14)
C12 C13 C31 C32 -152.82(14)
C14 C13 C31 C32 -0.87(16)
C30 C31 C32 C49 0.5(2)
C13 C31 C32 C49 146.39(14)
C30 C31 C32 C33 -145.08(14)
C13 C31 C32 C33 0.83(17)
C49 C32 C33 C34 -1.1(2)
C31 C32 C33 C34 144.41(14)
C49 C32 C33 C14 -145.94(14)
C31 C32 C33 C14 -0.46(16)
C15 C14 C33 C34 -1.6(2)
C13 C14 C33 C34 -145.26(14)
C15 C14 C33 C32 143.61(14)
C13 C14 C33 C32 -0.07(16)
C32 C33 C34 C47 5.7(2)
C14 C33 C34 C47 146.32(14)
C32 C33 C34 C35 -144.41(14)
C14 C33 C34 C35 -3.8(2)
C33 C34 C35 C36 146.12(14)
C47 C34 C35 C36 -4.0(2)
C33 C34 C35 C16 5.3(2)
C47 C34 C35 C16 -144.76(14)
C15 C16 C35 C36 -146.72(14)
C17 C16 C35 C36 -0.48(16)
C15 C16 C35 C34 -1.5(2)
C17 C16 C35 C34 144.71(14)
C34 C35 C36 C45 0.7(2)
C16 C35 C36 C45 145.77(14)
C34 C35 C36 C37 -145.13(13)
C16 C35 C36 C37 -0.09(16)
C34 C35 C36 Sc6 -70.68(15)
C16 C35 C36 Sc6 74.36(12)
N1 Sc6 C36 C45 -122.91(13)
C44 Sc6 C36 C45 32.59(10)
C43 Sc6 C36 C45 72.11(11)
C38 Sc6 C36 C45 109.47(12)
C64 Sc6 C36 C45 16.81(11)
C37 Sc6 C36 C45 136.01(15)
C42 Sc6 C36 C45 68.65(11)
C63 Sc6 C36 C45 37.38(12)
C39 Sc6 C36 C45 127.45(11)
Sc4 Sc6 C36 C45 -146.78(12)
N1 Sc6 C36 C35 -4.07(14)
C44 Sc6 C36 C35 151.43(13)
C43 Sc6 C36 C35 -169.05(12)
C38 Sc6 C36 C35 -131.69(12)
C45 Sc6 C36 C35 118.84(16)
C64 Sc6 C36 C35 135.64(11)
C37 Sc6 C36 C35 -105.15(14)
C42 Sc6 C36 C35 -172.51(11)
C63 Sc6 C36 C35 156.22(11)
C39 Sc6 C36 C35 -113.71(11)
Sc4 Sc6 C36 C35 -27.94(13)
N1 Sc6 C36 C37 101.08(12)
C44 Sc6 C36 C37 -103.42(12)
C43 Sc6 C36 C37 -63.90(11)
C38 Sc6 C36 C37 -26.54(10)
C45 Sc6 C36 C37 -136.01(15)
C64 Sc6 C36 C37 -119.20(11)
C42 Sc6 C36 C37 -67.35(11)
C63 Sc6 C36 C37 -98.63(11)
C39 Sc6 C36 C37 -8.56(10)
Sc4 Sc6 C36 C37 77.21(12)
C18 C17 C37 C38 -3.5(2)
C16 C17 C37 C38 -150.44(14)
C18 C17 C37 C36 146.06(14)
C16 C17 C37 C36 -0.90(16)
C18 C17 C37 Sc6 66.30(16)
C16 C17 C37 Sc6 -80.66(13)
C45 C36 C37 C38 3.3(2)
C35 C36 C37 C38 149.84(14)
Sc6 C36 C37 C38 50.99(13)
C45 C36 C37 C17 -145.89(14)
C35 C36 C37 C17 0.61(16)
Sc6 C36 C37 C17 -98.24(11)
C45 C36 C37 Sc6 -47.65(12)
C35 C36 C37 Sc6 98.85(11)
N1 Sc6 C37 C38 126.00(13)
C44 Sc6 C37 C38 -72.70(11)
C43 Sc6 C37 C38 -32.95(10)
C45 Sc6 C37 C38 -109.33(11)
C64 Sc6 C37 C38 -70.50(11)
C42 Sc6 C37 C38 -18.25(11)
C36 Sc6 C37 C38 -134.76(15)
C63 Sc6 C37 C38 -39.25(12)
C39 Sc6 C37 C38 34.45(10)
Sc4 Sc6 C37 C38 118.96(12)
N1 Sc6 C37 C17 5.92(16)
C44 Sc6 C37 C17 167.22(14)
C43 Sc6 C37 C17 -153.02(14)
C38 Sc6 C37 C17 -120.07(16)
C45 Sc6 C37 C17 130.59(14)
C64 Sc6 C37 C17 169.42(12)
C42 Sc6 C37 C17 -138.33(12)
C36 Sc6 C37 C17 105.16(16)
C63 Sc6 C37 C17 -159.32(12)
C39 Sc6 C37 C17 -85.63(12)
Sc4 Sc6 C37 C17 -1.12(14)
N1 Sc6 C37 C36 -99.24(13)
C44 Sc6 C37 C36 62.06(10)
C43 Sc6 C37 C36 101.82(11)
C38 Sc6 C37 C36 134.76(15)
C45 Sc6 C37 C36 25.43(9)
C64 Sc6 C37 C36 64.26(11)
C42 Sc6 C37 C36 116.51(11)
C63 Sc6 C37 C36 95.51(12)
C39 Sc6 C37 C36 169.21(12)
Sc4 Sc6 C37 C36 -106.28(12)
C17 C37 C38 C39 0.3(2)
C36 C37 C38 C39 -144.45(15)
Sc6 C37 C38 C39 -89.03(14)
C17 C37 C38 C43 147.40(15)
C36 C37 C38 C43 2.6(2)
Sc6 C37 C38 C43 58.02(13)
C17 C37 C38 Sc6 89.38(14)
C36 C37 C38 Sc6 -55.42(14)
C17 C37 C38 Sc3 80.98(14)
C36 C37 C38 Sc3 -63.81(15)
Sc6 C37 C38 Sc3 -8.40(4)
N1 Sc6 C38 C37 -78.96(16)
C44 Sc6 C38 C37 93.54(11)
C43 Sc6 C38 C37 125.93(16)
C45 Sc6 C38 C37 57.21(10)
C64 Sc6 C38 C37 113.94(11)
C42 Sc6 C38 C37 158.74(12)
C36 Sc6 C38 C37 25.93(9)
C63 Sc6 C38 C37 144.58(11)
C39 Sc6 C38 C37 -115.93(16)
Sc4 Sc6 C38 C37 -66.14(12)
N1 Sc6 C38 C39 36.97(19)
C44 Sc6 C38 C39 -150.53(14)
C43 Sc6 C38 C39 -118.14(18)
C45 Sc6 C38 C39 173.14(13)
C64 Sc6 C38 C39 -130.13(12)
C37 Sc6 C38 C39 115.93(16)
C42 Sc6 C38 C39 -85.33(13)
C36 Sc6 C38 C39 141.86(14)
C63 Sc6 C38 C39 -99.49(12)
Sc4 Sc6 C38 C39 49.79(14)
N1 Sc6 C38 C43 155.12(16)
C44 Sc6 C38 C43 -32.38(11)
C45 Sc6 C38 C43 -68.71(12)
C64 Sc6 C38 C43 -11.99(12)
C37 Sc6 C38 C43 -125.93(16)
C42 Sc6 C38 C43 32.82(11)
C36 Sc6 C38 C43 -100.00(12)
C63 Sc6 C38 C43 18.65(12)
C39 Sc6 C38 C43 118.14(18)
Sc4 Sc6 C38 C43 167.93(13)
N1 Sc6 C38 Sc3 71.60(15)
C44 Sc6 C38 Sc3 -115.90(12)
C43 Sc6 C38 Sc3 -83.51(15)
C45 Sc6 C38 Sc3 -152.23(12)
C64 Sc6 C38 Sc3 -95.50(11)
C37 Sc6 C38 Sc3 150.56(14)
C42 Sc6 C38 Sc3 -50.69(10)
C36 Sc6 C38 Sc3 176.49(12)
C63 Sc6 C38 Sc3 -64.86(10)
C39 Sc6 C38 Sc3 34.63(15)
Sc4 Sc6 C38 Sc3 84.42(12)
N1 Sc3 C38 C37 -32.81(14)
C42 Sc3 C38 C37 150.02(13)
C43 Sc3 C38 C37 118.30(16)
C41 Sc3 C38 C37 -173.20(12)
C63 Sc3 C38 C37 129.11(11)
C44 Sc3 C38 C37 84.17(11)
C39 Sc3 C38 C37 -115.58(16)
C40 Sc3 C38 C37 -141.38(12)
C64 Sc3 C38 C37 98.21(11)
Sc1 Sc3 C38 C37 -48.74(11)
Sc2 Sc3 C38 C37 1.49(17)
N1 Sc3 C38 C39 82.77(13)
C42 Sc3 C38 C39 -94.41(12)
C43 Sc3 C38 C39 -126.12(17)
C41 Sc3 C38 C39 -57.62(11)
C63 Sc3 C38 C39 -115.31(11)
C44 Sc3 C38 C39 -160.25(13)
C40 Sc3 C38 C39 -25.81(10)
C64 Sc3 C38 C39 -146.22(11)
Sc1 Sc3 C38 C39 66.84(11)
Sc2 Sc3 C38 C39 117.07(12)
N1 Sc3 C38 C43 -151.11(11)
C42 Sc3 C38 C43 31.72(11)
C41 Sc3 C38 C43 68.50(12)
C63 Sc3 C38 C43 10.81(12)
C44 Sc3 C38 C43 -34.13(11)
C39 Sc3 C38 C43 126.12(17)
C40 Sc3 C38 C43 100.32(12)
C64 Sc3 C38 C43 -20.10(11)
Sc1 Sc3 C38 C43 -167.04(10)
Sc2 Sc3 C38 C43 -116.81(12)
N1 Sc3 C38 Sc6 -61.95(12)
C42 Sc3 C38 Sc6 120.88(12)
C43 Sc3 C38 Sc6 89.16(15)
C41 Sc3 C38 Sc6 157.66(11)
C63 Sc3 C38 Sc6 99.97(11)
C44 Sc3 C38 Sc6 55.03(11)
C39 Sc3 C38 Sc6 -144.72(15)
C40 Sc3 C38 Sc6 -170.52(12)
C64 Sc3 C38 Sc6 69.07(11)
Sc1 Sc3 C38 Sc6 -77.88(10)
Sc2 Sc3 C38 Sc6 -27.65(13)
C37 C38 C39 C40 144.76(15)
C43 C38 C39 C40 -2.6(2)
Sc6 C38 C39 C40 63.75(15)
Sc3 C38 C39 C40 53.90(14)
C37 C38 C39 C19 -0.3(2)
C43 C38 C39 C19 -147.62(15)
Sc6 C38 C39 C19 -81.27(16)
Sc3 C38 C39 C19 -91.13(14)
C37 C38 C39 Sc3 90.87(13)
C43 C38 C39 Sc3 -56.50(12)
Sc6 C38 C39 Sc3 9.85(4)
C37 C38 C39 Sc6 81.02(13)
C43 C38 C39 Sc6 -66.35(12)
Sc3 C38 C39 Sc6 -9.85(4)
C18 C19 C39 C38 3.3(2)
C20 C19 C39 C38 150.63(15)
C18 C19 C39 C40 -145.99(15)
C20 C19 C39 C40 1.29(16)
C18 C19 C39 Sc3 -68.14(16)
C20 C19 C39 Sc3 79.15(12)
C18 C19 C39 Sc6 -53.92(16)
C20 C19 C39 Sc6 93.36(12)
N1 Sc3 C39 C38 -120.97(11)
C42 Sc3 C39 C38 71.99(12)
C43 Sc3 C39 C38 32.57(11)
C41 Sc3 C39 C38 109.26(12)
C63 Sc3 C39 C38 69.41(12)
C44 Sc3 C39 C38 16.86(11)
C40 Sc3 C39 C38 134.97(16)
C64 Sc3 C39 C38 37.51(12)
Sc1 Sc3 C39 C38 -118.11(11)
Sc2 Sc3 C39 C38 -126.20(11)
N1 Sc3 C39 C40 104.06(10)
C42 Sc3 C39 C40 -62.98(11)
C43 Sc3 C39 C40 -102.40(12)
C41 Sc3 C39 C40 -25.71(10)
C38 Sc3 C39 C40 -134.97(16)
C63 Sc3 C39 C40 -65.56(11)
C44 Sc3 C39 C40 -118.11(10)
C64 Sc3 C39 C40 -97.46(10)
Sc1 Sc3 C39 C40 106.92(9)
Sc2 Sc3 C39 C40 98.83(12)
N1 Sc3 C39 C19 -1.71(15)
C42 Sc3 C39 C19 -168.75(14)
C43 Sc3 C39 C19 151.83(15)
C41 Sc3 C39 C19 -131.49(15)
C38 Sc3 C39 C19 119.26(18)
C63 Sc3 C39 C19 -171.33(12)
C44 Sc3 C39 C19 136.11(13)
C40 Sc3 C39 C19 -105.77(16)
C64 Sc3 C39 C19 156.76(11)
Sc1 Sc3 C39 C19 1.14(12)
Sc2 Sc3 C39 C19 -6.94(19)
N1 Sc3 C39 Sc6 -84.89(11)
C42 Sc3 C39 Sc6 108.07(12)
C43 Sc3 C39 Sc6 68.65(12)
C41 Sc3 C39 Sc6 145.34(12)
C38 Sc3 C39 Sc6 36.08(15)
C63 Sc3 C39 Sc6 105.49(11)
C44 Sc3 C39 Sc6 52.94(11)
C40 Sc3 C39 Sc6 171.05(13)
C64 Sc3 C39 Sc6 73.59(11)
Sc1 Sc3 C39 Sc6 -82.03(10)
Sc2 Sc3 C39 Sc6 -90.12(13)
N1 Sc6 C39 C38 -153.40(13)
C44 Sc6 C39 C38 26.34(13)
C43 Sc6 C39 C38 38.60(12)
C45 Sc6 C39 C38 -6.74(13)
C64 Sc6 C39 C38 54.63(14)
C37 Sc6 C39 C38 -37.92(12)
C42 Sc6 C39 C38 77.62(13)
C36 Sc6 C39 C38 -32.21(12)
C63 Sc6 C39 C38 80.53(13)
Sc4 Sc6 C39 C38 -133.02(14)
N1 Sc6 C39 C40 75.91(12)
C44 Sc6 C39 C40 -104.35(11)
C43 Sc6 C39 C40 -92.09(12)
C38 Sc6 C39 C40 -130.69(17)
C45 Sc6 C39 C40 -137.43(11)
C64 Sc6 C39 C40 -76.06(12)
C37 Sc6 C39 C40 -168.61(12)
C42 Sc6 C39 C40 -53.07(11)
C36 Sc6 C39 C40 -162.90(11)
C63 Sc6 C39 C40 -50.17(11)
Sc4 Sc6 C39 C40 96.29(12)
N1 Sc6 C39 C19 -32.33(15)
C44 Sc6 C39 C19 147.41(13)
C43 Sc6 C39 C19 159.67(16)
C38 Sc6 C39 C19 121.07(19)
C45 Sc6 C39 C19 114.33(13)
C64 Sc6 C39 C19 175.70(12)
C37 Sc6 C39 C19 83.15(13)
C42 Sc6 C39 C19 -161.31(14)
C36 Sc6 C39 C19 88.86(13)
C63 Sc6 C39 C19 -158.40(13)
Sc4 Sc6 C39 C19 -11.95(14)
N1 Sc6 C39 Sc3 67.27(10)
C44 Sc6 C39 Sc3 -112.99(13)
C43 Sc6 C39 Sc3 -100.73(13)
C38 Sc6 C39 Sc3 -139.33(17)
C45 Sc6 C39 Sc3 -146.07(13)
C64 Sc6 C39 Sc3 -84.70(12)
C37 Sc6 C39 Sc3 -177.25(13)
C42 Sc6 C39 Sc3 -61.71(11)
C36 Sc6 C39 Sc3 -171.54(12)
C63 Sc6 C39 Sc3 -58.80(10)
Sc4 Sc6 C39 Sc3 87.65(12)
C38 C39 C40 C41 -2.3(2)
C19 C39 C40 C41 146.71(15)
Sc3 C39 C40 C41 48.56(14)
Sc6 C39 C40 C41 46.39(15)
C38 C39 C40 C21 -149.79(14)
C19 C39 C40 C21 -0.76(17)
Sc3 C39 C40 C21 -98.90(11)
Sc6 C39 C40 C21 -101.07(12)
C38 C39 C40 Sc3 -50.89(13)
C19 C39 C40 Sc3 98.15(11)
Sc6 C39 C40 Sc3 -2.17(3)
C22 C21 C40 C41 -1.8(2)
C20 C21 C40 C41 -147.60(15)
C22 C21 C40 C39 145.67(15)
C20 C21 C40 C39 -0.08(17)
C22 C21 C40 Sc3 69.28(16)
C20 C21 C40 Sc3 -76.46(14)
N1 Sc3 C40 C41 127.47(12)
C42 Sc3 C40 C41 -33.23(13)
C43 Sc3 C40 C41 -72.72(13)
C38 Sc3 C40 C41 -109.60(13)
C63 Sc3 C40 C41 -17.57(13)
C44 Sc3 C40 C41 -70.29(13)
C39 Sc3 C40 C41 -136.09(17)
C64 Sc3 C40 C41 -38.76(14)
Sc1 Sc3 C40 C41 147.35(12)
Sc2 Sc3 C40 C41 96.47(12)
N1 Sc3 C40 C39 -96.44(11)
C42 Sc3 C40 C39 102.87(12)
C43 Sc3 C40 C39 63.37(11)
C41 Sc3 C40 C39 136.09(17)
C38 Sc3 C40 C39 26.49(10)
C63 Sc3 C40 C39 118.52(10)
C44 Sc3 C40 C39 65.81(10)
C64 Sc3 C40 C39 97.33(10)
Sc1 Sc3 C40 C39 -76.55(10)
Sc2 Sc3 C40 C39 -127.44(9)
N1 Sc3 C40 C21 8.70(16)
C42 Sc3 C40 C21 -151.99(16)
C43 Sc3 C40 C21 168.51(15)
C41 Sc3 C40 C21 -118.8(2)
C38 Sc3 C40 C21 131.63(15)
C63 Sc3 C40 C21 -136.33(13)
C44 Sc3 C40 C21 170.95(12)
C39 Sc3 C40 C21 105.14(16)
C64 Sc3 C40 C21 -157.53(12)
Sc1 Sc3 C40 C21 28.59(13)
Sc2 Sc3 C40 C21 -22.29(17)
C39 C40 C41 C60 -142.89(16)
C21 C40 C41 C60 0.3(2)
Sc3 C40 C41 C60 -91.74(14)
C39 C40 C41 C42 5.0(2)
C21 C40 C41 C42 148.15(16)
Sc3 C40 C41 C42 56.11(12)
C39 C40 C41 Sc3 -51.15(14)
C21 C40 C41 Sc3 92.04(14)
N1 Sc3 C41 C60 37.86(15)
C42 Sc3 C41 C60 -118.17(18)
C43 Sc3 C41 C60 -149.93(13)
C38 Sc3 C41 C60 173.70(12)
C63 Sc3 C41 C60 -84.18(12)
C44 Sc3 C41 C60 -129.37(11)
C39 Sc3 C41 C60 141.53(13)
C40 Sc3 C41 C60 116.27(17)
C64 Sc3 C41 C60 -98.57(11)
Sc1 Sc3 C41 C60 74.76(12)
Sc2 Sc3 C41 C60 -2.91(14)
N1 Sc3 C41 C40 -78.41(15)
C42 Sc3 C41 C40 125.55(19)
C43 Sc3 C41 C40 93.80(13)
C38 Sc3 C41 C40 57.43(12)
C63 Sc3 C41 C40 159.55(15)
C44 Sc3 C41 C40 114.36(12)
C39 Sc3 C41 C40 25.26(11)
C64 Sc3 C41 C40 145.16(12)
Sc1 Sc3 C41 C40 -41.51(15)
Sc2 Sc3 C41 C40 -119.18(11)
N1 Sc3 C41 C42 156.04(11)
C43 Sc3 C41 C42 -31.75(12)
C38 Sc3 C41 C42 -68.12(13)
C63 Sc3 C41 C42 33.99(12)
C44 Sc3 C41 C42 -11.19(13)
C39 Sc3 C41 C42 -100.30(14)
C40 Sc3 C41 C42 -125.55(19)
C64 Sc3 C41 C42 19.60(12)
Sc1 Sc3 C41 C42 -167.07(10)
Sc2 Sc3 C41 C42 115.27(12)
C60 C41 C42 C63 7.7(2)
C40 C41 C42 C63 -139.70(17)
Sc3 C41 C42 C63 -75.67(13)
C60 C41 C42 C43 144.61(16)
C40 C41 C42 C43 -2.8(2)
Sc3 C41 C42 C43 61.20(13)
C60 C41 C42 Sc3 83.42(14)
C40 C41 C42 Sc3 -64.03(14)
C60 C41 C42 Sc6 87.63(14)
C40 C41 C42 Sc6 -59.82(16)
Sc3 C41 C42 Sc6 4.21(4)
N1 Sc3 C42 C63 46.6(3)
C43 Sc3 C42 C63 -110.74(15)
C41 Sc3 C42 C63 120.91(18)
C38 Sc3 C42 C63 -140.70(13)
C44 Sc3 C42 C63 -72.40(11)
C39 Sc3 C42 C63 -175.57(13)
C40 Sc3 C42 C63 151.36(14)
C64 Sc3 C42 C63 -34.83(10)
Sc1 Sc3 C42 C63 153.04(14)
Sc2 Sc3 C42 C63 18.18(15)
N1 Sc3 C42 C41 -74.3(3)
C43 Sc3 C42 C41 128.35(17)
C38 Sc3 C42 C41 98.39(13)
C63 Sc3 C42 C41 -120.91(18)
C44 Sc3 C42 C41 166.69(15)
C39 Sc3 C42 C41 63.51(12)
C40 Sc3 C42 C41 30.44(12)
C64 Sc3 C42 C41 -155.74(15)
Sc1 Sc3 C42 C41 32.1(3)
Sc2 Sc3 C42 C41 -102.73(12)
N1 Sc3 C42 C43 157.38(19)
C41 Sc3 C42 C43 -128.35(17)
C38 Sc3 C42 C43 -29.96(10)
C63 Sc3 C42 C43 110.74(15)
C44 Sc3 C42 C43 38.34(10)
C39 Sc3 C42 C43 -64.84(11)
C40 Sc3 C42 C43 -97.91(12)
C64 Sc3 C42 C43 75.91(11)
Sc1 Sc3 C42 C43 -96.22(19)
Sc2 Sc3 C42 C43 128.92(10)
N1 Sc3 C42 Sc6 122.3(3)
C43 Sc3 C42 Sc6 -35.10(16)
C41 Sc3 C42 Sc6 -163.45(16)
C38 Sc3 C42 Sc6 -65.05(13)
C63 Sc3 C42 Sc6 75.64(17)
C44 Sc3 C42 Sc6 3.25(14)
C39 Sc3 C42 Sc6 -99.93(13)
C40 Sc3 C42 Sc6 -133.00(14)
C64 Sc3 C42 Sc6 40.81(14)
Sc1 Sc3 C42 Sc6 -131.3(2)
Sc2 Sc3 C42 Sc6 93.82(13)
N1 Sc6 C42 C63 82.49(14)
C44 Sc6 C42 C63 -74.11(12)
C43 Sc6 C42 C63 -116.92(16)
C38 Sc6 C42 C63 -151.51(14)
C45 Sc6 C42 C63 -81.59(12)
C64 Sc6 C42 C63 -32.78(10)
C37 Sc6 C42 C63 -140.22(12)
C36 Sc6 C42 C63 -111.05(12)
C39 Sc6 C42 C63 174.33(13)
Sc4 Sc6 C42 C63 125.90(14)
N1 Sc6 C42 C41 -35.89(18)
C44 Sc6 C42 C41 167.50(16)
C43 Sc6 C42 C41 124.69(18)
C38 Sc6 C42 C41 90.11(14)
C45 Sc6 C42 C41 160.03(13)
C64 Sc6 C42 C41 -151.17(16)
C37 Sc6 C42 C41 101.39(14)
C36 Sc6 C42 C41 130.57(13)
C63 Sc6 C42 C41 -118.38(19)
C39 Sc6 C42 C41 55.94(13)
Sc4 Sc6 C42 C41 7.5(2)
N1 Sc6 C42 C43 -160.58(14)
C44 Sc6 C42 C43 42.81(11)
C38 Sc6 C42 C43 -34.58(11)
C45 Sc6 C42 C43 35.33(11)
C64 Sc6 C42 C43 84.14(12)
C37 Sc6 C42 C43 -23.30(11)
C36 Sc6 C42 C43 5.88(12)
C63 Sc6 C42 C43 116.92(16)
C39 Sc6 C42 C43 -68.75(11)
Sc4 Sc6 C42 C43 -117.18(15)
N1 Sc6 C42 Sc3 -19.63(10)
C44 Sc6 C42 Sc3 -176.24(16)
C43 Sc6 C42 Sc3 140.95(18)
C38 Sc6 C42 Sc3 106.37(14)
C45 Sc6 C42 Sc3 176.29(15)
C64 Sc6 C42 Sc3 -134.91(15)
C37 Sc6 C42 Sc3 117.65(15)
C36 Sc6 C42 Sc3 146.83(16)
C63 Sc6 C42 Sc3 -102.12(17)
C39 Sc6 C42 Sc3 72.20(13)
Sc4 Sc6 C42 Sc3 23.78(14)
C37 C38 C43 C44 -7.2(2)
C39 C38 C43 C44 139.47(16)
Sc6 C38 C43 C44 57.66(14)
Sc3 C38 C43 C44 76.33(13)
C37 C38 C43 C42 -142.06(16)
C39 C38 C43 C42 4.6(2)
Sc6 C38 C43 C42 -77.17(14)
Sc3 C38 C43 C42 -58.50(13)
C37 C38 C43 Sc6 -64.89(14)
C39 C38 C43 Sc6 81.81(13)
Sc3 C38 C43 Sc6 18.67(4)
C37 C38 C43 Sc3 -83.56(13)
C39 C38 C43 Sc3 63.14(13)
Sc6 C38 C43 Sc3 -18.67(4)
C63 C42 C43 C38 138.99(15)
C41 C42 C43 C38 -2.0(2)
Sc3 C42 C43 C38 62.45(14)
Sc6 C42 C43 C38 72.25(13)
C63 C42 C43 C44 -0.16(17)
C41 C42 C43 C44 -141.14(16)
Sc3 C42 C43 C44 -76.70(11)
Sc6 C42 C43 C44 -66.90(11)
C63 C42 C43 Sc6 66.74(12)
C41 C42 C43 Sc6 -74.24(16)
Sc3 C42 C43 Sc6 -9.80(5)
C63 C42 C43 Sc3 76.54(11)
C41 C42 C43 Sc3 -64.44(14)
Sc6 C42 C43 Sc3 9.80(5)
N1 Sc6 C43 C38 -71.1(3)
C44 Sc6 C43 C38 127.33(17)
C45 Sc6 C43 C38 97.46(12)
C64 Sc6 C43 C38 165.71(14)
C37 Sc6 C43 C38 30.33(11)
C42 Sc6 C43 C38 -122.48(16)
C36 Sc6 C43 C38 63.56(11)
C63 Sc6 C43 C38 -156.79(14)
C39 Sc6 C43 C38 -32.21(11)
Sc4 Sc6 C43 C38 -18.7(2)
N1 Sc6 C43 C44 161.6(3)
C38 Sc6 C43 C44 -127.33(17)
C45 Sc6 C43 C44 -29.86(10)
C64 Sc6 C43 C44 38.38(10)
C37 Sc6 C43 C44 -97.00(12)
C42 Sc6 C43 C44 110.19(15)
C36 Sc6 C43 C44 -63.76(11)
C63 Sc6 C43 C44 75.88(11)
C39 Sc6 C43 C44 -159.54(14)
Sc4 Sc6 C43 C44 -146.04(17)
N1 Sc6 C43 C42 51.4(3)
C44 Sc6 C43 C42 -110.19(15)
C38 Sc6 C43 C42 122.48(16)
C45 Sc6 C43 C42 -140.06(12)
C64 Sc6 C43 C42 -71.81(11)
C37 Sc6 C43 C42 152.81(13)
C36 Sc6 C43 C42 -173.96(12)
C63 Sc6 C43 C42 -34.31(10)
C39 Sc6 C43 C42 90.26(12)
Sc4 Sc6 C43 C42 103.77(18)
N1 Sc6 C43 Sc3 20.6(2)
C44 Sc6 C43 Sc3 -140.93(16)
C38 Sc6 C43 Sc3 91.74(15)
C45 Sc6 C43 Sc3 -170.79(13)
C64 Sc6 C43 Sc3 -102.55(12)
C37 Sc6 C43 Sc3 122.07(13)
C42 Sc6 C43 Sc3 -30.73(14)
C36 Sc6 C43 Sc3 155.31(13)
C63 Sc6 C43 Sc3 -65.05(11)
C39 Sc6 C43 Sc3 59.53(12)
Sc4 Sc6 C43 Sc3 73.03(18)
N1 Sc3 C43 C38 67.97(19)
C42 Sc3 C43 C38 -128.59(16)
C41 Sc3 C43 C38 -98.26(12)
C63 Sc3 C43 C38 -167.17(14)
C44 Sc3 C43 C38 120.59(17)
C39 Sc3 C43 C38 -30.44(11)
C40 Sc3 C43 C38 -63.62(11)
C64 Sc3 C43 C38 155.09(14)
Sc1 Sc3 C43 C38 19.72(15)
Sc2 Sc3 C43 C38 129.28(11)
N1 Sc3 C43 C44 -52.6(2)
C42 Sc3 C43 C44 110.82(15)
C41 Sc3 C43 C44 141.14(13)
C38 Sc3 C43 C44 -120.59(17)
C63 Sc3 C43 C44 72.24(11)
C39 Sc3 C43 C44 -151.04(14)
C40 Sc3 C43 C44 175.79(13)
C64 Sc3 C43 C44 34.49(10)
Sc1 Sc3 C43 C44 -100.87(11)
Sc2 Sc3 C43 C44 8.69(18)
N1 Sc3 C43 C42 -163.44(13)
C41 Sc3 C43 C42 30.32(10)
C38 Sc3 C43 C42 128.59(16)
C63 Sc3 C43 C42 -38.58(10)
C44 Sc3 C43 C42 -110.82(15)
C39 Sc3 C43 C42 98.14(12)
C40 Sc3 C43 C42 64.96(11)
C64 Sc3 C43 C42 -76.33(11)
Sc1 Sc3 C43 C42 148.31(9)
Sc2 Sc3 C43 C42 -102.13(13)
N1 Sc3 C43 Sc6 -16.23(18)
C42 Sc3 C43 Sc6 147.21(15)
C41 Sc3 C43 Sc6 177.54(13)
C38 Sc3 C43 Sc6 -84.20(15)
C63 Sc3 C43 Sc6 108.63(12)
C44 Sc3 C43 Sc6 36.39(15)
C39 Sc3 C43 Sc6 -114.65(13)
C40 Sc3 C43 Sc6 -147.82(12)
C64 Sc3 C43 Sc6 70.89(12)
Sc1 Sc3 C43 Sc6 -64.48(13)
Sc2 Sc3 C43 Sc6 45.08(14)
C38 C43 C44 C64 -140.80(15)
C42 C43 C44 C64 -0.65(17)
Sc6 C43 C44 C64 -79.22(11)
Sc3 C43 C44 C64 -67.76(11)
C38 C43 C44 C45 6.5(2)
C42 C43 C44 C45 146.65(15)
Sc6 C43 C44 C45 68.07(14)
Sc3 C43 C44 C45 79.53(15)
C38 C43 C44 Sc6 -61.58(14)
C42 C43 C44 Sc6 78.58(12)
Sc3 C43 C44 Sc6 11.46(4)
C38 C43 C44 Sc3 -73.04(13)
C42 C43 C44 Sc3 67.12(11)
Sc6 C43 C44 Sc3 -11.46(4)
N1 Sc6 C44 C64 -53.5(3)
C43 Sc6 C44 C64 110.48(16)
C38 Sc6 C44 C64 141.32(13)
C45 Sc6 C44 C64 -121.04(15)
C37 Sc6 C44 C64 176.18(12)
C42 Sc6 C44 C64 72.09(11)
C36 Sc6 C44 C64 -150.79(12)
C63 Sc6 C44 C64 34.65(9)
C39 Sc6 C44 C64 127.17(11)
Sc4 Sc6 C44 C64 -149.0(3)
N1 Sc6 C44 C45 67.5(3)
C43 Sc6 C44 C45 -128.48(16)
C38 Sc6 C44 C45 -97.64(11)
C64 Sc6 C44 C45 121.04(15)
C37 Sc6 C44 C45 -62.78(10)
C42 Sc6 C44 C45 -166.87(13)
C36 Sc6 C44 C45 -29.75(9)
C63 Sc6 C44 C45 155.69(12)
C39 Sc6 C44 C45 -111.79(10)
Sc4 Sc6 C44 C45 -28.0(3)
N1 Sc6 C44 C43 -164.0(3)
C38 Sc6 C44 C43 30.84(11)
C45 Sc6 C44 C43 128.48(16)
C64 Sc6 C44 C43 -110.48(16)
C37 Sc6 C44 C43 65.70(11)
C42 Sc6 C44 C43 -38.39(11)
C36 Sc6 C44 C43 98.73(12)
C63 Sc6 C44 C43 -75.83(12)
C39 Sc6 C44 C43 16.69(12)
Sc4 Sc6 C44 C43 100.5(3)
N1 Sc6 C44 Sc3 -122.4(3)
C43 Sc6 C44 Sc3 41.61(17)
C38 Sc6 C44 Sc3 72.45(14)
C45 Sc6 C44 Sc3 170.09(16)
C64 Sc6 C44 Sc3 -68.87(16)
C37 Sc6 C44 Sc3 107.31(15)
C42 Sc6 C44 Sc3 3.22(14)
C36 Sc6 C44 Sc3 140.34(15)
C63 Sc6 C44 Sc3 -34.22(14)
C39 Sc6 C44 Sc3 58.30(13)
Sc4 Sc6 C44 Sc3 142.1(4)
N1 Sc3 C44 C64 -86.68(11)
C42 Sc3 C44 C64 74.43(11)
C43 Sc3 C44 C64 116.72(16)
C41 Sc3 C44 C64 82.13(11)
C38 Sc3 C44 C64 152.03(12)
C63 Sc3 C44 C64 32.85(10)
C39 Sc3 C44 C64 141.47(10)
C40 Sc3 C44 C64 112.60(10)
Sc1 Sc3 C44 C64 -125.37(9)
Sc2 Sc3 C44 C64 -58.21(10)
N1 Sc3 C44 C45 32.48(13)
C42 Sc3 C44 C45 -166.40(13)
C43 Sc3 C44 C45 -124.12(16)
C41 Sc3 C44 C45 -158.70(11)
C38 Sc3 C44 C45 -88.80(12)
C63 Sc3 C44 C45 152.02(13)
C39 Sc3 C44 C45 -99.36(11)
C40 Sc3 C44 C45 -128.23(11)
C64 Sc3 C44 C45 119.17(15)
Sc1 Sc3 C44 C45 -6.21(13)
Sc2 Sc3 C44 C45 60.96(11)
N1 Sc3 C44 C43 156.60(11)
C42 Sc3 C44 C43 -42.29(12)
C41 Sc3 C44 C43 -34.58(12)
C38 Sc3 C44 C43 35.31(11)
C63 Sc3 C44 C43 -83.86(12)
C39 Sc3 C44 C43 24.75(12)
C40 Sc3 C44 C43 -4.12(12)
C64 Sc3 C44 C43 -116.72(16)
Sc1 Sc3 C44 C43 117.91(11)
Sc2 Sc3 C44 C43 -174.93(10)
N1 Sc3 C44 Sc6 22.60(15)
C42 Sc3 C44 Sc6 -176.29(16)
C43 Sc3 C44 Sc6 -134.00(18)
C41 Sc3 C44 Sc6 -168.59(15)
C38 Sc3 C44 Sc6 -98.69(15)
C63 Sc3 C44 Sc6 142.13(15)
C39 Sc3 C44 Sc6 -109.25(15)
C40 Sc3 C44 Sc6 -138.12(15)
C64 Sc3 C44 Sc6 109.28(17)
Sc1 Sc3 C44 Sc6 -16.10(15)
Sc2 Sc3 C44 Sc6 51.07(14)
C35 C36 C45 C46 2.5(2)
C37 C36 C45 C46 144.52(14)
Sc6 C36 C45 C46 95.11(13)
C35 C36 C45 C44 -146.27(14)
C37 C36 C45 C44 -4.2(2)
Sc6 C36 C45 C44 -53.62(11)
C35 C36 C45 Sc6 -92.64(13)
C37 C36 C45 Sc6 49.41(13)
C64 C44 C45 C46 -5.6(2)
C43 C44 C45 C46 -149.26(15)
Sc6 C44 C45 C46 -85.49(13)
Sc3 C44 C45 C46 -88.12(13)
C64 C44 C45 C36 143.03(14)
C43 C44 C45 C36 -0.7(2)
Sc6 C44 C45 C36 63.11(13)
Sc3 C44 C45 C36 60.48(13)
C64 C44 C45 Sc6 79.93(13)
C43 C44 C45 Sc6 -63.77(14)
Sc3 C44 C45 Sc6 -2.63(4)
N1 Sc6 C45 C46 -36.03(15)
C44 Sc6 C45 C46 116.97(14)
C43 Sc6 C45 C46 148.84(12)
C38 Sc6 C45 C46 -174.19(12)
C64 Sc6 C45 C46 83.09(11)
C37 Sc6 C45 C46 -142.08(12)
C42 Sc6 C45 C46 127.96(11)
C36 Sc6 C45 C46 -116.64(15)
C63 Sc6 C45 C46 97.44(11)
C39 Sc6 C45 C46 -170.70(10)
Sc4 Sc6 C45 C46 -74.88(14)
N1 Sc6 C45 C36 80.61(14)
C44 Sc6 C45 C36 -126.39(15)
C43 Sc6 C45 C36 -94.53(12)
C38 Sc6 C45 C36 -57.55(11)
C64 Sc6 C45 C36 -160.28(13)
C37 Sc6 C45 C36 -25.45(10)
C42 Sc6 C45 C36 -115.41(11)
C63 Sc6 C45 C36 -145.93(11)
C39 Sc6 C45 C36 -54.06(11)
Sc4 Sc6 C45 C36 41.75(14)
N1 Sc6 C45 C44 -153.00(13)
C43 Sc6 C45 C44 31.87(10)
C38 Sc6 C45 C44 68.84(11)
C64 Sc6 C45 C44 -33.88(10)
C37 Sc6 C45 C44 100.94(11)
C42 Sc6 C45 C44 10.98(11)
C36 Sc6 C45 C44 126.39(15)
C63 Sc6 C45 C44 -19.53(10)
C39 Sc6 C45 C44 72.33(11)
Sc4 Sc6 C45 C44 168.15(13)
C36 C45 C46 C47 -2.3(2)
C44 C45 C46 C47 146.10(14)
Sc6 C45 C46 C47 82.05(14)
C36 C45 C46 C66 -144.92(14)
C44 C45 C46 C66 3.5(2)
Sc6 C45 C46 C66 -60.54(14)
C33 C34 C47 C48 -4.9(2)
C35 C34 C47 C48 145.42(14)
C33 C34 C47 C46 -146.19(14)
C35 C34 C47 C46 4.1(2)
C45 C46 C47 C34 -1.0(2)
C66 C46 C47 C34 145.86(13)
C45 C46 C47 C48 -146.83(13)
C66 C46 C47 C48 0.03(15)
C34 C47 C48 C49 -0.6(2)
C46 C47 C48 C49 145.33(14)
C34 C47 C48 C67 -145.95(13)
C46 C47 C48 C67 -0.07(16)
C47 C48 C49 C32 5.2(2)
C67 C48 C49 C32 146.61(14)
C47 C48 C49 C50 -143.27(14)
C67 C48 C49 C50 -1.9(2)
C33 C32 C49 C48 -4.4(2)
C31 C32 C49 C48 -145.53(15)
C33 C32 C49 C50 144.43(15)
C31 C32 C49 C50 3.3(2)
C48 C49 C50 C69 -0.5(2)
C32 C49 C50 C69 -149.39(15)
C48 C49 C50 C51 146.06(15)
C32 C49 C50 C51 -2.8(2)
C48 C49 C50 Sc2 68.39(14)
C32 C49 C50 Sc2 -80.49(14)
N1 Sc2 C50 C69 136.49(11)
C70 Sc2 C50 C69 -40.66(11)
C52 Sc2 C50 C69 -86.59(12)
C71 Sc2 C50 C69 -28.20(12)
C53 Sc2 C50 C69 -100.85(11)
C51 Sc2 C50 C69 -122.18(17)
C72 Sc2 C50 C69 -50.46(12)
C80 Sc2 C50 C69 2.59(11)
C54 Sc2 C50 C69 -84.24(12)
C68 Sc2 C50 C69 33.34(10)
N1 Sc2 C50 C51 -101.33(11)
C70 Sc2 C50 C51 81.52(13)
C52 Sc2 C50 C51 35.59(11)
C71 Sc2 C50 C51 93.98(12)
C69 Sc2 C50 C51 122.18(17)
C53 Sc2 C50 C51 21.33(11)
C72 Sc2 C50 C51 71.72(12)
C80 Sc2 C50 C51 124.77(11)
C54 Sc2 C50 C51 37.94(12)
C68 Sc2 C50 C51 155.52(13)
N1 Sc2 C50 C49 17.96(13)
C70 Sc2 C50 C49 -159.19(14)
C52 Sc2 C50 C49 154.88(14)
C71 Sc2 C50 C49 -146.73(12)
C69 Sc2 C50 C49 -118.53(16)
C53 Sc2 C50 C49 140.61(12)
C51 Sc2 C50 C49 119.29(16)
C72 Sc2 C50 C49 -168.99(11)
C80 Sc2 C50 C49 -115.94(11)
C54 Sc2 C50 C49 157.23(11)
C68 Sc2 C50 C49 -85.19(12)
C69 C50 C51 C52 -0.72(17)
C49 C50 C51 C52 -151.21(15)
Sc2 C50 C51 C52 -54.15(11)
C69 C50 C51 C30 149.01(15)
C49 C50 C51 C30 -1.5(2)
Sc2 C50 C51 C30 95.58(14)
C69 C50 C51 Sc2 53.44(11)
C49 C50 C51 Sc2 -97.06(14)
C31 C30 C51 C52 150.34(16)
C29 C30 C51 C52 1.2(2)
C31 C30 C51 C50 5.2(2)
C29 C30 C51 C50 -143.96(16)
C31 C30 C51 Sc2 86.85(15)
C29 C30 C51 Sc2 -62.33(15)
N1 Sc2 C51 C52 -144.28(11)
C70 Sc2 C51 C52 41.88(12)
C71 Sc2 C51 C52 32.33(12)
C69 Sc2 C51 C52 86.02(12)
C53 Sc2 C51 C52 -35.10(11)
C72 Sc2 C51 C52 0.80(12)
C50 Sc2 C51 C52 119.24(16)
C80 Sc2 C51 C52 56.21(12)
C54 Sc2 C51 C52 -25.80(11)
C68 Sc2 C51 C52 99.75(11)
N1 Sc2 C51 C50 96.48(11)
C70 Sc2 C51 C50 -77.36(12)
C52 Sc2 C51 C50 -119.24(16)
C71 Sc2 C51 C50 -86.90(12)
C69 Sc2 C51 C50 -33.22(11)
C53 Sc2 C51 C50 -154.34(13)
C72 Sc2 C51 C50 -118.43(11)
C80 Sc2 C51 C50 -63.02(12)
C54 Sc2 C51 C50 -145.04(11)
C68 Sc2 C51 C50 -19.48(11)
N1 Sc2 C51 C30 -22.39(15)
C70 Sc2 C51 C30 163.76(16)
C52 Sc2 C51 C30 121.89(18)
C71 Sc2 C51 C30 154.22(13)
C69 Sc2 C51 C30 -152.10(16)
C53 Sc2 C51 C30 86.78(13)
C72 Sc2 C51 C30 122.69(13)
C50 Sc2 C51 C30 -118.88(18)
C80 Sc2 C51 C30 178.10(12)
C54 Sc2 C51 C30 96.08(13)
C68 Sc2 C51 C30 -138.36(13)
C50 C51 C52 C53 143.01(16)
C30 C51 C52 C53 -5.6(2)
Sc2 C51 C52 C53 79.26(14)
C50 C51 C52 C70 -0.78(18)
C30 C51 C52 C70 -149.43(15)
Sc2 C51 C52 C70 -64.53(12)
C50 C51 C52 Sc2 63.75(12)
C30 C51 C52 Sc2 -84.90(15)
C50 C51 C52 Sc5 74.60(13)
C30 C51 C52 Sc5 -74.06(16)
Sc2 C51 C52 Sc5 10.84(4)
N1 Sc2 C52 C51 57.50(16)
C70 Sc2 C52 C51 -112.52(17)
C71 Sc2 C52 C51 -143.92(13)
C69 Sc2 C52 C51 -71.68(12)
C53 Sc2 C52 C51 120.05(17)
C72 Sc2 C52 C51 -179.17(12)
C50 Sc2 C52 C51 -33.74(10)
C80 Sc2 C52 C51 -130.46(11)
C54 Sc2 C52 C51 148.86(13)
C68 Sc2 C52 C51 -77.44(11)
N1 Sc2 C52 C53 -62.55(18)
C70 Sc2 C52 C53 127.4(2)
C71 Sc2 C52 C53 96.03(14)
C69 Sc2 C52 C53 168.27(15)
C51 Sc2 C52 C53 -120.05(17)
C72 Sc2 C52 C53 60.78(12)
C50 Sc2 C52 C53 -153.79(15)
C80 Sc2 C52 C53 109.49(12)
C54 Sc2 C52 C53 28.81(11)
C68 Sc2 C52 C53 162.51(12)
N1 Sc2 C52 C70 170.01(12)
C71 Sc2 C52 C70 -31.40(13)
C69 Sc2 C52 C70 40.83(12)
C53 Sc2 C52 C70 -127.4(2)
C51 Sc2 C52 C70 112.52(17)
C72 Sc2 C52 C70 -66.65(13)
C50 Sc2 C52 C70 78.78(13)
C80 Sc2 C52 C70 -17.94(13)
C54 Sc2 C52 C70 -98.62(14)
C68 Sc2 C52 C70 35.08(13)
N1 Sc2 C52 Sc5 -90.26(12)
C70 Sc2 C52 Sc5 99.73(15)
C71 Sc2 C52 Sc5 68.32(10)
C69 Sc2 C52 Sc5 140.56(10)
C53 Sc2 C52 Sc5 -27.71(15)
C51 Sc2 C52 Sc5 -147.76(12)
C72 Sc2 C52 Sc5 33.08(9)
C50 Sc2 C52 Sc5 178.51(9)
C80 Sc2 C52 Sc5 81.79(9)
C54 Sc2 C52 Sc5 1.10(10)
C68 Sc2 C52 Sc5 134.81(9)
N1 Sc5 C52 C51 9.05(15)
C72 Sc5 C52 C51 -170.29(14)
C54 Sc5 C52 C51 148.38(14)
C71 Sc5 C52 C51 -131.23(14)
C73 Sc5 C52 C51 -174.69(12)
C53 Sc5 C52 C51 116.50(18)
C55 Sc5 C52 C51 133.05(12)
C56 Sc5 C52 C51 152.45(12)
C70 Sc5 C52 C51 -106.05(18)
C80 Sc5 C52 C51 -112.60(12)
C74 Sc5 C52 C51 -148.57(12)
N1 Sc5 C52 C53 -107.45(13)
C72 Sc5 C52 C53 73.21(13)
C54 Sc5 C52 C53 31.88(12)
C71 Sc5 C52 C53 112.27(14)
C73 Sc5 C52 C53 68.81(13)
C55 Sc5 C52 C53 16.55(12)
C56 Sc5 C52 C53 35.95(13)
C70 Sc5 C52 C53 137.45(19)
C80 Sc5 C52 C53 130.90(13)
C74 Sc5 C52 C53 94.93(13)
N1 Sc5 C52 C70 115.10(13)
C72 Sc5 C52 C70 -64.24(13)
C54 Sc5 C52 C70 -105.57(14)
C71 Sc5 C52 C70 -25.18(12)
C73 Sc5 C52 C70 -68.64(14)
C53 Sc5 C52 C70 -137.45(19)
C55 Sc5 C52 C70 -120.89(13)
C56 Sc5 C52 C70 -101.50(13)
C80 Sc5 C52 C70 -6.54(12)
C74 Sc5 C52 C70 -42.51(15)
N1 Sc5 C52 Sc2 42.03(8)
C72 Sc5 C52 Sc2 -137.31(12)
C54 Sc5 C52 Sc2 -178.65(12)
C71 Sc5 C52 Sc2 -98.25(11)
C73 Sc5 C52 Sc2 -141.71(12)
C53 Sc5 C52 Sc2 149.48(16)
C55 Sc5 C52 Sc2 166.03(11)
C56 Sc5 C52 Sc2 -174.58(12)
C70 Sc5 C52 Sc2 -73.08(14)
C80 Sc5 C52 Sc2 -79.62(9)
C74 Sc5 C52 Sc2 -115.59(12)
C27 C28 C53 C54 0.4(2)
C29 C28 C53 C54 147.28(16)
C27 C28 C53 C52 -149.58(16)
C29 C28 C53 C52 -2.7(2)
C27 C28 C53 Sc5 -62.05(16)
C29 C28 C53 Sc5 84.78(17)
C27 C28 C53 Sc2 -84.91(16)
C29 C28 C53 Sc2 61.92(17)
C51 C52 C53 C54 -143.56(17)
C70 C52 C53 C54 -4.2(2)
Sc2 C52 C53 C54 -62.94(14)
Sc5 C52 C53 C54 -52.79(13)
C51 C52 C53 C28 6.2(2)
C70 C52 C53 C28 145.61(17)
Sc2 C52 C53 C28 86.84(14)
Sc5 C52 C53 C28 96.99(14)
C51 C52 C53 Sc5 -90.78(15)
C70 C52 C53 Sc5 48.62(15)
Sc2 C52 C53 Sc5 -10.15(5)
C51 C52 C53 Sc2 -80.62(14)
C70 C52 C53 Sc2 58.77(13)
Sc5 C52 C53 Sc2 10.15(5)
N1 Sc5 C53 C54 -142.86(13)
C72 Sc5 C53 C54 33.56(12)
C71 Sc5 C53 C54 71.89(12)
C73 Sc5 C53 C54 10.87(12)
C55 Sc5 C53 C54 -33.46(11)
C56 Sc5 C53 C54 -20.11(11)
C70 Sc5 C53 C54 102.58(13)
C80 Sc5 C53 C54 76.12(12)
C52 Sc5 C53 C54 126.87(17)
C74 Sc5 C53 C54 21.63(13)
N1 Sc5 C53 C28 -26.70(17)
C72 Sc5 C53 C28 149.72(16)
C54 Sc5 C53 C28 116.16(18)
C71 Sc5 C53 C28 -171.95(15)
C73 Sc5 C53 C28 127.03(14)
C55 Sc5 C53 C28 82.71(13)
C56 Sc5 C53 C28 96.05(14)
C70 Sc5 C53 C28 -141.26(16)
C80 Sc5 C53 C28 -167.72(13)
C52 Sc5 C53 C28 -117.0(2)
C74 Sc5 C53 C28 137.79(13)
N1 Sc5 C53 C52 90.27(14)
C72 Sc5 C53 C52 -93.31(13)
C54 Sc5 C53 C52 -126.87(17)
C71 Sc5 C53 C52 -54.98(12)
C73 Sc5 C53 C52 -116.01(13)
C55 Sc5 C53 C52 -160.33(14)
C56 Sc5 C53 C52 -146.98(12)
C70 Sc5 C53 C52 -24.29(12)
C80 Sc5 C53 C52 -50.75(13)
C74 Sc5 C53 C52 -105.24(13)
N1 Sc5 C53 Sc2 66.04(9)
C72 Sc5 C53 Sc2 -117.54(10)
C54 Sc5 C53 Sc2 -151.10(13)
C71 Sc5 C53 Sc2 -79.21(9)
C73 Sc5 C53 Sc2 -140.24(10)
C55 Sc5 C53 Sc2 175.44(10)
C56 Sc5 C53 Sc2 -171.21(10)
C70 Sc5 C53 Sc2 -48.52(9)
C80 Sc5 C53 Sc2 -74.98(8)
C52 Sc5 C53 Sc2 -24.23(13)
C74 Sc5 C53 Sc2 -129.47(11)
N1 Sc2 C53 C54 -90.92(11)
C70 Sc2 C53 C54 94.60(12)
C52 Sc2 C53 C54 127.41(17)
C71 Sc2 C53 C54 56.55(11)
C69 Sc2 C53 C54 117.40(11)
C51 Sc2 C53 C54 161.55(13)
C72 Sc2 C53 C54 24.42(10)
C50 Sc2 C53 C54 148.55(11)
C80 Sc2 C53 C54 51.73(12)
C68 Sc2 C53 C54 107.01(11)
N1 Sc2 C53 C28 25.50(16)
C70 Sc2 C53 C28 -148.99(17)
C52 Sc2 C53 C28 -116.2(2)
C71 Sc2 C53 C28 172.97(16)
C69 Sc2 C53 C28 -126.18(14)
C51 Sc2 C53 C28 -82.04(14)
C72 Sc2 C53 C28 140.84(16)
C50 Sc2 C53 C28 -95.04(14)
C80 Sc2 C53 C28 168.15(13)
C54 Sc2 C53 C28 116.42(18)
C68 Sc2 C53 C28 -136.58(12)
N1 Sc2 C53 C52 141.67(12)
C70 Sc2 C53 C52 -32.81(13)
C71 Sc2 C53 C52 -70.86(13)
C69 Sc2 C53 C52 -10.01(13)
C51 Sc2 C53 C52 34.14(12)
C72 Sc2 C53 C52 -102.99(14)
C50 Sc2 C53 C52 21.13(13)
C80 Sc2 C53 C52 -75.68(13)
C54 Sc2 C53 C52 -127.41(17)
C68 Sc2 C53 C52 -20.40(15)
N1 Sc2 C53 Sc5 -65.51(9)
C70 Sc2 C53 Sc5 120.01(10)
C52 Sc2 C53 Sc5 152.82(15)
C71 Sc2 C53 Sc5 81.96(9)
C69 Sc2 C53 Sc5 142.81(9)
C51 Sc2 C53 Sc5 -173.04(9)
C72 Sc2 C53 Sc5 49.83(9)
C50 Sc2 C53 Sc5 173.96(8)
C80 Sc2 C53 Sc5 77.14(9)
C54 Sc2 C53 Sc5 25.41(12)
C68 Sc2 C53 Sc5 132.42(9)
C28 C53 C54 C55 -1.5(2)
C52 C53 C54 C55 148.41(16)
Sc5 C53 C54 C55 84.11(15)
Sc2 C53 C54 C55 94.91(15)
C28 C53 C54 C72 -144.15(16)
C52 C53 C54 C72 5.7(2)
Sc5 C53 C54 C72 -58.58(14)
Sc2 C53 C54 C72 -47.78(15)
C28 C53 C54 Sc5 -85.57(14)
C52 C53 C54 Sc5 64.30(14)
Sc2 C53 C54 Sc5 10.80(5)
C28 C53 C54 Sc2 -96.37(13)
C52 C53 C54 Sc2 53.50(12)
Sc5 C53 C54 Sc2 -10.80(5)
N1 Sc5 C54 C53 62.1(2)
C72 Sc5 C54 C53 -127.35(18)
C71 Sc5 C54 C53 -95.43(13)
C73 Sc5 C54 C53 -167.43(14)
C55 Sc5 C54 C53 121.87(16)
C56 Sc5 C54 C53 155.22(13)
C70 Sc5 C54 C53 -61.09(11)
C80 Sc5 C54 C53 -109.22(12)
C52 Sc5 C54 C53 -29.38(10)
C74 Sc5 C54 C53 -161.55(11)
N1 Sc5 C54 C55 -59.8(2)
C72 Sc5 C54 C55 110.79(19)
C71 Sc5 C54 C55 142.70(15)
C73 Sc5 C54 C55 70.70(13)
C53 Sc5 C54 C55 -121.87(16)
C56 Sc5 C54 C55 33.36(11)
C70 Sc5 C54 C55 177.05(14)
C80 Sc5 C54 C55 128.92(12)
C52 Sc5 C54 C55 -151.25(14)
C74 Sc5 C54 C55 76.59(12)
N1 Sc5 C54 C72 -170.59(18)
C71 Sc5 C54 C72 31.92(13)
C73 Sc5 C54 C72 -40.09(13)
C53 Sc5 C54 C72 127.35(18)
C55 Sc5 C54 C72 -110.79(19)
C56 Sc5 C54 C72 -77.43(14)
C70 Sc5 C54 C72 66.26(13)
C80 Sc5 C54 C72 18.13(14)
C52 Sc5 C54 C72 97.97(14)
C74 Sc5 C54 C72 -34.20(13)
N1 Sc5 C54 Sc2 92.60(19)
C72 Sc5 C54 Sc2 -96.82(16)
C71 Sc5 C54 Sc2 -64.90(11)
C73 Sc5 C54 Sc2 -136.90(12)
C53 Sc5 C54 Sc2 30.53(14)
C55 Sc5 C54 Sc2 152.40(14)
C56 Sc5 C54 Sc2 -174.24(11)
C70 Sc5 C54 Sc2 -30.56(10)
C80 Sc5 C54 Sc2 -78.68(10)
C52 Sc5 C54 Sc2 1.15(10)
C74 Sc5 C54 Sc2 -131.02(11)
N1 Sc2 C54 C53 106.08(11)
C70 Sc2 C54 C53 -71.75(12)
C52 Sc2 C54 C53 -31.74(11)
C71 Sc2 C54 C53 -110.75(13)
C69 Sc2 C54 C53 -66.89(11)
C51 Sc2 C54 C53 -15.40(11)
C72 Sc2 C54 C53 -137.76(18)
C50 Sc2 C54 C53 -34.02(12)
C80 Sc2 C54 C53 -130.00(11)
C68 Sc2 C54 C53 -92.91(11)
N1 Sc2 C54 C55 -12.10(15)
C70 Sc2 C54 C55 170.07(16)
C52 Sc2 C54 C55 -149.93(16)
C71 Sc2 C54 C55 131.07(16)
C69 Sc2 C54 C55 174.92(13)
C53 Sc2 C54 C55 -118.18(17)
C51 Sc2 C54 C55 -133.58(14)
C72 Sc2 C54 C55 104.1(2)
C50 Sc2 C54 C55 -152.20(13)
C80 Sc2 C54 C55 111.81(14)
C68 Sc2 C54 C55 148.91(12)
N1 Sc2 C54 C72 -116.16(12)
C70 Sc2 C54 C72 66.01(13)
C52 Sc2 C54 C72 106.01(14)
C71 Sc2 C54 C72 27.01(13)
C69 Sc2 C54 C72 70.86(14)
C53 Sc2 C54 C72 137.76(18)
C51 Sc2 C54 C72 122.35(13)
C50 Sc2 C54 C72 103.74(13)
C80 Sc2 C54 C72 7.75(13)
C68 Sc2 C54 C72 44.85(15)
N1 Sc2 C54 Sc5 -40.80(11)
C70 Sc2 C54 Sc5 141.37(12)
C52 Sc2 C54 Sc5 -178.62(12)
C71 Sc2 C54 Sc5 102.38(13)
C69 Sc2 C54 Sc5 146.23(11)
C53 Sc2 C54 Sc5 -146.87(15)
C51 Sc2 C54 Sc5 -162.28(11)
C72 Sc2 C54 Sc5 75.37(16)
C50 Sc2 C54 Sc5 179.11(11)
C80 Sc2 C54 Sc5 83.12(11)
C68 Sc2 C54 Sc5 120.22(11)
C25 C26 C55 C56 -5.6(2)
C27 C26 C55 C56 143.21(16)
C25 C26 C55 C54 -147.59(15)
C27 C26 C55 C54 1.3(2)
C25 C26 C55 Sc5 -87.76(14)
C27 C26 C55 Sc5 61.09(15)
C53 C54 C55 C26 0.6(2)
C72 C54 C55 C26 147.59(15)
Sc5 C54 C55 C26 83.11(15)
Sc2 C54 C55 C26 73.67(17)
C53 C54 C55 C56 -145.82(16)
C72 C54 C55 C56 1.15(18)
Sc5 C54 C55 C56 -63.33(12)
Sc2 C54 C55 C56 -72.77(14)
C53 C54 C55 Sc5 -82.49(15)
C72 C54 C55 Sc5 64.48(11)
Sc2 C54 C55 Sc5 -9.44(5)
N1 Sc5 C55 C26 23.91(17)
C72 Sc5 C55 C26 -163.65(17)
C54 Sc5 C55 C26 -120.1(2)
C71 Sc5 C55 C26 -153.75(14)
C73 Sc5 C55 C26 152.47(17)
C53 Sc5 C55 C26 -86.13(14)
C56 Sc5 C55 C26 120.26(18)
C70 Sc5 C55 C26 -122.89(14)
C80 Sc5 C55 C26 -178.10(13)
C52 Sc5 C55 C26 -96.14(14)
C74 Sc5 C55 C26 139.19(14)
N1 Sc5 C55 C56 -96.35(12)
C72 Sc5 C55 C56 76.10(13)
C54 Sc5 C55 C56 119.69(16)
C71 Sc5 C55 C56 85.99(12)
C73 Sc5 C55 C56 32.21(11)
C53 Sc5 C55 C56 153.61(12)
C70 Sc5 C55 C56 116.85(12)
C80 Sc5 C55 C56 61.65(13)
C52 Sc5 C55 C56 143.60(11)
C74 Sc5 C55 C56 18.94(11)
N1 Sc5 C55 C54 143.96(14)
C72 Sc5 C55 C54 -43.59(13)
C71 Sc5 C55 C54 -33.69(13)
C73 Sc5 C55 C54 -87.48(13)
C53 Sc5 C55 C54 33.93(12)
C56 Sc5 C55 C54 -119.69(16)
C70 Sc5 C55 C54 -2.84(13)
C80 Sc5 C55 C54 -58.04(14)
C52 Sc5 C55 C54 23.91(12)
C74 Sc5 C55 C54 -100.75(13)
C26 C55 C56 C73 -146.26(15)
C54 C55 C56 C73 -0.05(17)
Sc5 C55 C56 C73 -51.58(11)
C26 C55 C56 C57 1.2(2)
C54 C55 C56 C57 147.39(15)
Sc5 C55 C56 C57 95.86(14)
C26 C55 C56 Sc5 -94.68(14)
C54 C55 C56 Sc5 51.53(11)
N1 Sc5 C56 C73 -133.57(15)
C72 Sc5 C56 C73 40.92(14)
C54 Sc5 C56 C73 88.31(15)
C71 Sc5 C56 C73 28.73(14)
C53 Sc5 C56 C73 101.80(14)
C55 Sc5 C56 C73 123.92(19)
C70 Sc5 C56 C73 50.65(15)
C80 Sc5 C56 C73 -1.90(14)
C52 Sc5 C56 C73 84.13(15)
C74 Sc5 C56 C73 -32.25(13)
N1 Sc5 C56 C55 102.51(12)
C72 Sc5 C56 C55 -83.00(13)
C54 Sc5 C56 C55 -35.61(11)
C71 Sc5 C56 C55 -95.19(12)
C73 Sc5 C56 C55 -123.92(19)
C53 Sc5 C56 C55 -22.12(11)
C70 Sc5 C56 C55 -73.28(12)
C80 Sc5 C56 C55 -125.83(11)
C52 Sc5 C56 C55 -39.79(12)
C74 Sc5 C56 C55 -156.17(14)
N1 Sc5 C56 C57 -15.94(15)
C72 Sc5 C56 C57 158.55(15)
C54 Sc5 C56 C57 -154.06(14)
C71 Sc5 C56 C57 146.36(12)
C73 Sc5 C56 C57 117.63(19)
C53 Sc5 C56 C57 -140.57(12)
C55 Sc5 C56 C57 -118.45(15)
C70 Sc5 C56 C57 168.28(11)
C80 Sc5 C56 C57 115.73(12)
C52 Sc5 C56 C57 -158.24(11)
C74 Sc5 C56 C57 85.38(13)
C23 C24 C57 C58 3.8(2)
C25 C24 C57 C58 144.99(15)
C23 C24 C57 C56 -145.39(15)
C25 C24 C57 C56 -4.2(2)
C73 C56 C57 C24 147.35(15)
C55 C56 C57 C24 3.8(2)
Sc5 C56 C57 C24 79.91(14)
C73 C56 C57 C58 -1.8(2)
C55 C56 C57 C58 -145.35(15)
Sc5 C56 C57 C58 -69.24(15)
C24 C57 C58 C59 -4.8(2)
C56 C57 C58 C59 144.03(15)
C24 C57 C58 C75 -146.81(15)
C56 C57 C58 C75 2.0(2)
C23 C22 C59 C58 4.6(2)
C21 C22 C59 C58 -145.42(15)
C23 C22 C59 C60 146.21(16)
C21 C22 C59 C60 -3.8(2)
C57 C58 C59 C22 0.6(2)
C75 C58 C59 C22 146.72(15)
C57 C58 C59 C60 -145.53(15)
C75 C58 C59 C60 0.63(17)
C40 C41 C60 C61 143.63(16)
C42 C41 C60 C61 -3.8(2)
Sc3 C41 C60 C61 61.53(16)
C40 C41 C60 C59 -0.6(2)
C42 C41 C60 C59 -148.09(16)
Sc3 C41 C60 C59 -82.72(16)
C22 C59 C60 C41 2.5(2)
C58 C59 C60 C41 148.43(16)
C22 C59 C60 C61 -146.17(16)
C58 C59 C60 C61 -0.25(17)
C41 C60 C61 C62 -1.9(2)
C59 C60 C61 C62 146.73(15)
C41 C60 C61 C75 -148.86(15)
C59 C60 C61 C75 -0.24(18)
C75 C61 C62 C77 -3.8(2)
C60 C61 C62 C77 -146.33(16)
C75 C61 C62 C63 145.94(16)
C60 C61 C62 C63 3.4(2)
C77 C62 C63 C64 4.2(2)
C61 C62 C63 C64 -145.62(15)
C77 C62 C63 C42 150.63(15)
C61 C62 C63 C42 0.8(2)
C77 C62 C63 Sc3 88.86(13)
C61 C62 C63 Sc3 -60.95(14)
C77 C62 C63 Sc6 75.68(15)
C61 C62 C63 Sc6 -74.13(15)
C41 C42 C63 C64 143.25(15)
C43 C42 C63 C64 0.91(17)
Sc3 C42 C63 C64 69.95(12)
Sc6 C42 C63 C64 55.26(11)
C41 C42 C63 C62 -6.5(2)
C43 C42 C63 C62 -148.81(15)
Sc3 C42 C63 C62 -79.77(15)
Sc6 C42 C63 C62 -94.46(14)
C41 C42 C63 Sc3 73.29(13)
C43 C42 C63 Sc3 -69.04(10)
Sc6 C42 C63 Sc3 -14.69(3)
C41 C42 C63 Sc6 87.99(13)
C43 C42 C63 Sc6 -54.35(10)
Sc3 C42 C63 Sc6 14.69(3)
N1 Sc3 C63 C64 80.43(13)
C42 Sc3 C63 C64 -116.10(17)
C43 Sc3 C63 C64 -73.88(11)
C41 Sc3 C63 C64 -151.42(13)
C38 Sc3 C63 C64 -81.23(11)
C44 Sc3 C63 C64 -32.67(10)
C39 Sc3 C63 C64 -111.77(11)
C40 Sc3 C63 C64 -140.58(11)
Sc1 Sc3 C63 C64 92.33(18)
Sc2 Sc3 C63 C64 76.42(10)
N1 Sc3 C63 C62 -39.35(14)
C42 Sc3 C63 C62 124.12(17)
C43 Sc3 C63 C62 166.34(13)
C41 Sc3 C63 C62 88.80(12)
C38 Sc3 C63 C62 158.99(11)
C44 Sc3 C63 C62 -152.45(13)
C39 Sc3 C63 C62 128.45(11)
C40 Sc3 C63 C62 99.64(11)
C64 Sc3 C63 C62 -119.78(16)
Sc1 Sc3 C63 C62 -27.5(2)
Sc2 Sc3 C63 C62 -43.36(11)
N1 Sc3 C63 C42 -163.46(12)
C43 Sc3 C63 C42 42.23(12)
C41 Sc3 C63 C42 -35.31(12)
C38 Sc3 C63 C42 34.87(12)
C44 Sc3 C63 C42 83.44(13)
C39 Sc3 C63 C42 4.34(13)
C40 Sc3 C63 C42 -24.47(12)
C64 Sc3 C63 C42 116.10(17)
Sc1 Sc3 C63 C42 -151.57(15)
Sc2 Sc3 C63 C42 -167.47(11)
N1 Sc3 C63 Sc6 82.62(12)
C42 Sc3 C63 Sc6 -113.92(16)
C43 Sc3 C63 Sc6 -71.69(12)
C41 Sc3 C63 Sc6 -149.23(13)
C38 Sc3 C63 Sc6 -79.05(12)
C44 Sc3 C63 Sc6 -30.48(12)
C39 Sc3 C63 Sc6 -109.58(12)
C40 Sc3 C63 Sc6 -138.39(12)
C64 Sc3 C63 Sc6 2.19(15)
Sc1 Sc3 C63 Sc6 94.52(17)
Sc2 Sc3 C63 Sc6 78.61(10)
N1 Sc6 C63 C64 116.94(13)
C44 Sc6 C63 C64 -38.05(11)
C43 Sc6 C63 C64 -84.63(12)
C38 Sc6 C63 C64 -97.89(12)
C45 Sc6 C63 C64 -24.38(11)
C37 Sc6 C63 C64 -77.90(12)
C42 Sc6 C63 C64 -122.25(16)
C36 Sc6 C63 C64 -43.10(12)
C39 Sc6 C63 C64 -127.26(11)
Sc4 Sc6 C63 C64 144.32(17)
N1 Sc6 C63 C62 -0.19(16)
C44 Sc6 C63 C62 -155.18(14)
C43 Sc6 C63 C62 158.24(14)
C38 Sc6 C63 C62 144.98(12)
C45 Sc6 C63 C62 -141.52(12)
C64 Sc6 C63 C62 -117.13(16)
C37 Sc6 C63 C62 164.97(12)
C42 Sc6 C63 C62 120.62(17)
C36 Sc6 C63 C62 -160.24(11)
C39 Sc6 C63 C62 115.61(12)
Sc4 Sc6 C63 C62 27.2(2)
N1 Sc6 C63 C42 -120.81(14)
C44 Sc6 C63 C42 84.20(13)
C43 Sc6 C63 C42 37.62(12)
C38 Sc6 C63 C42 24.36(12)
C45 Sc6 C63 C42 97.87(12)
C64 Sc6 C63 C42 122.25(16)
C37 Sc6 C63 C42 44.35(13)
C36 Sc6 C63 C42 79.15(13)
C39 Sc6 C63 C42 -5.01(12)
Sc4 Sc6 C63 C42 -93.43(19)
N1 Sc6 C63 Sc3 -60.70(10)
C44 Sc6 C63 Sc3 144.31(14)
C43 Sc6 C63 Sc3 97.73(13)
C38 Sc6 C63 Sc3 84.47(12)
C45 Sc6 C63 Sc3 157.97(14)
C64 Sc6 C63 Sc3 -177.64(16)
C37 Sc6 C63 Sc3 104.46(14)
C42 Sc6 C63 Sc3 60.11(15)
C36 Sc6 C63 Sc3 139.25(15)
C39 Sc6 C63 Sc3 55.10(11)
Sc4 Sc6 C63 Sc3 -33.33(15)
C62 C63 C64 C44 149.47(14)
C42 C63 C64 C44 -1.33(17)
Sc3 C63 C64 C44 56.16(11)
Sc6 C63 C64 C44 55.54(10)
C62 C63 C64 C65 -1.6(2)
C42 C63 C64 C65 -152.44(14)
Sc3 C63 C64 C65 -94.95(13)
Sc6 C63 C64 C65 -95.57(13)
C62 C63 C64 Sc6 93.92(13)
C42 C63 C64 Sc6 -56.87(12)
Sc3 C63 C64 Sc6 0.62(4)
C62 C63 C64 Sc3 93.31(13)
C42 C63 C64 Sc3 -57.49(10)
Sc6 C63 C64 Sc3 -0.62(4)
C45 C44 C64 C63 -147.42(14)
C43 C44 C64 C63 1.22(17)
Sc6 C44 C64 C63 -69.45(12)
Sc3 C44 C64 C63 -54.95(11)
C45 C44 C64 C65 3.5(2)
C43 C44 C64 C65 152.16(14)
Sc6 C44 C64 C65 81.49(14)
Sc3 C44 C64 C65 96.00(13)
C45 C44 C64 Sc6 -77.97(13)
C43 C44 C64 Sc6 70.66(11)
Sc3 C44 C64 Sc6 14.50(4)
C45 C44 C64 Sc3 -92.47(13)
C43 C44 C64 Sc3 56.16(10)
Sc6 C44 C64 Sc3 -14.50(4)
N1 Sc6 C64 C63 -86.09(15)
C44 Sc6 C64 C63 116.28(16)
C43 Sc6 C64 C63 73.71(12)
C38 Sc6 C64 C63 81.96(12)
C45 Sc6 C64 C63 151.24(13)
C37 Sc6 C64 C63 112.56(12)
C42 Sc6 C64 C63 32.67(11)
C36 Sc6 C64 C63 140.98(11)
C39 Sc6 C64 C63 58.05(12)
Sc4 Sc6 C64 C63 -97.8(3)
N1 Sc6 C64 C44 157.63(15)
C43 Sc6 C64 C44 -42.58(11)
C38 Sc6 C64 C44 -34.32(11)
C45 Sc6 C64 C44 34.96(10)
C37 Sc6 C64 C44 -3.72(12)
C42 Sc6 C64 C44 -83.62(12)
C36 Sc6 C64 C44 24.69(11)
C63 Sc6 C64 C44 -116.28(16)
C39 Sc6 C64 C44 -58.23(12)
Sc4 Sc6 C64 C44 145.9(3)
N1 Sc6 C64 C65 35.23(16)
C44 Sc6 C64 C65 -122.40(15)
C43 Sc6 C64 C65 -164.98(13)
C38 Sc6 C64 C65 -156.72(11)
C45 Sc6 C64 C65 -87.44(11)
C37 Sc6 C64 C65 -126.12(11)
C42 Sc6 C64 C65 153.98(13)
C36 Sc6 C64 C65 -97.70(11)
C63 Sc6 C64 C65 121.32(16)
C39 Sc6 C64 C65 179.37(10)
Sc4 Sc6 C64 C65 23.5(3)
N1 Sc6 C64 Sc3 -83.94(13)
C44 Sc6 C64 Sc3 118.42(15)
C43 Sc6 C64 Sc3 75.85(13)
C38 Sc6 C64 Sc3 84.10(13)
C45 Sc6 C64 Sc3 153.38(13)
C37 Sc6 C64 Sc3 114.70(14)
C42 Sc6 C64 Sc3 34.81(12)
C36 Sc6 C64 Sc3 143.12(14)
C63 Sc6 C64 Sc3 2.14(14)
C39 Sc6 C64 Sc3 60.19(12)
Sc4 Sc6 C64 Sc3 -95.7(3)
N1 Sc3 C64 C63 -122.36(11)
C42 Sc3 C64 C63 38.27(12)
C43 Sc3 C64 C63 84.51(12)
C41 Sc3 C64 C63 24.43(12)
C38 Sc3 C64 C63 98.57(11)
C44 Sc3 C64 C63 122.33(15)
C39 Sc3 C64 C63 79.27(12)
C40 Sc3 C64 C63 44.13(12)
Sc1 Sc3 C64 C63 -146.31(10)
Sc2 Sc3 C64 C63 -109.04(10)
N1 Sc3 C64 C44 115.30(10)
C42 Sc3 C64 C44 -84.07(12)
C43 Sc3 C64 C44 -37.83(11)
C41 Sc3 C64 C44 -97.91(11)
C38 Sc3 C64 C44 -23.76(11)
C63 Sc3 C64 C44 -122.33(15)
C39 Sc3 C64 C44 -43.07(12)
C40 Sc3 C64 C44 -78.20(11)
Sc1 Sc3 C64 C44 91.35(12)
Sc2 Sc3 C64 C44 128.63(10)
N1 Sc3 C64 C65 -3.90(13)
C42 Sc3 C64 C65 156.73(14)
C43 Sc3 C64 C65 -157.03(14)
C41 Sc3 C64 C65 142.89(12)
C38 Sc3 C64 C65 -142.96(11)
C63 Sc3 C64 C65 118.46(16)
C44 Sc3 C64 C65 -119.20(15)
C39 Sc3 C64 C65 -162.27(11)
C40 Sc3 C64 C65 162.59(11)
Sc1 Sc3 C64 C65 -27.85(15)
Sc2 Sc3 C64 C65 9.42(11)
N1 Sc3 C64 Sc6 59.94(12)
C42 Sc3 C64 Sc6 -139.42(14)
C43 Sc3 C64 Sc6 -93.18(13)
C41 Sc3 C64 Sc6 -153.27(13)
C38 Sc3 C64 Sc6 -79.12(12)
C63 Sc3 C64 Sc6 -177.69(16)
C44 Sc3 C64 Sc6 -55.36(14)
C39 Sc3 C64 Sc6 -98.42(13)
C40 Sc3 C64 Sc6 -133.56(13)
Sc1 Sc3 C64 Sc6 35.99(12)
Sc2 Sc3 C64 Sc6 73.27(11)
C63 C64 C65 C66 147.89(14)
C44 C64 C65 C66 0.8(2)
Sc6 C64 C65 C66 61.63(14)
Sc3 C64 C65 C66 75.59(14)
C63 C64 C65 C78 -1.9(2)
C44 C64 C65 C78 -149.02(14)
Sc6 C64 C65 C78 -88.19(13)
Sc3 C64 C65 C78 -74.23(14)
C78 C65 C66 C67 4.7(2)
C64 C65 C66 C67 -144.55(14)
C78 C65 C66 C46 146.35(14)
C64 C65 C66 C46 -2.9(2)
C45 C46 C66 C65 0.8(2)
C47 C46 C66 C65 -145.98(13)
C45 C46 C66 C67 146.80(13)
C47 C46 C66 C67 0.01(15)
C65 C66 C67 C68 0.6(2)
C46 C66 C67 C68 -145.59(13)
C65 C66 C67 C48 146.10(13)
C46 C66 C67 C48 -0.05(15)
C49 C48 C67 C68 -0.2(2)
C47 C48 C67 C68 145.42(14)
C49 C48 C67 C66 -145.56(13)
C47 C48 C67 C66 0.08(16)
C66 C67 C68 C79 -4.6(2)
C48 C67 C68 C79 -145.57(14)
C66 C67 C68 C69 145.58(14)
C48 C67 C68 C69 4.6(2)
C66 C67 C68 Sc2 83.28(14)
C48 C67 C68 Sc2 -57.65(15)
N1 Sc2 C68 C67 -26.94(13)
C70 Sc2 C68 C67 148.79(14)
C52 Sc2 C68 C67 124.66(12)
C71 Sc2 C68 C67 -171.61(13)
C69 Sc2 C68 C67 114.85(17)
C53 Sc2 C68 C67 135.84(11)
C51 Sc2 C68 C67 92.30(12)
C72 Sc2 C68 C67 -166.19(12)
C50 Sc2 C68 C67 79.77(12)
C80 Sc2 C68 C67 -139.45(13)
C54 Sc2 C68 C67 172.05(11)
N1 Sc2 C68 C79 89.41(10)
C70 Sc2 C68 C79 -94.85(12)
C52 Sc2 C68 C79 -118.99(11)
C71 Sc2 C68 C79 -55.25(11)
C69 Sc2 C68 C79 -128.79(16)
C53 Sc2 C68 C79 -107.80(11)
C51 Sc2 C68 C79 -151.35(11)
C72 Sc2 C68 C79 -49.83(11)
C50 Sc2 C68 C79 -163.87(12)
C80 Sc2 C68 C79 -23.10(10)
C54 Sc2 C68 C79 -71.60(12)
N1 Sc2 C68 C69 -141.80(11)
C70 Sc2 C68 C69 33.94(13)
C52 Sc2 C68 C69 9.80(13)
C71 Sc2 C68 C69 73.54(12)
C53 Sc2 C68 C69 20.99(14)
C51 Sc2 C68 C69 -22.56(12)
C72 Sc2 C68 C69 78.96(13)
C50 Sc2 C68 C69 -35.08(12)
C80 Sc2 C68 C69 105.69(13)
C54 Sc2 C68 C69 57.19(14)
C51 C50 C69 C68 -145.57(15)
C49 C50 C69 C68 5.0(2)
Sc2 C50 C69 C68 -87.73(13)
C51 C50 C69 C70 1.93(18)
C49 C50 C69 C70 152.45(15)
Sc2 C50 C69 C70 59.77(11)
C51 C50 C69 Sc2 -57.84(11)
C49 C50 C69 Sc2 92.68(14)
C67 C68 C69 C50 -6.9(2)
C79 C68 C69 C50 143.51(15)
Sc2 C68 C69 C50 83.73(13)
C67 C68 C69 C70 -149.69(15)
C79 C68 C69 C70 0.7(2)
Sc2 C68 C69 C70 -59.07(13)
C67 C68 C69 Sc2 -90.63(13)
C79 C68 C69 Sc2 59.78(13)
N1 Sc2 C69 C50 -64.21(14)
C70 Sc2 C69 C50 114.10(16)
C52 Sc2 C69 C50 71.96(12)
C71 Sc2 C69 C50 147.95(13)
C53 Sc2 C69 C50 78.46(12)
C51 Sc2 C69 C50 32.63(11)
C72 Sc2 C69 C50 135.73(11)
C80 Sc2 C69 C50 -177.19(12)
C54 Sc2 C69 C50 106.42(11)
C68 Sc2 C69 C50 -119.53(17)
N1 Sc2 C69 C68 55.32(15)
C70 Sc2 C69 C68 -126.37(18)
C52 Sc2 C69 C68 -168.51(15)
C71 Sc2 C69 C68 -92.52(12)
C53 Sc2 C69 C68 -162.01(12)
C51 Sc2 C69 C68 152.16(14)
C72 Sc2 C69 C68 -104.74(12)
C50 Sc2 C69 C68 119.53(17)
C80 Sc2 C69 C68 -57.66(11)
C54 Sc2 C69 C68 -134.05(11)
N1 Sc2 C69 C70 -178.31(11)
C52 Sc2 C69 C70 -42.14(13)
C71 Sc2 C69 C70 33.85(12)
C53 Sc2 C69 C70 -35.65(12)
C51 Sc2 C69 C70 -81.48(13)
C72 Sc2 C69 C70 21.63(13)
C50 Sc2 C69 C70 -114.10(16)
C80 Sc2 C69 C70 68.70(12)
C54 Sc2 C69 C70 -7.68(13)
C68 Sc2 C69 C70 126.37(18)
C51 C52 C70 C71 141.31(17)
C53 C52 C70 C71 -1.7(2)
Sc2 C52 C70 C71 64.79(14)
Sc5 C52 C70 C71 43.92(14)
C51 C52 C70 C69 1.91(19)
C53 C52 C70 C69 -141.14(16)
Sc2 C52 C70 C69 -74.62(11)
Sc5 C52 C70 C69 -95.49(12)
C51 C52 C70 Sc2 76.53(12)
C53 C52 C70 Sc2 -66.52(14)
Sc5 C52 C70 Sc2 -20.87(3)
C51 C52 C70 Sc5 97.40(12)
C53 C52 C70 Sc5 -45.65(14)
Sc2 C52 C70 Sc5 20.87(3)
C50 C69 C70 C71 -142.50(16)
C68 C69 C70 C71 3.8(2)
Sc2 C69 C70 C71 -69.18(14)
C50 C69 C70 C52 -2.35(18)
C68 C69 C70 C52 143.91(15)
Sc2 C69 C70 C52 70.97(11)
C50 C69 C70 Sc2 -73.32(12)
C68 C69 C70 Sc2 72.94(14)
C50 C69 C70 Sc5 -81.03(13)
C68 C69 C70 Sc5 65.23(16)
Sc2 C69 C70 Sc5 -7.71(4)
C52 Sc2 C70 C71 -127.22(18)
C69 Sc2 C70 C71 123.33(17)
C53 Sc2 C70 C71 -97.49(13)
C51 Sc2 C70 C71 -163.80(14)
C72 Sc2 C70 C71 -31.54(11)
C50 Sc2 C70 C71 158.69(14)
C80 Sc2 C70 C71 31.61(10)
C54 Sc2 C70 C71 -64.60(12)
C68 Sc2 C70 C71 95.02(12)
C71 Sc2 C70 C52 127.22(18)
C69 Sc2 C70 C52 -109.46(18)
C53 Sc2 C70 C52 29.72(12)
C51 Sc2 C70 C52 -36.58(12)
C72 Sc2 C70 C52 95.68(14)
C50 Sc2 C70 C52 -74.09(13)
C80 Sc2 C70 C52 158.83(15)
C54 Sc2 C70 C52 62.62(13)
C68 Sc2 C70 C52 -137.77(15)
C52 Sc2 C70 C69 109.46(18)
C71 Sc2 C70 C69 -123.33(17)
C53 Sc2 C70 C69 139.18(14)
C51 Sc2 C70 C69 72.87(12)
C72 Sc2 C70 C69 -154.87(14)
C50 Sc2 C70 C69 35.36(10)
C80 Sc2 C70 C69 -91.72(12)
C54 Sc2 C70 C69 172.07(14)
C68 Sc2 C70 C69 -28.31(10)
C52 Sc2 C70 Sc5 -92.98(15)
C71 Sc2 C70 Sc5 34.23(15)
C69 Sc2 C70 Sc5 157.56(13)
C53 Sc2 C70 Sc5 -63.26(11)
C51 Sc2 C70 Sc5 -129.57(10)
C72 Sc2 C70 Sc5 2.69(11)
C50 Sc2 C70 Sc5 -167.08(10)
C80 Sc2 C70 Sc5 65.84(11)
C54 Sc2 C70 Sc5 -30.36(10)
C68 Sc2 C70 Sc5 129.25(10)
N1 Sc5 C70 C71 139.62(13)
C72 Sc5 C70 C71 -35.54(12)
C54 Sc5 C70 C71 -77.16(13)
C73 Sc5 C70 C71 -20.90(12)
C53 Sc5 C70 C71 -112.50(14)
C55 Sc5 C70 C71 -75.50(13)
C56 Sc5 C70 C71 -44.89(13)
C80 Sc5 C70 C71 34.83(11)
C52 Sc5 C70 C71 -137.04(19)
C74 Sc5 C70 C71 8.24(12)
N1 Sc5 C70 C52 -83.34(14)
C72 Sc5 C70 C52 101.50(14)
C54 Sc5 C70 C52 59.88(13)
C71 Sc5 C70 C52 137.04(19)
C73 Sc5 C70 C52 116.14(13)
C53 Sc5 C70 C52 24.53(12)
C55 Sc5 C70 C52 61.54(14)
C56 Sc5 C70 C52 92.15(14)
C80 Sc5 C70 C52 171.87(15)
C74 Sc5 C70 C52 145.28(13)
N1 Sc5 C70 C69 20.86(16)
C72 Sc5 C70 C69 -154.30(16)
C54 Sc5 C70 C69 164.08(15)
C71 Sc5 C70 C69 -118.76(18)
C73 Sc5 C70 C69 -139.66(13)
C53 Sc5 C70 C69 128.73(15)
C55 Sc5 C70 C69 165.74(12)
C56 Sc5 C70 C69 -163.65(12)
C80 Sc5 C70 C69 -83.93(13)
C52 Sc5 C70 C69 104.20(18)
C74 Sc5 C70 C69 -110.52(13)
N1 Sc5 C70 Sc2 -1.49(8)
C72 Sc5 C70 Sc2 -176.64(14)
C54 Sc5 C70 Sc2 141.74(13)
C71 Sc5 C70 Sc2 -141.10(16)
C73 Sc5 C70 Sc2 -162.00(12)
C53 Sc5 C70 Sc2 106.39(12)
C55 Sc5 C70 Sc2 143.40(12)
C56 Sc5 C70 Sc2 174.00(13)
C80 Sc5 C70 Sc2 -106.27(11)
C52 Sc5 C70 Sc2 81.86(15)
C74 Sc5 C70 Sc2 -132.86(11)
C52 C70 C71 C80 -138.25(17)
C69 C70 C71 C80 -4.2(2)
Sc2 C70 C71 C80 -74.74(14)
Sc5 C70 C71 C80 -87.65(14)
C52 C70 C71 C72 6.0(2)
C69 C70 C71 C72 140.04(17)
Sc2 C70 C71 C72 69.46(14)
Sc5 C70 C71 C72 56.55(13)
C52 C70 C71 Sc2 -63.51(14)
C69 C70 C71 Sc2 70.58(13)
Sc5 C70 C71 Sc2 -12.92(5)
C52 C70 C71 Sc5 -50.60(16)
C69 C70 C71 Sc5 83.49(15)
Sc2 C70 C71 Sc5 12.92(5)
N1 Sc2 C71 C80 -50.56(18)
C70 Sc2 C71 C80 121.33(18)
C52 Sc2 C71 C80 153.59(15)
C69 Sc2 C71 C80 87.56(13)
C53 Sc2 C71 C80 -171.01(14)
C51 Sc2 C71 C80 134.93(13)
C72 Sc2 C71 C80 -115.4(2)
C50 Sc2 C71 C80 103.78(13)
C54 Sc2 C71 C80 -141.08(16)
C68 Sc2 C71 C80 54.73(12)
N1 Sc2 C71 C72 64.84(17)
C70 Sc2 C71 C72 -123.27(18)
C52 Sc2 C71 C72 -91.01(14)
C69 Sc2 C71 C72 -157.05(15)
C53 Sc2 C71 C72 -55.62(13)
C51 Sc2 C71 C72 -109.68(13)
C50 Sc2 C71 C72 -140.83(13)
C80 Sc2 C71 C72 115.4(2)
C54 Sc2 C71 C72 -25.69(12)
C68 Sc2 C71 C72 170.13(15)
N1 Sc2 C71 C70 -171.89(12)
C52 Sc2 C71 C70 32.26(12)
C69 Sc2 C71 C70 -33.78(11)
C53 Sc2 C71 C70 67.66(12)
C51 Sc2 C71 C70 13.59(12)
C72 Sc2 C71 C70 123.27(18)
C50 Sc2 C71 C70 -17.56(12)
C80 Sc2 C71 C70 -121.33(18)
C54 Sc2 C71 C70 97.59(13)
C68 Sc2 C71 C70 -66.60(11)
N1 Sc2 C71 Sc5 40.91(13)
C70 Sc2 C71 Sc5 -147.20(14)
C52 Sc2 C71 Sc5 -114.94(10)
C69 Sc2 C71 Sc5 179.03(10)
C53 Sc2 C71 Sc5 -79.54(10)
C51 Sc2 C71 Sc5 -133.61(9)
C72 Sc2 C71 Sc5 -23.93(15)
C50 Sc2 C71 Sc5 -164.76(9)
C80 Sc2 C71 Sc5 91.47(15)
C54 Sc2 C71 Sc5 -49.61(10)
C68 Sc2 C71 Sc5 146.20(9)
N1 Sc5 C71 C80 50.3(2)
C72 Sc5 C71 C80 -119.1(2)
C54 Sc5 C71 C80 -152.65(16)
C73 Sc5 C71 C80 -85.66(14)
C53 Sc5 C71 C80 172.05(14)
C55 Sc5 C71 C80 -133.19(13)
C56 Sc5 C71 C80 -102.06(13)
C70 Sc5 C71 C80 117.82(18)
C52 Sc5 C71 C80 142.11(15)
C74 Sc5 C71 C80 -53.40(12)
N1 Sc5 C71 C72 169.40(18)
C54 Sc5 C71 C72 -33.57(14)
C73 Sc5 C71 C72 33.42(13)
C53 Sc5 C71 C72 -68.87(14)
C55 Sc5 C71 C72 -14.11(14)
C56 Sc5 C71 C72 17.03(14)
C70 Sc5 C71 C72 -123.10(19)
C80 Sc5 C71 C72 119.1(2)
C52 Sc5 C71 C72 -98.80(14)
C74 Sc5 C71 C72 65.69(14)
N1 Sc5 C71 C70 -67.5(2)
C72 Sc5 C71 C70 123.10(19)
C54 Sc5 C71 C70 89.53(13)
C73 Sc5 C71 C70 156.52(14)
C53 Sc5 C71 C70 54.23(12)
C55 Sc5 C71 C70 108.99(12)
C56 Sc5 C71 C70 140.12(12)
C80 Sc5 C71 C70 -117.82(18)
C52 Sc5 C71 C70 24.29(11)
C74 Sc5 C71 C70 -171.22(13)
N1 Sc5 C71 Sc2 -37.74(13)
C72 Sc5 C71 Sc2 152.86(16)
C54 Sc5 C71 Sc2 119.29(12)
C73 Sc5 C71 Sc2 -173.71(11)
C53 Sc5 C71 Sc2 84.00(10)
C55 Sc5 C71 Sc2 138.75(11)
C56 Sc5 C71 Sc2 169.89(11)
C70 Sc5 C71 Sc2 29.77(13)
C80 Sc5 C71 Sc2 -88.05(14)
C52 Sc5 C71 Sc2 54.06(9)
C74 Sc5 C71 Sc2 -141.45(10)
C80 C71 C72 C73 -1.2(2)
C70 C71 C72 C73 -146.31(17)
Sc2 C71 C72 C73 -86.83(15)
Sc5 C71 C72 C73 -75.94(15)
C80 C71 C72 C54 140.67(17)
C70 C71 C72 C54 -4.5(2)
Sc2 C71 C72 C54 55.02(16)
Sc5 C71 C72 C54 65.91(15)
C80 C71 C72 Sc5 74.76(14)
C70 C71 C72 Sc5 -70.37(15)
Sc2 C71 C72 Sc5 -10.89(7)
C80 C71 C72 Sc2 85.65(12)
C70 C71 C72 Sc2 -59.48(12)
Sc5 C71 C72 Sc2 10.89(7)
C53 C54 C72 C71 -1.4(3)
C55 C54 C72 C71 -148.48(16)
Sc5 C54 C72 C71 -69.23(15)
Sc2 C54 C72 C71 -48.13(14)
C53 C54 C72 C73 145.25(16)
C55 C54 C72 C73 -1.80(18)
Sc5 C54 C72 C73 77.44(12)
Sc2 C54 C72 C73 98.54(12)
C53 C54 C72 Sc5 67.81(15)
C55 C54 C72 Sc5 -79.24(12)
Sc2 C54 C72 Sc5 21.10(4)
C53 C54 C72 Sc2 46.71(15)
C55 C54 C72 Sc2 -100.34(12)
Sc5 C54 C72 Sc2 -21.10(4)
C54 Sc5 C72 C71 126.1(2)
C73 Sc5 C72 C71 -123.88(18)
C53 Sc5 C72 C71 96.62(15)
C55 Sc5 C72 C71 163.31(17)
C56 Sc5 C72 C71 -159.31(16)
C70 Sc5 C72 C71 30.95(12)
C80 Sc5 C72 C71 -32.37(12)
C52 Sc5 C72 C71 63.27(13)
C74 Sc5 C72 C71 -95.46(14)
C54 Sc5 C72 C73 -110.06(17)
C71 Sc5 C72 C73 123.88(18)
C53 Sc5 C72 C73 -139.50(13)
C55 Sc5 C72 C73 -72.81(12)
C56 Sc5 C72 C73 -35.43(10)
C70 Sc5 C72 C73 154.83(13)
C80 Sc5 C72 C73 91.51(12)
C52 Sc5 C72 C73 -172.85(12)
C74 Sc5 C72 C73 28.42(10)
C71 Sc5 C72 C54 -126.1(2)
C73 Sc5 C72 C54 110.06(17)
C53 Sc5 C72 C54 -29.43(12)
C55 Sc5 C72 C54 37.26(12)
C56 Sc5 C72 C54 74.63(13)
C70 Sc5 C72 C54 -95.11(15)
C80 Sc5 C72 C54 -158.43(16)
C52 Sc5 C72 C54 -62.78(13)
C74 Sc5 C72 C54 138.49(15)
C54 Sc5 C72 Sc2 97.86(16)
C71 Sc5 C72 Sc2 -28.20(17)
C73 Sc5 C72 Sc2 -152.08(13)
C53 Sc5 C72 Sc2 68.43(11)
C55 Sc5 C72 Sc2 135.11(12)
C56 Sc5 C72 Sc2 172.49(12)
C70 Sc5 C72 Sc2 2.75(11)
C80 Sc5 C72 Sc2 -60.57(12)
C52 Sc5 C72 Sc2 35.07(10)
C74 Sc5 C72 Sc2 -123.65(11)
C70 Sc2 C72 C71 34.97(13)
C52 Sc2 C72 C71 75.10(14)
C69 Sc2 C72 C71 20.36(14)
C53 Sc2 C72 C71 110.37(15)
C51 Sc2 C72 C71 74.64(14)
C50 Sc2 C72 C71 44.36(15)
C80 Sc2 C72 C71 -35.96(12)
C54 Sc2 C72 C71 134.4(2)
C68 Sc2 C72 C71 -9.31(14)
C70 Sc2 C72 C73 155.05(14)
C52 Sc2 C72 C73 -164.82(13)
C71 Sc2 C72 C73 120.08(19)
C69 Sc2 C72 C73 140.44(12)
C53 Sc2 C72 C73 -129.54(14)
C51 Sc2 C72 C73 -165.28(11)
C50 Sc2 C72 C73 164.44(11)
C80 Sc2 C72 C73 84.12(13)
C54 Sc2 C72 C73 -105.50(17)
C68 Sc2 C72 C73 110.77(11)
C70 Sc2 C72 C54 -99.45(15)
C52 Sc2 C72 C54 -59.32(13)
C71 Sc2 C72 C54 -134.4(2)
C69 Sc2 C72 C54 -114.06(13)
C53 Sc2 C72 C54 -24.04(12)
C51 Sc2 C72 C54 -59.78(13)
C50 Sc2 C72 C54 -90.06(13)
C80 Sc2 C72 C54 -170.38(16)
C68 Sc2 C72 C54 -143.73(12)
N1 Sc2 C72 Sc5 5.20(13)
C70 Sc2 C72 Sc5 -176.65(14)
C52 Sc2 C72 Sc5 -136.51(13)
C71 Sc2 C72 Sc5 148.39(19)
C69 Sc2 C72 Sc5 168.75(12)
C53 Sc2 C72 Sc5 -101.24(12)
C51 Sc2 C72 Sc5 -136.97(12)
C50 Sc2 C72 Sc5 -167.25(12)
C80 Sc2 C72 Sc5 112.42(14)
C54 Sc2 C72 Sc5 -77.20(16)
C68 Sc2 C72 Sc5 139.08(11)
C55 C56 C73 C74 145.93(16)
C57 C56 C73 C74 -1.6(2)
Sc5 C56 C73 C74 90.08(14)
C55 C56 C73 C72 -1.08(18)
C57 C56 C73 C72 -148.62(15)
Sc5 C56 C73 C72 -56.93(11)
C55 C56 C73 Sc5 55.85(12)
C57 C56 C73 Sc5 -91.69(15)
C71 C72 C73 C74 1.5(2)
C54 C72 C73 C74 -144.95(15)
Sc5 C72 C73 C74 -73.41(15)
Sc2 C72 C73 C74 -63.61(16)
C71 C72 C73 C56 148.24(16)
C54 C72 C73 C56 1.77(18)
Sc5 C72 C73 C56 73.32(12)
Sc2 C72 C73 C56 83.11(13)
C71 C72 C73 Sc5 74.92(15)
C54 C72 C73 Sc5 -71.55(12)
Sc2 C72 C73 Sc5 9.79(4)
N1 Sc5 C73 C74 -52.64(17)
C72 Sc5 C73 C74 125.31(17)
C54 Sc5 C73 C74 168.04(15)
C71 Sc5 C73 C74 91.61(13)
C53 Sc5 C73 C74 161.09(13)
C55 Sc5 C73 C74 -152.65(16)
C56 Sc5 C73 C74 -120.9(2)
C70 Sc5 C73 C74 103.79(13)
C80 Sc5 C73 C74 57.01(12)
C52 Sc5 C73 C74 132.28(13)
N1 Sc5 C73 C56 68.26(18)
C72 Sc5 C73 C56 -113.78(18)
C54 Sc5 C73 C56 -71.06(14)
C71 Sc5 C73 C56 -147.48(16)
C53 Sc5 C73 C56 -78.01(14)
C55 Sc5 C73 C56 -31.74(12)
C70 Sc5 C73 C56 -135.30(14)
C80 Sc5 C73 C56 177.92(16)
C52 Sc5 C73 C56 -106.82(14)
C74 Sc5 C73 C56 120.9(2)
N1 Sc5 C73 C72 -177.96(14)
C54 Sc5 C73 C72 42.72(11)
C71 Sc5 C73 C72 -33.70(11)
C53 Sc5 C73 C72 35.77(12)
C55 Sc5 C73 C72 82.04(13)
C56 Sc5 C73 C72 113.78(18)
C70 Sc5 C73 C72 -21.52(11)
C80 Sc5 C73 C72 -68.30(11)
C52 Sc5 C73 C72 6.96(12)
C74 Sc5 C73 C72 -125.31(17)
C56 C73 C74 C75 4.7(2)
C72 C73 C74 C75 147.18(16)
Sc5 C73 C74 C75 90.45(15)
C56 C73 C74 C76 -145.16(16)
C72 C73 C74 C76 -2.7(2)
Sc5 C73 C74 C76 -59.42(15)
C56 C73 C74 Sc5 -85.74(14)
C72 C73 C74 Sc5 56.73(13)
N1 Sc5 C74 C73 143.21(14)
C72 Sc5 C74 C73 -34.81(13)
C54 Sc5 C74 C73 -10.33(13)
C71 Sc5 C74 C73 -74.77(13)
C53 Sc5 C74 C73 -22.15(15)
C55 Sc5 C74 C73 22.30(13)
C56 Sc5 C74 C73 34.51(12)
C70 Sc5 C74 C73 -79.46(13)
C80 Sc5 C74 C73 -106.31(14)
C52 Sc5 C74 C73 -58.95(14)
N1 Sc5 C74 C75 28.88(14)
C72 Sc5 C74 C75 -149.13(14)
C54 Sc5 C74 C75 -124.66(13)
C71 Sc5 C74 C75 170.91(13)
C73 Sc5 C74 C75 -114.32(18)
C53 Sc5 C74 C75 -136.48(12)
C55 Sc5 C74 C75 -92.03(12)
C56 Sc5 C74 C75 -79.82(13)
C70 Sc5 C74 C75 166.21(12)
C80 Sc5 C74 C75 139.37(14)
C52 Sc5 C74 C75 -173.28(12)
N1 Sc5 C74 C76 -87.66(13)
C72 Sc5 C74 C76 94.32(14)
C54 Sc5 C74 C76 118.80(13)
C71 Sc5 C74 C76 54.37(12)
C73 Sc5 C74 C76 129.13(19)
C53 Sc5 C74 C76 106.98(13)
C55 Sc5 C74 C76 151.43(13)
C56 Sc5 C74 C76 163.64(15)
C70 Sc5 C74 C76 49.67(13)
C80 Sc5 C74 C76 22.83(11)
C52 Sc5 C74 C76 70.18(14)
C62 C61 C75 C74 -1.5(2)
C60 C61 C75 C74 145.18(15)
C62 C61 C75 C58 -146.06(15)
C60 C61 C75 C58 0.62(18)
C73 C74 C75 C61 -144.58(15)
C76 C74 C75 C61 5.1(2)
Sc5 C74 C75 C61 -83.50(15)
C73 C74 C75 C58 -4.5(2)
C76 C74 C75 C58 145.18(15)
Sc5 C74 C75 C58 56.62(17)
C57 C58 C75 C61 145.60(15)
C59 C58 C75 C61 -0.78(18)
C57 C58 C75 C74 1.1(2)
C59 C58 C75 C74 -145.26(15)
C73 C74 C76 C77 146.61(16)
C75 C74 C76 C77 -3.5(2)
Sc5 C74 C76 C77 99.29(14)
C73 C74 C76 C80 3.7(2)
C75 C74 C76 C80 -146.38(16)
Sc5 C74 C76 C80 -43.61(14)
C61 C62 C77 C76 5.4(2)
C63 C62 C77 C76 -144.03(15)
C61 C62 C77 C78 146.11(15)
C63 C62 C77 C78 -3.3(2)
C74 C76 C77 C62 -1.8(2)
C80 C76 C77 C62 145.20(14)
C74 C76 C77 C78 -147.15(15)
C80 C76 C77 C78 -0.18(16)
C66 C65 C78 C79 -5.8(2)
C64 C65 C78 C79 143.42(14)
C66 C65 C78 C77 -146.37(14)
C64 C65 C78 C77 2.9(2)
C62 C77 C78 C65 -0.3(2)
C76 C77 C78 C65 144.69(14)
C62 C77 C78 C79 -144.89(14)
C76 C77 C78 C79 0.10(16)
C67 C68 C79 C78 3.5(2)
C69 C68 C79 C78 -147.23(14)
Sc2 C68 C79 C78 -98.83(13)
C67 C68 C79 C80 146.12(15)
C69 C68 C79 C80 -4.6(2)
Sc2 C68 C79 C80 43.77(13)
C65 C78 C79 C68 1.7(2)
C77 C78 C79 C68 146.85(14)
C65 C78 C79 C80 -145.10(14)
C77 C78 C79 C80 0.02(16)
C72 C71 C80 C76 2.3(2)
C70 C71 C80 C76 147.25(16)
Sc2 C71 C80 C76 85.21(15)
Sc5 C71 C80 C76 60.88(16)
C72 C71 C80 C79 -144.65(16)
C70 C71 C80 C79 0.3(2)
Sc2 C71 C80 C79 -61.71(16)
Sc5 C71 C80 C79 -86.04(16)
C72 C71 C80 Sc2 -82.95(13)
C70 C71 C80 Sc2 62.04(12)
Sc5 C71 C80 Sc2 -24.33(4)
C72 C71 C80 Sc5 -58.61(12)
C70 C71 C80 Sc5 86.37(14)
Sc2 C71 C80 Sc5 24.33(4)
C74 C76 C80 C71 -3.7(2)
C77 C76 C80 C71 -150.83(15)
C74 C76 C80 C79 147.32(14)
C77 C76 C80 C79 0.19(17)
C74 C76 C80 Sc2 58.38(16)
C77 C76 C80 Sc2 -88.76(12)
C74 C76 C80 Sc5 45.37(14)
C77 C76 C80 Sc5 -101.76(11)
C68 C79 C80 C71 4.3(2)
C78 C79 C80 C71 151.32(15)
C68 C79 C80 C76 -147.18(14)
C78 C79 C80 C76 -0.13(16)
C68 C79 C80 Sc2 -45.64(14)
C78 C79 C80 Sc2 101.41(11)
C68 C79 C80 Sc5 -57.59(17)
C78 C79 C80 Sc5 89.47(13)
N1 Sc2 C80 C71 150.47(12)
C70 Sc2 C80 C71 -36.57(13)
C52 Sc2 C80 C71 -23.85(14)
C69 Sc2 C80 C71 -77.01(13)
C53 Sc2 C80 C71 8.84(14)
C51 Sc2 C80 C71 -50.73(14)
C72 Sc2 C80 C71 37.53(13)
C50 Sc2 C80 C71 -78.50(13)
C54 Sc2 C80 C71 32.55(13)
C68 Sc2 C80 C71 -109.06(14)
N1 Sc2 C80 C76 28.92(13)
C70 Sc2 C80 C76 -158.12(14)
C52 Sc2 C80 C76 -145.40(12)
C71 Sc2 C80 C76 -121.55(18)
C69 Sc2 C80 C76 161.44(13)
C53 Sc2 C80 C76 -112.71(12)
C51 Sc2 C80 C76 -172.29(11)
C72 Sc2 C80 C76 -84.02(13)
C50 Sc2 C80 C76 159.95(11)
C54 Sc2 C80 C76 -89.00(12)
C68 Sc2 C80 C76 129.39(13)
N1 Sc2 C80 C79 -77.97(12)
C70 Sc2 C80 C79 95.00(13)
C52 Sc2 C80 C79 107.71(12)
C71 Sc2 C80 C79 131.57(19)
C69 Sc2 C80 C79 54.56(11)
C53 Sc2 C80 C79 140.41(11)
C51 Sc2 C80 C79 80.83(12)
C72 Sc2 C80 C79 169.10(15)
C50 Sc2 C80 C79 53.07(12)
C54 Sc2 C80 C79 164.12(12)
C68 Sc2 C80 C79 22.50(10)
N1 Sc2 C80 Sc5 67.72(9)
C70 Sc2 C80 Sc5 -119.32(10)
C52 Sc2 C80 Sc5 -106.60(9)
C71 Sc2 C80 Sc5 -82.75(14)
C69 Sc2 C80 Sc5 -159.75(9)
C53 Sc2 C80 Sc5 -73.91(9)
C51 Sc2 C80 Sc5 -133.48(9)
C72 Sc2 C80 Sc5 -45.22(10)
C50 Sc2 C80 Sc5 -161.25(9)
C54 Sc2 C80 Sc5 -50.20(9)
C68 Sc2 C80 Sc5 168.19(9)
N1 Sc5 C80 C71 -149.21(14)
C72 Sc5 C80 C71 38.21(14)
C54 Sc5 C80 C71 24.89(14)
C73 Sc5 C80 C71 78.97(14)
C53 Sc5 C80 C71 -7.84(14)
C55 Sc5 C80 C71 52.72(15)
C56 Sc5 C80 C71 80.07(14)
C70 Sc5 C80 C71 -35.73(13)
C52 Sc5 C80 C71 -31.55(13)
C74 Sc5 C80 C71 110.49(14)
N1 Sc5 C80 C76 77.81(13)
C72 Sc5 C80 C76 -94.77(13)
C54 Sc5 C80 C76 -108.09(12)
C71 Sc5 C80 C76 -132.98(17)
C73 Sc5 C80 C76 -54.01(11)
C53 Sc5 C80 C76 -140.82(11)
C55 Sc5 C80 C76 -80.26(12)
C56 Sc5 C80 C76 -52.91(11)
C70 Sc5 C80 C76 -168.71(13)
C52 Sc5 C80 C76 -164.54(11)
C74 Sc5 C80 C76 -22.50(10)
N1 Sc5 C80 C79 -29.18(16)
C72 Sc5 C80 C79 158.24(17)
C54 Sc5 C80 C79 144.92(14)
C71 Sc5 C80 C79 120.0(2)
C73 Sc5 C80 C79 -161.00(15)
C53 Sc5 C80 C79 112.18(13)
C55 Sc5 C80 C79 172.75(13)
C56 Sc5 C80 C79 -159.90(13)
C70 Sc5 C80 C79 84.30(14)
C52 Sc5 C80 C79 88.47(13)
C74 Sc5 C80 C79 -129.49(15)
N1 Sc5 C80 Sc2 -64.33(8)
C72 Sc5 C80 Sc2 123.08(12)
C54 Sc5 C80 Sc2 109.76(11)
C71 Sc5 C80 Sc2 84.87(15)
C73 Sc5 C80 Sc2 163.84(11)
C53 Sc5 C80 Sc2 77.03(10)
C55 Sc5 C80 Sc2 137.59(12)
C56 Sc5 C80 Sc2 164.95(11)
C70 Sc5 C80 Sc2 49.15(9)
C52 Sc5 C80 Sc2 53.32(8)
C74 Sc5 C80 Sc2 -164.64(10)
C95 C90 C91 C92 0.0
C90 C91 C92 C93 0.0
C91 C92 C93 C94 0.0
C92 C93 C94 C95 0.0
C93 C94 C95 C90 0.0
C91 C90 C95 C94 0.0
C101 C96 C97 C98 0.0
C96 C97 C98 C99 0.0
C97 C98 C99 C100 0.0
C98 C99 C100 C101 0.0
C99 C100 C101 C96 0.0
C97 C96 C101 C100 0.0
